data_7115170
loop_
_publ_author_name
'Hermans, Sophie'
'Johnson, Brian F. G.'

_publ_section_title
;
 High yield synthesis and crystal structures of the Ru6--Sn cluster
 compounds [Ru6C(CO)16SnCl2] and [Ru6C(CO)16SnCl3]&#x2212;
;
_journal_issue 19
_journal_name_full 'Chemical Communications'
_journal_page_first 1955
_journal_paper_doi 10.1039/b004585n
_journal_year 2000
_chemical_formula_sum 'C53 H30 Cl3 N O16 P2 Ru6 Sn'
_chemical_formula_weight 1830.18
_chemical_name_systematic
; 
 ? 
;
_space_group_IT_number 14
_symmetry_cell_setting monoclinic
_symmetry_space_group_name_Hall '-P 2ybc'
_symmetry_space_group_name_H-M 'P 1 21/c 1'
_atom_sites_solution_hydrogens geom
_atom_sites_solution_primary direct
_atom_sites_solution_secondary difmap
_audit_creation_method SHELXL-97
_cell_angle_alpha 90.00
_cell_angle_beta 90.19(4)
_cell_angle_gamma 90.00
_cell_formula_units_Z 8
_cell_length_a 10.540(8)
_cell_length_b 34.655(7)
_cell_length_c 32.571(5)
_cell_measurement_reflns_used 25
_cell_measurement_temperature 200(2)
_cell_measurement_theta_max 15.0
_cell_measurement_theta_min 12.5
_cell_volume 11897(10)
_computing_data_reduction DIFABS
_computing_structure_refinement 'SHELXL-97 (Sheldrick, 1997)'
_computing_structure_solution 'SHELXS-97 (Sheldrick, 1990)'
_diffrn_ambient_temperature 200(2)
_diffrn_measured_fraction_theta_full 0.978
_diffrn_measured_fraction_theta_max 0.978
_diffrn_measurement_device_type 'Rigaku AFC7r'
_diffrn_measurement_method \w-scans
_diffrn_radiation_monochromator graphite
_diffrn_radiation_source 'rotating anode'
_diffrn_radiation_type MoK\a
_diffrn_radiation_wavelength 0.71069
_diffrn_reflns_av_R_equivalents 0.0876
_diffrn_reflns_av_sigmaI/netI 0.2000
_diffrn_reflns_limit_h_max 12
_diffrn_reflns_limit_h_min -12
_diffrn_reflns_limit_k_max 0
_diffrn_reflns_limit_k_min -39
_diffrn_reflns_limit_l_max 37
_diffrn_reflns_limit_l_min 0
_diffrn_reflns_number 18999
_diffrn_reflns_theta_full 24.00
_diffrn_reflns_theta_max 24.00
_diffrn_reflns_theta_min 3.52
_diffrn_standards_decay_% 1
_diffrn_standards_interval_count 200
_diffrn_standards_number 3
_exptl_absorpt_coefficient_mu 2.150
_exptl_absorpt_correction_T_max 0.994
_exptl_absorpt_correction_T_min 0.820
_exptl_absorpt_correction_type Psi-scans
_exptl_crystal_colour red
_exptl_crystal_density_diffrn 2.044
_exptl_crystal_density_method 'not measured'
_exptl_crystal_description block
_exptl_crystal_F_000 7024
_exptl_crystal_size_max 0.20
_exptl_crystal_size_mid 0.20
_exptl_crystal_size_min 0.18
_refine_diff_density_max 1.360
_refine_diff_density_min -1.397
_refine_diff_density_rms 0.216
_refine_ls_extinction_method none
_refine_ls_goodness_of_fit_ref 1.008
_refine_ls_hydrogen_treatment mixed
_refine_ls_matrix_type full
_refine_ls_number_parameters 996
_refine_ls_number_reflns 18617
_refine_ls_number_restraints 6
_refine_ls_restrained_S_all 1.008
_refine_ls_R_factor_all 0.1923
_refine_ls_R_factor_gt 0.0904
_refine_ls_shift/su_max 0.169
_refine_ls_shift/su_mean 0.009
_refine_ls_structure_factor_coef Fsqd
_refine_ls_weighting_details 'w=1/[\s^2^(Fo^2^)+(0.0780P)^2^+0.0000P] where P=(Fo^2^+2Fc^2^)/3'
_refine_ls_weighting_scheme calc
_refine_ls_wR_factor_gt 0.1837
_refine_ls_wR_factor_ref 0.2341
_reflns_number_gt 9106
_reflns_number_total 18617
_reflns_threshold_expression >2sigma(I)
_cod_data_source_file b004585n.txt
_cod_data_source_block bj9904
_cod_depositor_comments
;
The following automatic conversions were performed:

'_symmetry_cell_setting' value 'Monoclinic' changed to 'monoclinic'
according to
/usr/data/users/saulius/automatic-downloads/retrospective/RSC/lib/dictionaries/cif_core.dic
dictionary named 'cif_core.dic' version 2.4.2 from 2011-04-26.

Automatic conversion script
Id: cif_fix_values 2281 2013-09-26 08:29:07Z andrius 

The following automatic conversions were performed:

'_refine_ls_weighting_scheme' value 'calc
w=1/[\s^2^(Fo^2^)+(0.0780P)^2^+0.0000P] where P=(Fo^2^+2Fc^2^)/3' was
changed to 'calc'. New tag '_refine_ls_weighting_details' was
created. The value of the new tag was set to
'w=1/[\s^2^(Fo^2^)+(0.0780P)^2^+0.0000P] where P=(Fo^2^+2Fc^2^)/3'.

Automatic conversion script
Id: cif_fix_values 3143 2015-03-26 13:38:13Z robertas 
;
_cod_original_sg_symbol_H-M P2(1)/c
_cod_database_code 7115170

loop_
_symmetry_equiv_pos_as_xyz
'x, y, z'
'-x, y+1/2, -z+1/2'
'-x, -y, -z'
'x, -y-1/2, z-1/2'

loop_
_atom_site_label
_atom_site_type_symbol
_atom_site_fract_x
_atom_site_fract_y
_atom_site_fract_z
_atom_site_U_iso_or_equiv
_atom_site_adp_type
_atom_site_occupancy
_atom_site_calc_flag
_atom_site_refinement_flags
_atom_site_disorder_assembly
_atom_site_disorder_group
Sn1 Sn -0.39159(13) 0.36411(4) 0.08300(5) 0.0406(4) Uani 1 d . . .
Sn2 Sn 0.12330(13) 0.36351(4) 0.43279(5) 0.0422(4) Uani 1 d . . .
Ru1 Ru -0.34266(17) 0.28635(5) 0.12997(6) 0.0504(5) Uani 1 d . . .
Ru2 Ru -0.16161(16) 0.35088(5) 0.10652(5) 0.0339(4) Uani 1 d . . .
Ru3 Ru -0.18607(14) 0.32269(5) 0.18979(5) 0.0317(4) Uani 1 d . . .
Ru4 Ru 0.04099(15) 0.30900(5) 0.13908(5) 0.0376(4) Uani 1 d . . .
Ru5 Ru -0.12483(18) 0.24613(5) 0.16272(7) 0.0536(6) Uani 1 d . . .
Ru6 Ru -0.1219(2) 0.27131(6) 0.07952(6) 0.0624(7) Uani 1 d . . .
Ru7 Ru 0.35131(15) 0.34802(5) 0.40912(5) 0.0318(4) Uani 1 d . . .
Ru8 Ru 0.15898(15) 0.28590(5) 0.38681(5) 0.0375(4) Uani 1 d . . .
Ru9 Ru 0.31077(14) 0.32170(4) 0.32515(5) 0.0299(4) Uani 1 d . . .
Ru10 Ru 0.36501(17) 0.24416(5) 0.34916(6) 0.0438(5) Uani 1 d . . .
Ru11 Ru 0.54395(15) 0.30518(5) 0.37236(5) 0.0381(4) Uani 1 d . . .
Ru12 Ru 0.38721(17) 0.26711(5) 0.43286(6) 0.0441(5) Uani 1 d . . .
C200 C 0.3516(17) 0.2949(5) 0.3803(5) 0.026(4) Uani 1 d . . .
C201 C -0.1489(18) 0.2999(6) 0.1324(6) 0.043(6) Uani 1 d . . .
Cl1 Cl -0.5744(5) 0.38173(17) 0.12205(19) 0.0581(17) Uani 1 d . . .
Cl2 Cl -0.3719(5) 0.42938(14) 0.05405(18) 0.0495(15) Uani 1 d . . .
Cl3 Cl -0.4888(5) 0.33810(16) 0.02205(17) 0.0535(16) Uani 1 d . . .
Cl4 Cl 0.0212(5) 0.33807(15) 0.49221(16) 0.0446(14) Uani 1 d . . .
Cl5 Cl 0.1550(6) 0.42818(15) 0.4636(2) 0.071(2) Uani 1 d . . .
Cl6 Cl -0.0528(6) 0.38412(19) 0.3930(2) 0.070(2) Uani 1 d . . .
P1 P 0.3250(5) 0.54670(15) 0.30906(16) 0.0325(13) Uani 1 d . . .
P2 P 0.4767(5) 0.55297(16) 0.38695(16) 0.0342(13) Uani 1 d . . .
P3 P 0.1837(5) 0.04161(14) 0.30932(16) 0.0299(12) Uani 1 d . . .
P4 P 0.0431(5) 0.04921(15) 0.38886(15) 0.0359(13) Uani 1 d D . .
N1 N 0.4403(16) 0.5488(5) 0.3406(5) 0.046(5) Uani 1 d . . .
N2 N 0.0746(14) 0.0452(4) 0.3421(4) 0.032(4) Uani 1 d . . .
O1 O -0.5281(18) 0.2527(5) 0.0703(6) 0.0866(11) Uiso 1 d . . .
C1 C -0.450(2) 0.2656(7) 0.0905(8) 0.0629(13) Uiso 1 d . . .
O2 O -0.5665(18) 0.3014(5) 0.1838(6) 0.0866(11) Uiso 1 d . . .
C2 C -0.479(2) 0.2956(7) 0.1637(8) 0.0629(13) Uiso 1 d . . .
O3 O -0.0524(17) 0.3857(5) 0.0311(6) 0.0866(11) Uiso 1 d . . .
C3 C -0.098(2) 0.3679(7) 0.0586(8) 0.0629(13) Uiso 1 d . . .
O4 O -0.1329(17) 0.4296(6) 0.1447(6) 0.0866(11) Uiso 1 d . . .
C4 C -0.146(2) 0.3995(7) 0.1304(8) 0.0629(13) Uiso 1 d . . .
O5 O -0.3548(18) 0.3931(5) 0.2002(6) 0.0866(11) Uiso 1 d . . .
C5 C -0.291(2) 0.3666(7) 0.1954(8) 0.0629(13) Uiso 1 d . . .
O6 O -0.0038(18) 0.3531(5) 0.2539(6) 0.0866(11) Uiso 1 d . . .
C6 C -0.068(2) 0.3424(7) 0.2274(8) 0.0629(13) Uiso 1 d . . .
O7 O -0.3251(18) 0.2780(5) 0.2554(6) 0.0866(11) Uiso 1 d . . .
C7 C -0.268(2) 0.2938(7) 0.2294(8) 0.0629(13) Uiso 1 d . . .
O8 O 0.2105(18) 0.2425(5) 0.1656(6) 0.0866(11) Uiso 1 d . . .
C8 C 0.136(2) 0.2651(7) 0.1576(8) 0.0629(13) Uiso 1 d . . .
O9 O 0.1926(17) 0.3658(5) 0.1900(6) 0.0866(11) Uiso 1 d . . .
C9 C 0.129(2) 0.3448(7) 0.1689(8) 0.0629(13) Uiso 1 d . . .
O10 O 0.1960(17) 0.3317(5) 0.0650(6) 0.0866(11) Uiso 1 d . . .
C10 C 0.136(2) 0.3230(7) 0.0941(8) 0.0629(13) Uiso 1 d . . .
O11 O -0.0731(17) 0.2216(5) 0.2508(6) 0.0866(11) Uiso 1 d . . .
C11 C -0.091(2) 0.2295(7) 0.2156(8) 0.0629(13) Uiso 1 d . . .
O12 O -0.0386(17) 0.1671(6) 0.1313(6) 0.0866(11) Uiso 1 d . . .
C12 C -0.075(2) 0.1978(7) 0.1443(8) 0.0629(13) Uiso 1 d . . .
O13 O -0.3812(18) 0.2078(5) 0.1715(6) 0.0866(11) Uiso 1 d . . .
C13 C -0.313(2) 0.2326(7) 0.1579(8) 0.0629(13) Uiso 1 d . . .
O14 O -0.120(3) 0.3144(9) -0.0070(10) 0.0866(11) Uiso 0.60 d P A -1
C14 C -0.126(4) 0.3000(13) 0.0249(14) 0.0629(13) Uiso 0.60 d P A -1
O14' O -0.216(5) 0.2941(14) 0.0006(16) 0.0866(11) Uiso 0.40 d P A -2
C14' C -0.195(6) 0.2846(19) 0.035(2) 0.0629(13) Uiso 0.40 d P A -2
O15 O -0.264(3) 0.2046(10) 0.0441(11) 0.0866(11) Uiso 0.60 d P A -1
C15 C -0.205(4) 0.2344(13) 0.0554(14) 0.0629(13) Uiso 0.60 d P A -1
O15' O -0.266(4) 0.1903(14) 0.0742(16) 0.0866(11) Uiso 0.40 d P A -2
C15' C -0.211(6) 0.221(2) 0.073(2) 0.0629(13) Uiso 0.40 d P A -2
O16 O 0.1292(18) 0.2381(5) 0.0502(6) 0.0866(11) Uiso 1 d . . .
C16 C 0.030(2) 0.2494(7) 0.0628(8) 0.0629(13) Uiso 1 d . . .
O17 O 0.4679(17) 0.3805(5) 0.4865(6) 0.0866(11) Uiso 1 d . . .
C17 C 0.416(2) 0.3675(7) 0.4564(8) 0.0629(13) Uiso 1 d . . .
O18 O 0.3909(17) 0.4275(6) 0.3751(6) 0.0866(11) Uiso 1 d . . .
C18 C 0.375(2) 0.3969(7) 0.3877(8) 0.0629(13) Uiso 1 d . . .
O19 O -0.0217(18) 0.2520(5) 0.4501(6) 0.0866(11) Uiso 1 d . . .
C19 C 0.049(2) 0.2667(7) 0.4249(8) 0.0629(13) Uiso 1 d . . .
O20 O -0.0681(18) 0.3037(5) 0.3339(6) 0.0866(11) Uiso 1 d . . .
C20 C 0.017(2) 0.2986(7) 0.3544(8) 0.0629(13) Uiso 1 d . . .
O21 O 0.1536(18) 0.2815(5) 0.2600(6) 0.0866(11) Uiso 1 d . . .
C21 C 0.213(2) 0.2964(7) 0.2845(8) 0.0629(13) Uiso 1 d . . .
O22 O 0.1661(17) 0.3966(6) 0.3152(6) 0.0866(11) Uiso 1 d . . .
C22 C 0.217(2) 0.3690(7) 0.3206(8) 0.0629(13) Uiso 1 d . . .
O23 O 0.4969(18) 0.3455(5) 0.2595(6) 0.0866(11) Uiso 1 d . . .
C23 C 0.432(2) 0.3375(7) 0.2869(8) 0.0629(13) Uiso 1 d . . .
O24 O 0.4424(17) 0.1634(6) 0.3715(6) 0.0866(11) Uiso 1 d . . .
C24 C 0.410(2) 0.1954(7) 0.3642(8) 0.0629(13) Uiso 1 d . . .
O25 O 0.3983(17) 0.2243(5) 0.2585(6) 0.0866(11) Uiso 1 d . . .
C25 C 0.382(2) 0.2313(7) 0.2938(8) 0.0629(13) Uiso 1 d . . .
O26 O 0.1072(18) 0.2085(5) 0.3471(6) 0.0866(11) Uiso 1 d . . .
C26 C 0.180(2) 0.2328(7) 0.3583(8) 0.0629(13) Uiso 1 d . . .
O27 O 0.6930(17) 0.3652(5) 0.3236(6) 0.0866(11) Uiso 1 d . . .
C27 C 0.635(2) 0.3431(7) 0.3421(8) 0.0629(13) Uiso 1 d . . .
O28 O 0.7059(17) 0.3262(5) 0.4459(6) 0.0866(11) Uiso 1 d . . .
C28 C 0.643(2) 0.3156(7) 0.4159(8) 0.0629(13) Uiso 1 d . . .
O29 O 0.7025(18) 0.2385(5) 0.3424(6) 0.0866(11) Uiso 1 d . . .
C29 C 0.630(2) 0.2611(7) 0.3530(8) 0.0629(13) Uiso 1 d . . .
O30 O 0.641(3) 0.2326(9) 0.4584(10) 0.0866(11) Uiso 0.60 d P B -1
C30 C 0.547(4) 0.2480(12) 0.4493(13) 0.0629(13) Uiso 0.60 d P B -1
O30' O 0.579(5) 0.2048(14) 0.4371(14) 0.0866(11) Uiso 0.40 d P B -2
C30' C 0.491(6) 0.2268(19) 0.4346(19) 0.0629(13) Uiso 0.40 d P B -2
O31 O 0.245(3) 0.1961(10) 0.4571(10) 0.0866(11) Uiso 0.60 d P B -1
C31 C 0.301(4) 0.2262(14) 0.4469(14) 0.0629(13) Uiso 0.60 d P B -1
O31' O 0.195(5) 0.2105(16) 0.4727(15) 0.0866(11) Uiso 0.40 d P B -2
C31' C 0.256(7) 0.233(2) 0.463(2) 0.0629(13) Uiso 0.40 d P B -2
O32 O 0.410(3) 0.3058(9) 0.5163(11) 0.0866(11) Uiso 0.60 d P B -1
C32 C 0.406(4) 0.2884(14) 0.4843(16) 0.0629(13) Uiso 0.60 d P B -1
O32' O 0.321(5) 0.3011(14) 0.5175(16) 0.0866(11) Uiso 0.40 d P B -2
C32' C 0.348(6) 0.289(2) 0.484(2) 0.0629(13) Uiso 0.40 d P B -2
C33 C 0.321(2) 0.5895(5) 0.2769(7) 0.040(5) Uani 1 d . . .
C34 C 0.438(2) 0.6066(6) 0.2704(7) 0.053(7) Uani 1 d . . .
H34 H 0.5131 0.5964 0.2828 0.064 Uiso 1 calc R . .
C35 C 0.444(3) 0.6383(8) 0.2459(8) 0.075(8) Uani 1 d . . .
H35 H 0.5232 0.6492 0.2386 0.090 Uiso 1 calc R . .
C36 C 0.331(3) 0.6547(6) 0.2314(8) 0.069(8) Uani 1 d . . .
H36 H 0.3352 0.6778 0.2158 0.083 Uiso 1 calc R . .
C37 C 0.217(2) 0.6388(6) 0.2390(8) 0.057(7) Uani 1 d . . .
H37 H 0.1414 0.6507 0.2291 0.069 Uiso 1 calc R . .
C38 C 0.212(2) 0.6050(6) 0.2613(6) 0.046(6) Uani 1 d . . .
H38 H 0.1327 0.5926 0.2658 0.055 Uiso 1 calc R . .
C39 C 0.3470(17) 0.5060(5) 0.2746(6) 0.033(5) Uani 1 d . . .
C40 C 0.301(2) 0.5064(6) 0.2351(7) 0.050(6) Uani 1 d . . .
H40 H 0.2592 0.5284 0.2241 0.060 Uiso 1 calc R . .
C41 C 0.318(2) 0.4726(8) 0.2119(8) 0.077(9) Uani 1 d . . .
H41 H 0.2866 0.4720 0.1845 0.092 Uiso 1 calc R . .
C42 C 0.378(2) 0.4405(7) 0.2272(10) 0.066(8) Uani 1 d . . .
H42 H 0.3877 0.4182 0.2104 0.079 Uiso 1 calc R . .
C43 C 0.424(2) 0.4402(7) 0.2660(9) 0.067(8) Uani 1 d . . .
H43 H 0.4667 0.4181 0.2765 0.080 Uiso 1 calc R . .
C44 C 0.4088(19) 0.4731(5) 0.2903(7) 0.043(6) Uani 1 d . . .
H44 H 0.4400 0.4732 0.3177 0.051 Uiso 1 calc R . .
C45 C 0.1713(18) 0.5416(6) 0.3336(6) 0.039(5) Uani 1 d . . .
C46 C 0.111(2) 0.5061(6) 0.3370(6) 0.049(6) Uani 1 d . . .
H46 H 0.1457 0.4840 0.3240 0.058 Uiso 1 calc R . .
C47 C 0.003(2) 0.5030(7) 0.3585(7) 0.070(9) Uani 1 d . . .
H47 H -0.0351 0.4783 0.3613 0.084 Uiso 1 calc R . .
C48 C -0.054(2) 0.5347(8) 0.3768(9) 0.077(9) Uani 1 d . . .
H48 H -0.1294 0.5321 0.3921 0.093 Uiso 1 calc R . .
C49 C 0.002(2) 0.5691(7) 0.3720(6) 0.050(6) Uani 1 d . . .
H49 H -0.0385 0.5912 0.3831 0.060 Uiso 1 calc R . .
C50 C 0.1162(19) 0.5745(6) 0.3518(7) 0.046(6) Uani 1 d . . .
H50 H 0.1553 0.5991 0.3502 0.056 Uiso 1 calc R . .
C51 C 0.5660(18) 0.5107(6) 0.4037(6) 0.038(5) Uani 1 d . . .
C52 C 0.6357(18) 0.4910(5) 0.3760(6) 0.038(5) Uani 1 d . . .
H52 H 0.6412 0.5002 0.3486 0.045 Uiso 1 calc R . .
C53 C 0.6978(19) 0.4585(6) 0.3870(7) 0.044(6) Uani 1 d . . .
H53 H 0.7410 0.4441 0.3665 0.053 Uiso 1 calc R . .
C54 C 0.700(2) 0.4453(8) 0.4272(7) 0.069(8) Uani 1 d . . .
H54 H 0.7487 0.4233 0.4348 0.082 Uiso 1 calc R . .
C55 C 0.631(3) 0.4653(8) 0.4558(8) 0.088(10) Uani 1 d . . .
H55 H 0.6313 0.4575 0.4838 0.106 Uiso 1 calc R . .
C56 C 0.557(2) 0.4979(8) 0.4429(7) 0.074(8) Uani 1 d . . .
H56 H 0.5029 0.5106 0.4618 0.089 Uiso 1 calc R . .
C57 C 0.3490(17) 0.5583(5) 0.4222(6) 0.030(5) Uani 1 d . . .
C58 C 0.267(2) 0.5287(6) 0.4306(6) 0.041(5) Uani 1 d . . .
H58 H 0.2836 0.5041 0.4190 0.050 Uiso 1 calc R . .
C59 C 0.161(2) 0.5330(7) 0.4550(7) 0.051(6) Uani 1 d . . .
H59 H 0.1048 0.5120 0.4598 0.061 Uiso 1 calc R . .
C60 C 0.1389(19) 0.5684(8) 0.4719(7) 0.056(7) Uani 1 d . . .
H60 H 0.0663 0.5720 0.4887 0.067 Uiso 1 calc R . .
C61 C 0.219(2) 0.5986(7) 0.4653(7) 0.058(7) Uani 1 d . . .
H61 H 0.2040 0.6227 0.4785 0.070 Uiso 1 calc R . .
C62 C 0.322(2) 0.5946(6) 0.4395(6) 0.045(6) Uani 1 d . . .
H62 H 0.3750 0.6161 0.4335 0.054 Uiso 1 calc R . .
C63 C 0.5823(18) 0.5934(7) 0.3931(7) 0.051(6) Uani 1 d . . .
C64 C 0.682(2) 0.5936(8) 0.4202(8) 0.071(6) Uani 1 d . . .
H64 H 0.7022 0.5710 0.4355 0.086 Uiso 1 calc R . .
C65 C 0.752(2) 0.6269(8) 0.4251(8) 0.071(6) Uani 1 d . . .
H65 H 0.8181 0.6280 0.4451 0.086 Uiso 1 calc R . .
C66 C 0.728(2) 0.6585(8) 0.4009(10) 0.084(10) Uani 1 d . . .
H66 H 0.7820 0.6803 0.4029 0.101 Uiso 1 calc R . .
C67 C 0.626(2) 0.6598(7) 0.3740(8) 0.063(7) Uani 1 d . . .
H67 H 0.6068 0.6827 0.3594 0.076 Uiso 1 calc R . .
C68 C 0.554(2) 0.6271(6) 0.3688(8) 0.057(7) Uani 1 d . . .
H68 H 0.4866 0.6267 0.3494 0.068 Uiso 1 calc R . .
C69 C 0.3439(17) 0.0392(6) 0.3310(6) 0.034(5) Uani 1 d . . .
C70 C 0.423(2) 0.0695(5) 0.3317(7) 0.049(6) Uani 1 d . . .
H70 H 0.3982 0.0932 0.3193 0.059 Uiso 1 calc R . .
C71 C 0.538(2) 0.0666(7) 0.3498(9) 0.070(8) Uani 1 d . . .
H71 H 0.5952 0.0879 0.3484 0.084 Uiso 1 calc R . .
C72 C 0.575(2) 0.0340(9) 0.3699(8) 0.073(8) Uani 1 d . . .
H72 H 0.6541 0.0331 0.3840 0.087 Uiso 1 calc R . .
C73 C 0.500(2) 0.0041(9) 0.3696(9) 0.088(10) Uani 1 d . . .
H73 H 0.5270 -0.0190 0.3828 0.106 Uiso 1 calc R . .
C74 C 0.380(2) 0.0055(7) 0.3500(7) 0.060(7) Uani 1 d . . .
H74 H 0.3249 -0.0163 0.3501 0.072 Uiso 1 calc R . .
C75 C 0.1593(19) -0.0005(6) 0.2777(5) 0.035(5) Uani 1 d . . .
C76 C 0.257(2) -0.0154(6) 0.2547(7) 0.056(7) Uani 1 d . . .
H76 H 0.3392 -0.0045 0.2564 0.067 Uiso 1 calc R . .
C77 C 0.234(2) -0.0463(6) 0.2295(7) 0.049(6) Uani 1 d . . .
H77 H 0.3024 -0.0570 0.2144 0.059 Uiso 1 calc R . .
C78 C 0.114(2) -0.0623(6) 0.2252(6) 0.056(7) Uani 1 d . . .
H78 H 0.0996 -0.0838 0.2078 0.068 Uiso 1 calc R . .
C79 C 0.019(2) -0.0456(6) 0.2471(7) 0.054(7) Uani 1 d . . .
H79 H -0.0652 -0.0552 0.2439 0.065 Uiso 1 calc R . .
C80 C 0.039(2) -0.0156(6) 0.2735(7) 0.050(6) Uani 1 d . . .
H80 H -0.0293 -0.0053 0.2889 0.059 Uiso 1 calc R . .
C81 C 0.1784(16) 0.0827(6) 0.2759(6) 0.032(5) Uani 1 d . . .
C82 C 0.190(2) 0.0799(5) 0.2331(6) 0.040(5) Uani 1 d . . .
H82 H 0.1992 0.0553 0.2206 0.048 Uiso 1 calc R . .
C83 C 0.190(2) 0.1120(7) 0.2096(7) 0.064(7) Uani 1 d . . .
H83 H 0.1988 0.1095 0.1807 0.077 Uiso 1 calc R . .
C84 C 0.176(2) 0.1474(7) 0.2262(8) 0.067(7) Uani 1 d . . .
H84 H 0.1753 0.1694 0.2087 0.081 Uiso 1 calc R . .
C85 C 0.163(2) 0.1523(7) 0.2666(8) 0.064(7) Uani 1 d . . .
H85 H 0.1548 0.1774 0.2781 0.077 Uiso 1 calc R . .
C86 C 0.1613(18) 0.1184(5) 0.2921(6) 0.038(5) Uani 1 d . . .
H86 H 0.1482 0.1211 0.3208 0.046 Uiso 1 calc R . .
C87 C -0.027(2) 0.0040(4) 0.4064(8) 0.057(4) Uiso 0.60 d PGD C -1
C88 C -0.110(2) -0.0149(6) 0.3800(6) 0.057(4) Uiso 0.60 d PG C -1
H88 H -0.1250 -0.0050 0.3532 0.069 Uiso 0.60 calc PR C -1
C89 C -0.172(2) -0.0481(6) 0.3929(7) 0.057(4) Uiso 0.60 d PG C -1
H89 H -0.2290 -0.0610 0.3749 0.069 Uiso 0.60 calc PR C -1
C90 C -0.150(2) -0.0626(5) 0.4321(7) 0.057(4) Uiso 0.60 d PG C -1
H90 H -0.1926 -0.0853 0.4409 0.069 Uiso 0.60 calc PR C -1
C91 C -0.067(2) -0.0437(6) 0.4585(6) 0.057(4) Uiso 0.60 d PG C -1
H91 H -0.0521 -0.0536 0.4853 0.069 Uiso 0.60 calc PR C -1
C92 C -0.005(2) -0.0104(6) 0.4456(7) 0.057(4) Uiso 0.60 d PG C -1
H92 H 0.0520 0.0024 0.4636 0.069 Uiso 0.60 calc PR C -1
C105 C -0.072(3) 0.0160(9) 0.4082(11) 0.057(4) Uiso 0.40 d PGD C -2
C106 C -0.089(3) -0.0205(10) 0.3914(9) 0.057(4) Uiso 0.40 d PG C -2
H106 H -0.0403 -0.0281 0.3682 0.069 Uiso 0.40 calc PR C -2
C107 C -0.176(3) -0.0459(7) 0.4085(11) 0.057(4) Uiso 0.40 d PG C -2
H107 H -0.1870 -0.0709 0.3970 0.069 Uiso 0.40 calc PR C -2
C108 C -0.247(3) -0.0348(9) 0.4424(11) 0.057(4) Uiso 0.40 d PG C -2
H108 H -0.3061 -0.0521 0.4541 0.069 Uiso 0.40 calc PR C -2
C109 C -0.230(3) 0.0018(10) 0.4592(9) 0.057(4) Uiso 0.40 d PG C -2
H109 H -0.2787 0.0094 0.4824 0.069 Uiso 0.40 calc PR C -2
C110 C -0.143(3) 0.0272(7) 0.4421(11) 0.057(4) Uiso 0.40 d PG C -2
H110 H -0.1320 0.0521 0.4536 0.069 Uiso 0.40 calc PR C -2
C93 C 0.1720(16) 0.0573(7) 0.4236(6) 0.052(3) Uiso 0.60 d PGD C -1
C94 C 0.263(2) 0.0297(5) 0.4327(7) 0.052(3) Uiso 0.60 d PG C -1
H94 H 0.2514 0.0037 0.4242 0.062 Uiso 0.60 calc PR C -1
C95 C 0.3720(16) 0.0400(6) 0.4543(7) 0.052(3) Uiso 0.60 d PG C -1
H95 H 0.4344 0.0211 0.4606 0.062 Uiso 0.60 calc PR C -1
C96 C 0.3894(15) 0.0780(7) 0.4668(7) 0.052(3) Uiso 0.60 d PG C -1
H96 H 0.4637 0.0851 0.4816 0.062 Uiso 0.60 calc PR C -1
C97 C 0.298(2) 0.1057(5) 0.4576(7) 0.052(3) Uiso 0.60 d PG C -1
H97 H 0.3100 0.1316 0.4662 0.062 Uiso 0.60 calc PR C -1
C98 C 0.1894(18) 0.0953(6) 0.4360(7) 0.052(3) Uiso 0.60 d PG C -1
H98 H 0.1270 0.1142 0.4298 0.062 Uiso 0.60 calc PR C -1
C111 C 0.182(2) 0.0548(11) 0.4212(10) 0.052(3) Uiso 0.40 d PGD C -2
C112 C 0.198(3) 0.0248(9) 0.4491(11) 0.052(3) Uiso 0.40 d PG C -2
H112 H 0.1391 0.0040 0.4496 0.062 Uiso 0.40 calc PR C -2
C113 C 0.300(3) 0.0252(9) 0.4761(9) 0.052(3) Uiso 0.40 d PG C -2
H113 H 0.3114 0.0048 0.4952 0.062 Uiso 0.40 calc PR C -2
C114 C 0.386(2) 0.0556(11) 0.4752(9) 0.052(3) Uiso 0.40 d PG C -2
H114 H 0.4561 0.0559 0.4937 0.062 Uiso 0.40 calc PR C -2
C115 C 0.370(2) 0.0856(9) 0.4473(10) 0.052(3) Uiso 0.40 d PG C -2
H115 H 0.4286 0.1064 0.4468 0.062 Uiso 0.40 calc PR C -2
C116 C 0.268(3) 0.0852(9) 0.4203(9) 0.052(3) Uiso 0.40 d PG C -2
H116 H 0.2564 0.1056 0.4012 0.062 Uiso 0.40 calc PR C -2
C99 C -0.0835(18) 0.0828(6) 0.3981(8) 0.060(4) Uiso 0.60 d PGD C -1
C100 C -0.151(2) 0.0807(6) 0.4346(7) 0.060(4) Uiso 0.60 d PG C -1
H100 H -0.1371 0.0600 0.4531 0.072 Uiso 0.60 calc PR C -1
C101 C -0.240(2) 0.1091(7) 0.4439(6) 0.060(4) Uiso 0.60 d PG C -1
H101 H -0.2864 0.1077 0.4689 0.072 Uiso 0.60 calc PR C -1
C102 C -0.2608(19) 0.1394(5) 0.4169(8) 0.060(4) Uiso 0.60 d PG C -1
H102 H -0.3214 0.1588 0.4233 0.072 Uiso 0.60 calc PR C -1
C103 C -0.193(2) 0.1415(6) 0.3804(7) 0.060(4) Uiso 0.60 d PG C -1
H103 H -0.2072 0.1622 0.3619 0.072 Uiso 0.60 calc PR C -1
C104 C -0.104(2) 0.1131(7) 0.3710(7) 0.060(4) Uiso 0.60 d PG C -1
H104 H -0.0579 0.1145 0.3461 0.072 Uiso 0.60 calc PR C -1
C117 C -0.024(4) 0.0973(5) 0.3937(13) 0.060(4) Uiso 0.40 d PGD C -2
C118 C 0.000(3) 0.1205(9) 0.4277(11) 0.060(4) Uiso 0.40 d PG C -2
H118 H 0.0549 0.1116 0.4488 0.072 Uiso 0.40 calc PR C -2
C119 C -0.056(3) 0.1567(8) 0.4307(10) 0.060(4) Uiso 0.40 d PG C -2
H119 H -0.0395 0.1725 0.4539 0.072 Uiso 0.40 calc PR C -2
C120 C -0.136(3) 0.1697(6) 0.3997(12) 0.060(4) Uiso 0.40 d PG C -2
H120 H -0.1746 0.1944 0.4017 0.072 Uiso 0.40 calc PR C -2
C121 C -0.160(3) 0.1465(9) 0.3657(10) 0.060(4) Uiso 0.40 d PG C -2
H121 H -0.2152 0.1554 0.3445 0.072 Uiso 0.40 calc PR C -2
C122 C -0.104(4) 0.1103(8) 0.3627(10) 0.060(4) Uiso 0.40 d PG C -2
H122 H -0.1208 0.0945 0.3395 0.072 Uiso 0.40 calc PR C -2

loop_
_atom_site_aniso_label
_atom_site_aniso_U_11
_atom_site_aniso_U_22
_atom_site_aniso_U_33
_atom_site_aniso_U_23
_atom_site_aniso_U_13
_atom_site_aniso_U_12
Sn1 0.0411(9) 0.0379(9) 0.0426(9) -0.0066(7) -0.0148(7) 0.0078(7)
Sn2 0.0350(8) 0.0380(9) 0.0537(10) 0.0054(8) 0.0182(7) 0.0079(7)
Ru1 0.0378(11) 0.0328(10) 0.0803(15) -0.0079(10) -0.0259(10) -0.0033(8)
Ru2 0.0381(10) 0.0354(10) 0.0283(9) -0.0030(8) -0.0066(8) 0.0069(8)
Ru3 0.0301(9) 0.0323(9) 0.0326(10) 0.0014(8) -0.0032(7) 0.0020(7)
Ru4 0.0315(9) 0.0390(10) 0.0423(11) -0.0061(9) -0.0044(8) 0.0066(8)
Ru5 0.0463(12) 0.0263(10) 0.0882(16) 0.0014(10) -0.0201(11) 0.0031(8)
Ru6 0.0739(15) 0.0525(13) 0.0606(14) -0.0325(11) -0.0345(12) 0.0302(11)
Ru7 0.0282(9) 0.0383(10) 0.0288(9) 0.0032(8) 0.0023(7) 0.0026(7)
Ru8 0.0292(9) 0.0351(10) 0.0484(11) 0.0030(9) 0.0094(8) -0.0011(8)
Ru9 0.0287(9) 0.0308(9) 0.0301(9) 0.0021(8) 0.0004(7) 0.0036(7)
Ru10 0.0521(12) 0.0297(10) 0.0497(12) 0.0062(9) 0.0151(9) 0.0100(8)
Ru11 0.0259(9) 0.0504(11) 0.0379(11) 0.0093(9) 0.0043(8) 0.0098(8)
Ru12 0.0432(11) 0.0491(12) 0.0400(11) 0.0203(9) 0.0106(9) 0.0128(9)
C200 0.034(11) 0.014(10) 0.030(11) 0.009(8) 0.002(9) 0.006(8)
C201 0.038(12) 0.038(13) 0.052(14) -0.016(11) -0.013(10) 0.017(10)
Cl1 0.037(3) 0.064(4) 0.074(4) -0.005(3) 0.000(3) 0.024(3)
Cl2 0.058(4) 0.022(3) 0.068(4) 0.010(3) -0.030(3) 0.005(2)
Cl3 0.056(4) 0.050(4) 0.053(4) -0.020(3) -0.037(3) 0.017(3)
Cl4 0.047(3) 0.049(3) 0.038(3) 0.000(3) 0.012(3) -0.001(3)
Cl5 0.066(4) 0.029(3) 0.120(6) -0.025(3) 0.066(4) -0.013(3)
Cl6 0.053(4) 0.085(5) 0.073(5) 0.024(4) 0.009(3) 0.046(4)
P1 0.028(3) 0.038(3) 0.031(3) -0.005(3) 0.000(2) -0.003(2)
P2 0.025(3) 0.044(3) 0.034(3) -0.006(3) -0.002(2) -0.002(2)
P3 0.030(3) 0.030(3) 0.029(3) 0.003(2) 0.002(2) 0.000(2)
P4 0.033(3) 0.049(4) 0.026(3) -0.006(3) -0.001(2) 0.011(3)
N1 0.059(12) 0.060(12) 0.018(9) 0.000(9) -0.012(9) -0.007(10)
N2 0.035(9) 0.038(10) 0.022(9) 0.000(8) 0.008(7) -0.009(8)
C33 0.053(14) 0.011(10) 0.056(15) -0.003(10) 0.011(12) 0.004(10)
C34 0.069(17) 0.042(14) 0.049(15) 0.013(12) -0.016(13) -0.029(12)
C35 0.068(19) 0.08(2) 0.07(2) 0.005(17) 0.008(16) -0.008(16)
C36 0.10(2) 0.017(12) 0.10(2) 0.002(13) 0.006(18) 0.016(14)
C37 0.055(16) 0.034(14) 0.082(19) 0.020(13) -0.015(14) 0.016(12)
C38 0.044(14) 0.044(14) 0.051(15) -0.003(12) -0.005(11) 0.013(11)
C39 0.028(11) 0.036(12) 0.036(13) -0.024(10) 0.013(9) -0.022(9)
C40 0.056(15) 0.040(14) 0.053(16) -0.011(12) -0.022(12) 0.016(11)
C41 0.09(2) 0.08(2) 0.062(19) -0.018(16) -0.038(16) -0.026(17)
C42 0.044(15) 0.039(16) 0.11(3) 0.008(16) 0.005(16) -0.003(12)
C43 0.050(16) 0.062(18) 0.09(2) -0.009(16) -0.008(15) 0.009(13)
C44 0.051(14) 0.027(12) 0.050(15) -0.006(11) -0.020(11) 0.006(10)
C45 0.025(11) 0.044(14) 0.046(14) 0.004(11) 0.000(10) -0.002(10)
C46 0.066(16) 0.042(14) 0.038(14) -0.013(11) 0.017(12) -0.013(12)
C47 0.063(17) 0.081(19) 0.065(17) -0.045(15) 0.042(14) -0.054(15)
C48 0.048(16) 0.08(2) 0.10(2) -0.054(18) 0.030(15) -0.003(15)
C49 0.040(14) 0.061(16) 0.048(15) -0.045(13) 0.008(11) 0.013(12)
C50 0.035(13) 0.040(14) 0.064(16) 0.007(12) -0.015(12) 0.004(10)
C51 0.036(12) 0.065(15) 0.013(11) 0.003(10) 0.004(9) 0.020(11)
C52 0.050(14) 0.028(12) 0.034(13) 0.015(10) 0.002(11) 0.008(10)
C53 0.045(14) 0.046(14) 0.042(14) 0.007(11) -0.013(11) -0.008(11)
C54 0.08(2) 0.075(19) 0.049(17) 0.007(15) -0.004(15) 0.021(15)
C55 0.09(2) 0.12(3) 0.048(17) 0.015(17) 0.020(15) 0.08(2)
C56 0.069(18) 0.11(2) 0.040(16) -0.029(16) -0.011(14) 0.028(17)
C57 0.032(11) 0.028(11) 0.030(12) -0.009(9) -0.005(9) -0.003(9)
C58 0.058(15) 0.030(12) 0.037(13) -0.008(10) -0.008(11) 0.005(11)
C59 0.048(15) 0.044(15) 0.060(17) 0.011(13) 0.023(13) -0.004(11)
C60 0.028(12) 0.10(2) 0.040(15) 0.005(14) 0.022(11) -0.001(14)
C61 0.054(16) 0.070(18) 0.050(16) -0.020(14) 0.017(13) 0.006(14)
C62 0.049(14) 0.044(14) 0.042(14) -0.011(11) 0.004(11) 0.000(11)
C63 0.017(11) 0.081(19) 0.053(15) -0.016(14) 0.021(10) 0.005(11)
C64 0.044(11) 0.093(16) 0.077(13) -0.069(12) -0.008(10) 0.014(10)
C65 0.044(11) 0.093(16) 0.077(13) -0.069(12) -0.008(10) 0.014(10)
C66 0.046(17) 0.08(2) 0.12(3) -0.04(2) 0.061(18) -0.033(16)
C67 0.046(16) 0.063(18) 0.08(2) -0.011(15) 0.000(14) 0.000(13)
C68 0.054(15) 0.036(14) 0.079(19) -0.038(13) 0.022(13) -0.005(12)
C69 0.029(11) 0.045(13) 0.029(12) 0.007(10) 0.001(9) 0.008(10)
C70 0.050(14) 0.009(10) 0.088(19) 0.002(11) -0.008(13) 0.001(10)
C71 0.055(17) 0.046(16) 0.11(2) 0.011(16) -0.017(16) 0.000(13)
C72 0.022(13) 0.10(2) 0.09(2) 0.036(19) -0.007(13) 0.005(14)
C73 0.045(17) 0.12(3) 0.10(2) 0.07(2) 0.014(16) 0.018(17)
C74 0.039(14) 0.062(17) 0.080(19) 0.032(15) 0.004(13) -0.003(12)
C75 0.042(13) 0.051(13) 0.012(10) 0.004(9) 0.015(9) -0.001(10)
C76 0.061(16) 0.047(15) 0.058(16) 0.015(13) 0.021(13) -0.008(12)
C77 0.069(17) 0.022(12) 0.057(16) -0.010(11) 0.000(13) 0.006(11)
C78 0.11(2) 0.035(14) 0.028(13) -0.010(11) -0.008(13) -0.026(14)
C79 0.053(15) 0.050(15) 0.060(16) -0.047(13) 0.013(12) -0.008(12)
C80 0.043(14) 0.055(15) 0.050(15) 0.002(12) 0.006(12) -0.005(12)
C81 0.014(10) 0.040(12) 0.041(13) -0.003(10) 0.014(9) -0.004(9)
C82 0.073(16) 0.013(10) 0.035(13) -0.001(9) -0.006(11) -0.007(10)
C83 0.10(2) 0.062(18) 0.032(14) 0.011(13) -0.007(14) -0.015(15)
C84 0.08(2) 0.051(17) 0.07(2) 0.013(15) 0.000(16) 0.000(14)
C85 0.09(2) 0.044(15) 0.055(17) -0.023(13) -0.007(15) 0.021(14)
C86 0.045(13) 0.024(11) 0.045(14) 0.006(10) 0.018(11) 0.012(10)

loop_
_atom_type_symbol
_atom_type_description
_atom_type_scat_dispersion_real
_atom_type_scat_dispersion_imag
_atom_type_scat_source
C C 0.0033 0.0016 'International Tables Vol C Tables 4.2.6.8 and 6.1.1.4'
H H 0.0000 0.0000 'International Tables Vol C Tables 4.2.6.8 and 6.1.1.4'
N N 0.0061 0.0033 'International Tables Vol C Tables 4.2.6.8 and 6.1.1.4'
O O 0.0106 0.0060 'International Tables Vol C Tables 4.2.6.8 and 6.1.1.4'
Cl Cl 0.1484 0.1585 'International Tables Vol C Tables 4.2.6.8 and 6.1.1.4'
P P 0.1023 0.0942 'International Tables Vol C Tables 4.2.6.8 and 6.1.1.4'
Ru Ru -1.2594 0.8363 'International Tables Vol C Tables 4.2.6.8 and 6.1.1.4'
Sn Sn -0.6537 1.4246 'International Tables Vol C Tables 4.2.6.8 and 6.1.1.4'

loop_
_geom_angle_atom_site_label_1
_geom_angle_atom_site_label_2
_geom_angle_atom_site_label_3
_geom_angle
Cl1 Sn1 Cl3 101.1(2)
Cl1 Sn1 Cl2 92.2(2)
Cl3 Sn1 Cl2 93.70(19)
Cl1 Sn1 Ru2 130.17(16)
Cl3 Sn1 Ru2 125.11(15)
Cl2 Sn1 Ru2 101.35(14)
Cl1 Sn1 Ru1 95.24(16)
Cl3 Sn1 Ru1 98.58(15)
Cl2 Sn1 Ru1 164.13(13)
Ru2 Sn1 Ru1 63.28(6)
Cl6 Sn2 Cl4 101.6(2)
Cl6 Sn2 Cl5 93.1(3)
Cl4 Sn2 Cl5 93.8(2)
Cl6 Sn2 Ru7 128.83(17)
Cl4 Sn2 Ru7 126.00(15)
Cl5 Sn2 Ru7 100.63(14)
Cl6 Sn2 Ru8 95.34(18)
Cl4 Sn2 Ru8 97.30(14)
Cl5 Sn2 Ru8 164.45(14)
Ru7 Sn2 Ru8 63.97(6)
C2 Ru1 C1 90.4(11)
C2 Ru1 C13 90.5(10)
C1 Ru1 C13 92.5(10)
C2 Ru1 C201 134.4(9)
C1 Ru1 C201 134.9(10)
C13 Ru1 C201 92.3(9)
C2 Ru1 Ru3 88.0(8)
C1 Ru1 Ru3 176.4(8)
C13 Ru1 Ru3 90.7(7)
C201 Ru1 Ru3 46.5(6)
C2 Ru1 Ru5 118.9(8)
C1 Ru1 Ru5 123.4(8)
C13 Ru1 Ru5 45.1(7)
C201 Ru1 Ru5 47.3(6)
Ru3 Ru1 Ru5 60.10(7)
C2 Ru1 Ru6 177.7(8)
C1 Ru1 Ru6 91.5(8)
C13 Ru1 Ru6 88.2(7)
C201 Ru1 Ru6 43.8(5)
Ru3 Ru1 Ru6 90.17(8)
Ru5 Ru1 Ru6 58.94(8)
C2 Ru1 Ru2 120.9(8)
C1 Ru1 Ru2 119.6(8)
C13 Ru1 Ru2 132.2(7)
C201 Ru1 Ru2 39.8(6)
Ru3 Ru1 Ru2 58.85(6)
Ru5 Ru1 Ru2 87.07(8)
Ru6 Ru1 Ru2 58.95(7)
C2 Ru1 Sn1 90.9(8)
C1 Ru1 Sn1 84.1(8)
C13 Ru1 Sn1 176.4(7)
C201 Ru1 Sn1 89.1(6)
Ru3 Ru1 Sn1 92.74(7)
Ru5 Ru1 Sn1 136.33(8)
Ru6 Ru1 Sn1 90.52(8)
Ru2 Ru1 Sn1 49.34(6)
C3 Ru2 C4 91.8(11)
C3 Ru2 C201 130.0(10)
C4 Ru2 C201 128.9(9)
C3 Ru2 Sn1 92.1(8)
C4 Ru2 Sn1 92.7(7)
C201 Ru2 Sn1 110.5(6)
C3 Ru2 Ru4 102.3(8)
C4 Ru2 Ru4 104.1(7)
C201 Ru2 Ru4 46.9(6)
Sn1 Ru2 Ru4 157.32(9)
C3 Ru2 Ru3 163.3(8)
C4 Ru2 Ru3 85.5(8)
C201 Ru2 Ru3 45.5(6)
Sn1 Ru2 Ru3 104.57(8)
Ru4 Ru2 Ru3 62.52(7)
C3 Ru2 Ru6 89.7(8)
C4 Ru2 Ru6 164.8(7)
C201 Ru2 Ru6 43.2(6)
Sn1 Ru2 Ru6 102.32(7)
Ru4 Ru2 Ru6 60.89(6)
Ru3 Ru2 Ru6 88.67(7)
C3 Ru2 Ru1 134.0(8)
C4 Ru2 Ru1 128.1(8)
C201 Ru2 Ru1 43.2(6)
Sn1 Ru2 Ru1 67.38(7)
Ru4 Ru2 Ru1 90.12(8)
Ru3 Ru2 Ru1 57.20(6)
Ru6 Ru2 Ru1 58.15(7)
C7 Ru3 C6 93.0(11)
C7 Ru3 C5 95.4(11)
C6 Ru3 C5 91.7(10)
C7 Ru3 C201 120.9(10)
C6 Ru3 C201 127.2(9)
C5 Ru3 C201 120.5(9)
C7 Ru3 Ru1 88.0(8)
C6 Ru3 Ru1 173.3(8)
C5 Ru3 Ru1 94.8(7)
C201 Ru3 Ru1 47.4(6)
C7 Ru3 Ru5 79.6(8)
C6 Ru3 Ru5 113.0(8)
C5 Ru3 Ru5 155.0(7)
C201 Ru3 Ru5 47.6(6)
Ru1 Ru3 Ru5 60.71(6)
C7 Ru3 Ru2 151.5(8)
C6 Ru3 Ru2 115.4(8)
C5 Ru3 Ru2 82.7(8)
C201 Ru3 Ru2 42.6(6)
Ru1 Ru3 Ru2 63.95(7)
Ru5 Ru3 Ru2 90.19(7)
C7 Ru3 Ru4 133.3(8)
C6 Ru3 Ru4 83.6(8)
C5 Ru3 Ru4 131.2(7)
C201 Ru3 Ru4 43.6(5)
Ru1 Ru3 Ru4 90.87(8)
Ru5 Ru3 Ru4 59.72(6)
Ru2 Ru3 Ru4 56.97(6)
C9 Ru4 C10 88.1(11)
C9 Ru4 C8 96.2(11)
C10 Ru4 C8 100.1(11)
C9 Ru4 C201 131.3(9)
C10 Ru4 C201 119.4(10)
C8 Ru4 C201 115.0(9)
C9 Ru4 Ru2 103.7(8)
C10 Ru4 Ru2 88.7(8)
C8 Ru4 Ru2 158.5(7)
C201 Ru4 Ru2 44.7(6)
C9 Ru4 Ru6 164.0(8)
C10 Ru4 Ru6 84.7(8)
C8 Ru4 Ru6 99.2(7)
C201 Ru4 Ru6 43.9(6)
Ru2 Ru4 Ru6 61.88(7)
C9 Ru4 Ru5 132.5(8)
C10 Ru4 Ru5 137.6(8)
C8 Ru4 Ru5 68.5(7)
C201 Ru4 Ru5 47.1(6)
Ru2 Ru4 Ru5 91.75(8)
Ru6 Ru4 Ru5 58.84(7)
C9 Ru4 Ru3 90.3(8)
C10 Ru4 Ru3 147.8(8)
C8 Ru4 Ru3 112.0(7)
C201 Ru4 Ru3 44.4(6)
Ru2 Ru4 Ru3 60.51(6)
Ru6 Ru4 Ru3 88.12(8)
Ru5 Ru4 Ru3 58.75(7)
C11 Ru5 C12 87.9(11)
C11 Ru5 C13 100.7(10)
C12 Ru5 C13 92.5(10)
C11 Ru5 C201 136.8(9)
C12 Ru5 C201 132.5(9)
C13 Ru5 C201 93.0(9)
C11 Ru5 Ru6 168.1(8)
C12 Ru5 Ru6 88.1(8)
C13 Ru5 Ru6 90.6(7)
C201 Ru5 Ru6 44.8(5)
C11 Ru5 Ru3 92.6(8)
C12 Ru5 Ru3 176.4(7)
C13 Ru5 Ru3 91.0(7)
C201 Ru5 Ru3 46.0(5)
Ru6 Ru5 Ru3 90.70(7)
C11 Ru5 Ru1 130.3(8)
C12 Ru5 Ru1 122.8(8)
C13 Ru5 Ru1 46.6(7)
C201 Ru5 Ru1 46.5(5)
Ru6 Ru5 Ru1 60.76(8)
Ru3 Ru5 Ru1 59.19(6)
C11 Ru5 Ru4 111.4(8)
C12 Ru5 Ru4 114.9(8)
C13 Ru5 Ru4 137.6(7)
C201 Ru5 Ru4 44.6(5)
Ru6 Ru5 Ru4 60.56(7)
Ru3 Ru5 Ru4 61.53(7)
Ru1 Ru5 Ru4 91.06(8)
C14' Ru6 C15 66(3)
C14' Ru6 C16 104(2)
C15 Ru6 C16 90.0(16)
C14' Ru6 C15' 86(3)
C15 Ru6 C15' 21(2)
C16 Ru6 C15' 91(2)
C14' Ru6 C201 122(2)
C15 Ru6 C201 132.8(16)
C16 Ru6 C201 125.4(9)
C15' Ru6 C201 117(2)
C14' Ru6 C14 28(2)
C15 Ru6 C14 87.4(19)
C16 Ru6 C14 87.7(14)
C15' Ru6 C14 109(2)
C201 Ru6 C14 120.3(13)
C14' Ru6 Ru5 153(2)
C15 Ru6 Ru5 101.4(14)
C16 Ru6 Ru5 99.6(8)
C15' Ru6 Ru5 80.2(19)
C201 Ru6 Ru5 48.2(6)
C14 Ru6 Ru5 168.5(12)
C14' Ru6 Ru4 136(2)
C15 Ru6 Ru4 158.7(14)
C16 Ru6 Ru4 82.6(8)
C15' Ru6 Ru4 138.2(19)
C201 Ru6 Ru4 44.6(6)
C14 Ru6 Ru4 112.0(12)
Ru5 Ru6 Ru4 60.61(7)
C14' Ru6 Ru1 94(2)
C15 Ru6 Ru1 89.1(15)
C16 Ru6 Ru1 159.2(8)
C15' Ru6 Ru1 80.9(19)
C201 Ru6 Ru1 46.3(6)
C14 Ru6 Ru1 113.1(12)
Ru5 Ru6 Ru1 60.31(8)
Ru4 Ru6 Ru1 90.83(8)
C14' Ru6 Ru2 87(2)
C15 Ru6 Ru2 139.3(15)
C16 Ru6 Ru2 126.8(8)
C15' Ru6 Ru2 142.3(19)
C201 Ru6 Ru2 41.9(6)
C14 Ru6 Ru2 78.4(12)
Ru5 Ru6 Ru2 90.05(7)
Ru4 Ru6 Ru2 57.23(6)
Ru1 Ru6 Ru2 62.89(6)
C17 Ru7 C18 85.9(11)
C17 Ru7 C200 135.8(9)
C18 Ru7 C200 130.1(9)
C17 Ru7 Sn2 91.0(8)
C18 Ru7 Sn2 92.7(8)
C200 Ru7 Sn2 108.9(5)
C17 Ru7 Ru11 106.9(8)
C18 Ru7 Ru11 103.1(8)
C200 Ru7 Ru11 47.8(5)
Sn2 Ru7 Ru11 156.69(9)
C17 Ru7 Ru9 165.4(8)
C18 Ru7 Ru9 87.2(8)
C200 Ru7 Ru9 45.2(5)
Sn2 Ru7 Ru9 102.21(8)
Ru11 Ru7 Ru9 62.29(7)
C17 Ru7 Ru12 94.8(8)
C18 Ru7 Ru12 163.4(8)
C200 Ru7 Ru12 42.9(5)
Sn2 Ru7 Ru12 103.85(7)
Ru11 Ru7 Ru12 60.71(6)
Ru9 Ru7 Ru12 88.09(7)
C17 Ru7 Ru8 135.6(8)
C18 Ru7 Ru8 130.4(8)
C200 Ru7 Ru8 42.6(5)
Sn2 Ru7 Ru8 66.33(7)
Ru11 Ru7 Ru8 90.36(8)
Ru9 Ru7 Ru8 57.24(6)
Ru12 Ru7 Ru8 58.12(6)
C19 Ru8 C20 87.8(11)
C19 Ru8 C200 138.8(9)
C20 Ru8 C200 133.3(9)
C19 Ru8 C26 92.8(10)
C20 Ru8 C26 92.3(10)
C200 Ru8 C26 89.0(8)
C19 Ru8 Ru9 173.9(8)
C20 Ru8 Ru9 87.1(8)
C200 Ru8 Ru9 46.3(5)
C26 Ru8 Ru9 90.6(7)
C19 Ru8 Ru10 126.0(8)
C20 Ru8 Ru10 118.4(8)
C200 Ru8 Ru10 44.8(5)
C26 Ru8 Ru10 44.3(7)
Ru9 Ru8 Ru10 59.66(6)
C19 Ru8 Ru12 95.5(8)
C20 Ru8 Ru12 176.7(8)
C200 Ru8 Ru12 43.5(5)
C26 Ru8 Ru12 86.8(7)
Ru9 Ru8 Ru12 89.75(8)
Ru10 Ru8 Ru12 58.93(7)
C19 Ru8 Ru7 121.3(8)
C20 Ru8 Ru7 119.8(7)
C200 Ru8 Ru7 42.6(5)
C26 Ru8 Ru7 131.6(7)
Ru9 Ru8 Ru7 59.09(6)
Ru10 Ru8 Ru7 87.39(8)
Ru12 Ru8 Ru7 59.03(6)
C19 Ru8 Sn2 84.8(8)
C20 Ru8 Sn2 88.4(8)
C200 Ru8 Sn2 92.3(5)
C26 Ru8 Sn2 177.5(7)
Ru9 Ru8 Sn2 91.83(6)
Ru10 Ru8 Sn2 137.08(8)
Ru12 Ru8 Sn2 92.67(7)
Ru7 Ru8 Sn2 49.69(6)
C23 Ru9 C21 92.5(10)
C23 Ru9 C22 92.9(10)
C21 Ru9 C22 93.5(10)
C23 Ru9 C200 124.8(9)
C21 Ru9 C200 120.8(9)
C22 Ru9 C200 123.9(9)
C23 Ru9 Ru8 169.0(7)
C21 Ru9 Ru8 89.1(7)
C22 Ru9 Ru8 97.8(7)
C200 Ru9 Ru8 46.3(5)
C23 Ru9 Ru10 108.8(7)
C21 Ru9 Ru10 82.2(7)
C22 Ru9 Ru10 158.0(7)
C200 Ru9 Ru10 45.4(5)
Ru8 Ru9 Ru10 60.70(6)
C23 Ru9 Ru7 115.8(8)
C21 Ru9 Ru7 151.6(7)
C22 Ru9 Ru7 83.1(7)
C200 Ru9 Ru7 45.2(5)
Ru8 Ru9 Ru7 63.67(6)
Ru10 Ru9 Ru7 90.50(7)
C23 Ru9 Ru11 80.5(8)
C21 Ru9 Ru11 136.7(7)
C22 Ru9 Ru11 129.3(7)
C200 Ru9 Ru11 44.7(5)
Ru8 Ru9 Ru11 90.96(8)
Ru10 Ru9 Ru11 60.60(6)
Ru7 Ru9 Ru11 56.78(6)
C24 Ru10 C25 90.6(11)
C24 Ru10 C26 91.9(10)
C25 Ru10 C26 101.2(10)
C24 Ru10 C200 133.3(9)
C25 Ru10 C200 134.0(9)
C26 Ru10 C200 91.4(9)
C24 Ru10 Ru12 88.9(8)
C25 Ru10 Ru12 169.4(8)
C26 Ru10 Ru12 89.4(7)
C200 Ru10 Ru12 44.6(5)
C24 Ru10 Ru9 176.4(8)
C25 Ru10 Ru9 88.9(8)
C26 Ru10 Ru9 91.7(7)
C200 Ru10 Ru9 46.3(5)
Ru12 Ru10 Ru9 90.87(7)
C24 Ru10 Ru8 123.2(8)
C25 Ru10 Ru8 127.3(7)
C26 Ru10 Ru8 45.9(7)
C200 Ru10 Ru8 45.7(5)
Ru12 Ru10 Ru8 60.86(7)
Ru9 Ru10 Ru8 59.64(6)
C24 Ru10 Ru11 115.6(8)
C25 Ru10 Ru11 110.9(8)
C26 Ru10 Ru11 136.5(7)
C200 Ru10 Ru11 45.1(5)
Ru12 Ru10 Ru11 60.08(7)
Ru9 Ru10 Ru11 61.30(6)
Ru8 Ru10 Ru11 90.76(8)
C28 Ru11 C29 98.4(11)
C28 Ru11 C27 88.7(11)
C29 Ru11 C27 98.2(10)
C28 Ru11 C200 120.2(9)
C29 Ru11 C200 112.0(9)
C27 Ru11 C200 132.5(9)
C28 Ru11 Ru7 88.7(8)
C29 Ru11 Ru7 157.9(8)
C27 Ru11 Ru7 102.8(7)
C200 Ru11 Ru7 47.6(5)
C28 Ru11 Ru12 83.5(8)
C29 Ru11 Ru12 97.8(8)
C27 Ru11 Ru12 163.1(7)
C200 Ru11 Ru12 43.7(5)
Ru7 Ru11 Ru12 62.11(7)
C28 Ru11 Ru10 136.1(8)
C29 Ru11 Ru10 68.9(7)
C27 Ru11 Ru10 133.6(7)
C200 Ru11 Ru10 43.9(5)
Ru7 Ru11 Ru10 91.49(8)
Ru12 Ru11 Ru10 58.55(7)
C28 Ru11 Ru9 148.7(8)
C29 Ru11 Ru9 112.6(7)
C27 Ru11 Ru9 90.9(7)
C200 Ru11 Ru9 44.4(5)
Ru7 Ru11 Ru9 60.93(6)
Ru12 Ru11 Ru9 88.10(8)
Ru10 Ru11 Ru9 58.10(6)
C31 Ru12 C30' 71(2)
C31 Ru12 C32 98(2)
C30' Ru12 C32 103(2)
C31 Ru12 C32' 89(3)
C30' Ru12 C32' 115(3)
C32 Ru12 C32' 19(2)
C31 Ru12 C30 96.2(19)
C30' Ru12 C30 33(2)
C32 Ru12 C30 77.9(18)
C32' Ru12 C30 95(2)
C31 Ru12 C200 121.2(16)
C30' Ru12 C200 121(2)
C32 Ru12 C200 127.3(16)
C32' Ru12 C200 121(2)
C30 Ru12 C200 125.3(14)
C31 Ru12 C31' 20(2)
C30' Ru12 C31' 87(3)
C32 Ru12 C31' 82(2)
C32' Ru12 C31' 70(3)
C30 Ru12 C31' 106(2)
C200 Ru12 C31' 123(2)
C31 Ru12 Ru10 89.0(15)
C30' Ru12 Ru10 82(2)
C32 Ru12 Ru10 172.5(15)
C32' Ru12 Ru10 160.8(19)
C30 Ru12 Ru10 104.2(13)
C200 Ru12 Ru10 45.6(5)
C31' Ru12 Ru10 103.8(19)
C31 Ru12 Ru11 148.0(15)
C30' Ru12 Ru11 92(2)
C32 Ru12 Ru11 112.3(14)
C32' Ru12 Ru11 123(2)
C30 Ru12 Ru11 80.9(13)
C200 Ru12 Ru11 45.8(5)
C31' Ru12 Ru11 165.1(19)
Ru10 Ru12 Ru11 61.37(7)
C31 Ru12 Ru8 83.4(15)
C30' Ru12 Ru8 135(2)
C32 Ru12 Ru8 117.7(13)
C32' Ru12 Ru8 100.6(19)
C30 Ru12 Ru8 164.3(13)
C200 Ru12 Ru8 45.3(5)
C31' Ru12 Ru8 79.1(19)
Ru10 Ru12 Ru8 60.21(7)
Ru11 Ru12 Ru8 91.14(8)
C31 Ru12 Ru7 141.0(15)
C30' Ru12 Ru7 147(2)
C32 Ru12 Ru7 82.6(15)
C32' Ru12 Ru7 79(2)
C30 Ru12 Ru7 121.7(13)
C200 Ru12 Ru7 44.8(5)
C31' Ru12 Ru7 125.4(19)
Ru10 Ru12 Ru7 90.26(7)
Ru11 Ru12 Ru7 57.18(6)
Ru8 Ru12 Ru7 62.84(6)
Ru12 C200 Ru10 89.9(6)
Ru12 C200 Ru8 91.2(7)
Ru10 C200 Ru8 89.5(7)
Ru12 C200 Ru9 177.7(10)
Ru10 C200 Ru9 88.3(7)
Ru8 C200 Ru9 87.4(7)
Ru12 C200 Ru7 92.3(7)
Ru10 C200 Ru7 175.1(10)
Ru8 C200 Ru7 94.8(7)
Ru9 C200 Ru7 89.6(6)
Ru12 C200 Ru11 90.5(7)
Ru10 C200 Ru11 91.0(7)
Ru8 C200 Ru11 178.2(9)
Ru9 C200 Ru11 90.9(7)
Ru7 C200 Ru11 84.6(7)
Ru2 C201 Ru6 94.9(9)
Ru2 C201 Ru4 88.4(9)
Ru6 C201 Ru4 91.5(8)
Ru2 C201 Ru3 91.9(8)
Ru6 C201 Ru3 172.5(12)
Ru4 C201 Ru3 91.9(8)
Ru2 C201 Ru1 96.9(8)
Ru6 C201 Ru1 89.8(8)
Ru4 C201 Ru1 174.3(12)
Ru3 C201 Ru1 86.1(8)
Ru2 C201 Ru5 176.2(11)
Ru6 C201 Ru5 87.0(7)
Ru4 C201 Ru5 88.3(7)
Ru3 C201 Ru5 86.4(8)
Ru1 C201 Ru5 86.3(8)
N1 P1 C33 110.5(10)
N1 P1 C45 113.6(9)
C33 P1 C45 108.4(9)
N1 P1 C39 109.6(9)
C33 P1 C39 106.2(9)
C45 P1 C39 108.2(9)
N1 P2 C57 116.6(9)
N1 P2 C63 109.3(10)
C57 P2 C63 108.4(9)
N1 P2 C51 109.8(9)
C57 P2 C51 106.3(9)
C63 P2 C51 105.9(10)
N2 P3 C81 109.1(8)
N2 P3 C75 110.3(8)
C81 P3 C75 107.0(9)
N2 P3 C69 114.6(8)
C81 P3 C69 107.3(9)
C75 P3 C69 108.2(9)
N2 P4 C93 117.8(10)
N2 P4 C105 115.6(14)
C93 P4 C105 113.3(15)
N2 P4 C99 112.4(11)
C93 P4 C99 110.8(12)
C105 P4 C99 81.4(15)
N2 P4 C111 113.7(14)
C93 P4 C111 4.9(16)
C105 P4 C111 114.4(17)
C99 P4 C111 115.6(15)
N2 P4 C117 104.5(14)
C93 P4 C117 95.5(15)
C105 P4 C117 107.0(18)
C99 P4 C117 26.1(15)
C111 P4 C117 99.6(18)
N2 P4 C87 108.4(10)
C93 P4 C87 104.1(12)
C105 P4 C87 20.4(15)
C99 P4 C87 101.7(12)
C111 P4 C87 103.6(15)
C117 P4 C87 127.1(15)
P2 N1 P1 144.3(12)
P4 N2 P3 145.4(11)
O1 C1 Ru1 171(2)
O2 C2 Ru1 178(2)
O3 C3 Ru2 167(2)
O4 C4 Ru2 178(2)
O5 C5 Ru3 178(2)
O6 C6 Ru3 173(2)
O7 C7 Ru3 175(2)
O8 C8 Ru4 167(2)
O9 C9 Ru4 174(2)
O10 C10 Ru4 179(2)
O11 C11 Ru5 175(2)
O12 C12 Ru5 177(2)
O13 C13 Ru5 136(2)
O13 C13 Ru1 135(2)
Ru5 C13 Ru1 88.3(10)
O14 C14 Ru6 174(4)
O14' C14' Ru6 164(6)
O15 C15 Ru6 170(4)
O15' C15' Ru6 172(6)
O16 C16 Ru6 175(2)
O17 C17 Ru7 175(2)
O18 C18 Ru7 178(2)
O19 C19 Ru8 177(2)
O20 C20 Ru8 175(2)
O21 C21 Ru9 179(2)
O22 C22 Ru9 175(2)
O23 C23 Ru9 171(2)
O24 C24 Ru10 176(2)
O25 C25 Ru10 177(2)
O26 C26 Ru10 135(2)
O26 C26 Ru8 134(2)
Ru10 C26 Ru8 89.9(10)
O27 C27 Ru11 178(2)
O28 C28 Ru11 174(2)
O29 C29 Ru11 167(2)
O30 C30 Ru12 173(4)
O30' C30' Ru12 167(6)
O31 C31 Ru12 177(4)
O31' C31' Ru12 166(6)
O32 C32 Ru12 173(4)
O32' C32' Ru12 176(6)
C38 C33 C34 122(2)
C38 C33 P1 123.4(17)
C34 C33 P1 114.8(16)
C35 C34 C33 118(2)
C35 C34 H34 120.9
C33 C34 H34 120.9
C34 C35 C36 119(3)
C34 C35 H35 120.3
C36 C35 H35 120.3
C37 C36 C35 122(2)
C37 C36 H36 118.9
C35 C36 H36 118.9
C36 C37 C38 119(2)
C36 C37 H37 120.7
C38 C37 H37 120.7
C33 C38 C37 120(2)
C33 C38 H38 120.2
C37 C38 H38 120.2
C40 C39 C44 120.7(18)
C40 C39 P1 121.6(17)
C44 C39 P1 117.6(15)
C39 C40 C41 117(2)
C39 C40 H40 121.6
C41 C40 H40 121.6
C42 C41 C40 123(2)
C42 C41 H41 118.8
C40 C41 H41 118.7
C43 C42 C41 121(3)
C43 C42 H42 119.7
C41 C42 H42 119.7
C42 C43 C44 119(2)
C42 C43 H43 120.6
C44 C43 H43 120.6
C43 C44 C39 121(2)
C43 C44 H44 119.7
C39 C44 H44 119.7
C46 C45 C50 119.5(19)
C46 C45 P1 122.0(16)
C50 C45 P1 118.4(15)
C47 C46 C45 120(2)
C47 C46 H46 119.9
C45 C46 H46 119.9
C46 C47 C48 122(2)
C46 C47 H47 119.1
C48 C47 H47 119.1
C49 C48 C47 118(2)
C49 C48 H48 121.2
C47 C48 H48 121.2
C48 C49 C50 124(2)
C48 C49 H49 118.0
C50 C49 H49 118.1
C49 C50 C45 116.8(19)
C49 C50 H50 121.6
C45 C50 H50 121.6
C52 C51 C56 120(2)
C52 C51 P2 119.1(14)
C56 C51 P2 120.5(17)
C51 C52 C53 120(2)
C51 C52 H52 119.8
C53 C52 H52 119.8
C52 C53 C54 122(2)
C52 C53 H53 118.9
C54 C53 H53 118.9
C55 C54 C53 118(2)
C55 C54 H54 121.1
C53 C54 H54 121.1
C54 C55 C56 119(2)
C54 C55 H55 120.4
C56 C55 H55 120.4
C51 C56 C55 120(2)
C51 C56 H56 120.2
C55 C56 H56 120.2
C58 C57 C62 117.5(18)
C58 C57 P2 122.0(15)
C62 C57 P2 120.2(15)
C57 C58 C59 123.2(19)
C57 C58 H58 118.4
C59 C58 H58 118.4
C60 C59 C58 118(2)
C60 C59 H59 121.0
C58 C59 H59 121.0
C59 C60 C61 121(2)
C59 C60 H60 119.3
C61 C60 H60 119.3
C60 C61 C62 120(2)
C60 C61 H61 119.8
C62 C61 H61 119.8
C61 C62 C57 119(2)
C61 C62 H62 120.3
C57 C62 H62 120.3
C64 C63 C68 121(2)
C64 C63 P2 123(2)
C68 C63 P2 116.3(17)
C63 C64 C65 119(3)
C63 C64 H64 120.3
C65 C64 H64 120.5
C66 C65 C64 120(3)
C66 C65 H65 120.1
C64 C65 H65 119.9
C65 C66 C67 122(2)
C65 C66 H66 118.8
C67 C66 H66 119.0
C68 C67 C66 119(3)
C68 C67 H67 120.8
C66 C67 H67 120.6
C67 C68 C63 119(2)
C67 C68 H68 120.4
C63 C68 H68 120.5
C70 C69 C74 119.3(19)
C70 C69 P3 123.0(16)
C74 C69 P3 117.6(16)
C69 C70 C71 121(2)
C69 C70 H70 119.7
C71 C70 H70 119.7
C70 C71 C72 122(2)
C70 C71 H71 119.2
C72 C71 H71 119.2
C73 C72 C71 119(2)
C73 C72 H72 120.4
C71 C72 H72 120.4
C72 C73 C74 121(2)
C72 C73 H73 119.4
C74 C73 H73 119.4
C69 C74 C73 118(2)
C69 C74 H74 120.9
C73 C74 H74 120.9
C76 C75 C80 119(2)
C76 C75 P3 120.7(17)
C80 C75 P3 119.6(16)
C77 C76 C75 119(2)
C77 C76 H76 120.3
C75 C76 H76 120.3
C76 C77 C78 122(2)
C76 C77 H77 118.9
C78 C77 H77 118.9
C79 C78 C77 117(2)
C79 C78 H78 121.6
C77 C78 H78 121.6
C80 C79 C78 122(2)
C80 C79 H79 118.8
C78 C79 H79 118.8
C79 C80 C75 120(2)
C79 C80 H80 120.1
C75 C80 H80 120.1
C86 C81 C82 117.6(18)
C86 C81 P3 119.5(16)
C82 C81 P3 122.9(15)
C83 C82 C81 120.3(19)
C83 C82 H82 119.9
C81 C82 H82 119.8
C84 C83 C82 122(2)
C84 C83 H83 119.3
C82 C83 H83 119.2
C85 C84 C83 121(2)
C85 C84 H84 119.3
C83 C84 H84 119.2
C84 C85 C86 118(2)
C84 C85 H85 121.1
C86 C85 H85 121.1
C81 C86 C85 121.1(19)
C81 C86 H86 119.4
C85 C86 H86 119.4
C88 C87 C92 120.0
C88 C87 P4 117.7(15)
C92 C87 P4 122.1(15)
C87 C88 C89 120.0
C87 C88 H88 120.0
C89 C88 H88 120.0
C90 C89 C88 120.0
C90 C89 H89 120.0
C88 C89 H89 120.0
C91 C90 C89 120.0
C91 C90 H90 120.0
C89 C90 H90 120.0
C92 C91 C90 120.0
C92 C91 H91 120.0
C90 C91 H91 120.0
C91 C92 C87 120.0
C91 C92 H92 120.0
C87 C92 H92 120.0
C106 C105 C110 120.0
C106 C105 P4 122(2)
C110 C105 P4 118(2)
C107 C106 C105 120.0
C107 C106 H106 120.0
C105 C106 H106 120.0
C106 C107 C108 120.0
C106 C107 H107 120.0
C108 C107 H107 120.0
C107 C108 C109 120.0
C107 C108 H108 120.0
C109 C108 H108 120.0
C110 C109 C108 120.0
C110 C109 H109 120.0
C108 C109 H109 120.0
C109 C110 C105 120.0
C109 C110 H110 120.0
C105 C110 H110 120.0
C94 C93 C98 120.0
C94 C93 P4 123.5(14)
C98 C93 P4 115.7(14)
C95 C94 C93 120.0
C95 C94 H94 120.0
C93 C94 H94 120.0
C94 C95 C96 120.0
C94 C95 H95 120.0
C96 C95 H95 120.0
C95 C96 C97 120.0
C95 C96 H96 120.0
C97 C96 H96 120.0
C98 C97 C96 120.0
C98 C97 H97 120.0
C96 C97 H97 120.0
C97 C98 C93 120.0
C97 C98 H98 120.0
C93 C98 H98 120.0
C112 C111 C116 120.0
C112 C111 P4 114(2)
C116 C111 P4 126(2)
C113 C112 C111 120.0
C113 C112 H112 120.0
C111 C112 H112 120.0
C112 C113 C114 120.0
C112 C113 H113 120.0
C114 C113 H113 120.0
C113 C114 C115 120.0
C113 C114 H114 120.0
C115 C114 H114 120.0
C116 C115 C114 120.0
C116 C115 H115 120.0
C114 C115 H115 120.0
C115 C116 C111 120.0
C115 C116 H116 120.0
C111 C116 H116 120.0
C100 C99 C104 120.0
C100 C99 P4 119.7(16)
C104 C99 P4 119.9(16)
C101 C100 C99 120.0
C101 C100 H100 120.0
C99 C100 H100 120.0
C100 C101 C102 120.0
C100 C101 H101 120.0
C102 C101 H101 120.0
C101 C102 C103 120.0
C101 C102 H102 120.0
C103 C102 H102 120.0
C104 C103 C102 120.0
C104 C103 H103 120.0
C102 C103 H103 120.0
C103 C104 C99 120.0
C103 C104 H104 120.0
C99 C104 H104 120.0
C118 C117 C122 120.0
C118 C117 P4 122(2)
C122 C117 P4 118(2)
C119 C118 C117 120.0
C119 C118 H118 120.0
C117 C118 H118 120.0
C118 C119 C120 120.0
C118 C119 H119 120.0
C120 C119 H119 120.0
C121 C120 C119 120.0
C121 C120 H120 120.0
C119 C120 H120 120.0
C120 C121 C122 120.0
C120 C121 H121 120.0
C122 C121 H121 120.0
C121 C122 C117 120.0
C121 C122 H122 120.0
C117 C122 H122 120.0

loop_
_geom_bond_atom_site_label_1
_geom_bond_atom_site_label_2
_geom_bond_distance
Sn1 Cl1 2.391(6)
Sn1 Cl3 2.406(5)
Sn1 Cl2 2.459(5)
Sn1 Ru2 2.581(3)
Sn1 Ru1 3.140(2)
Sn2 Cl6 2.371(6)
Sn2 Cl4 2.386(5)
Sn2 Cl5 2.478(6)
Sn2 Ru7 2.583(3)
Sn2 Ru8 3.102(2)
Ru1 C2 1.84(3)
Ru1 C1 1.85(3)
Ru1 C13 2.10(3)
Ru1 C201 2.10(2)
Ru1 Ru3 2.843(3)
Ru1 Ru5 2.887(3)
Ru1 Ru6 2.900(3)
Ru1 Ru2 3.039(3)
Ru2 C3 1.80(3)
Ru2 C4 1.86(3)
Ru2 C201 1.96(2)
Ru2 Ru4 2.789(3)
Ru2 Ru3 2.895(2)
Ru2 Ru6 2.925(3)
Ru3 C7 1.85(3)
Ru3 C6 1.87(3)
Ru3 C5 1.89(3)
Ru3 C201 2.07(2)
Ru3 Ru5 2.870(2)
Ru3 Ru4 2.951(3)
Ru4 C9 1.83(3)
Ru4 C10 1.84(3)
Ru4 C8 1.92(3)
Ru4 C201 2.04(2)
Ru4 Ru6 2.897(3)
Ru4 Ru5 2.899(3)
Ru5 C11 1.85(3)
Ru5 C12 1.86(3)
Ru5 C13 2.05(3)
Ru5 C201 2.12(2)
Ru5 Ru6 2.847(3)
Ru6 C14' 1.71(7)
Ru6 C15 1.74(5)
Ru6 C16 1.86(3)
Ru6 C15' 2.00(7)
Ru6 C201 2.01(2)
Ru6 C14 2.04(5)
Ru7 C17 1.81(3)
Ru7 C18 1.85(3)
Ru7 C200 2.068(17)
Ru7 Ru11 2.789(3)
Ru7 Ru9 2.913(2)
Ru7 Ru12 2.933(2)
Ru7 Ru8 3.043(3)
Ru8 C19 1.83(3)
Ru8 C20 1.88(3)
Ru8 C200 2.065(18)
Ru8 C26 2.07(3)
Ru8 Ru9 2.856(3)
Ru8 Ru10 2.886(3)
Ru8 Ru12 2.905(3)
Ru9 C23 1.87(3)
Ru9 C21 1.89(3)
Ru9 C22 1.92(3)
Ru9 C200 2.066(17)
Ru9 Ru10 2.856(2)
Ru9 Ru11 2.951(3)
Ru10 C24 1.82(3)
Ru10 C25 1.87(3)
Ru10 C26 2.02(2)
Ru10 C200 2.034(17)
Ru10 Ru12 2.849(3)
Ru10 Ru11 2.931(3)
Ru11 C28 1.80(3)
Ru11 C29 1.89(3)
Ru11 C27 1.90(3)
Ru11 C200 2.076(18)
Ru11 Ru12 2.894(3)
Ru12 C31 1.75(5)
Ru12 C30' 1.77(7)
Ru12 C32 1.84(5)
Ru12 C32' 1.88(8)
Ru12 C30 1.89(4)
Ru12 C200 1.999(17)
Ru12 C31' 2.06(8)
P1 N1 1.590(16)
P1 C33 1.82(2)
P1 C45 1.82(2)
P1 C39 1.818(18)
P2 N1 1.564(15)
P2 C57 1.781(19)
P2 C63 1.80(2)
P2 C51 1.82(2)
P3 N2 1.576(15)
P3 C81 1.79(2)
P3 C75 1.80(2)
P3 C69 1.830(19)
P4 N2 1.567(15)
P4 C93 1.786(9)
P4 C105 1.791(10)
P4 C99 1.796(9)
P4 C111 1.806(10)
P4 C117 1.818(10)
P4 C87 1.824(9)
O1 C1 1.14(3)
O2 C2 1.15(3)
O3 C3 1.19(3)
O4 C4 1.15(3)
O5 C5 1.15(3)
O6 C6 1.16(3)
O7 C7 1.17(3)
O8 C8 1.14(3)
O9 C9 1.20(3)
O10 C10 1.18(3)
O11 C11 1.19(3)
O12 C12 1.21(3)
O13 C13 1.20(3)
O14 C14 1.15(5)
O14' C14' 1.18(7)
O15 C15 1.26(5)
O15' C15' 1.21(7)
O16 C16 1.19(3)
O17 C17 1.21(3)
O18 C18 1.15(3)
O19 C19 1.22(3)
O20 C20 1.13(3)
O21 C21 1.13(3)
O22 C22 1.11(3)
O23 C23 1.16(3)
O24 C24 1.18(3)
O25 C25 1.19(3)
O26 C26 1.19(3)
O27 C27 1.15(3)
O28 C28 1.23(3)
O29 C29 1.14(3)
O30 C30 1.16(4)
O30' C30' 1.21(7)
O31 C31 1.24(5)
O31' C31' 1.07(7)
O32 C32 1.20(5)
O32' C32' 1.20(8)
C33 C38 1.37(3)
C33 C34 1.39(3)
C34 C35 1.36(3)
C34 H34 0.9500
C35 C36 1.40(3)
C35 H35 0.9500
C36 C37 1.35(3)
C36 H36 0.9500
C37 C38 1.38(3)
C37 H37 0.9500
C38 H38 0.9500
C39 C40 1.37(3)
C39 C44 1.41(3)
C40 C41 1.41(3)
C40 H40 0.9500
C41 C42 1.38(3)
C41 H41 0.9500
C42 C43 1.35(3)
C42 H42 0.9500
C43 C44 1.40(3)
C43 H43 0.9500
C44 H44 0.9500
C45 C46 1.39(3)
C45 C50 1.41(3)
C46 C47 1.34(3)
C46 H46 0.9500
C47 C48 1.39(3)
C47 H47 0.9500
C48 C49 1.34(3)
C48 H48 0.9500
C49 C50 1.38(3)
C49 H49 0.9500
C50 H50 0.9500
C51 C52 1.35(3)
C51 C56 1.36(3)
C52 C53 1.35(3)
C52 H52 0.9500
C53 C54 1.39(3)
C53 H53 0.9500
C54 C55 1.37(3)
C54 H54 0.9500
C55 C56 1.43(3)
C55 H55 0.9500
C56 H56 0.9500
C57 C58 1.37(3)
C57 C62 1.41(3)
C58 C59 1.38(3)
C58 H58 0.9500
C59 C60 1.36(3)
C59 H59 0.9500
C60 C61 1.36(3)
C60 H60 0.9500
C61 C62 1.39(3)
C61 H61 0.9500
C62 H62 0.9500
C63 C64 1.37(3)
C63 C68 1.44(3)
C64 C65 1.38(3)
C64 H64 0.9500
C65 C66 1.37(4)
C65 H65 0.9500
C66 C67 1.38(4)
C66 H66 0.9500
C67 C68 1.38(3)
C67 H67 0.9500
C68 H68 0.9500
C69 C70 1.34(3)
C69 C74 1.37(3)
C70 C71 1.35(3)
C70 H70 0.9500
C71 C72 1.36(3)
C71 H71 0.9500
C72 C73 1.30(3)
C72 H72 0.9500
C73 C74 1.43(3)
C73 H73 0.9500
C74 H74 0.9500
C75 C76 1.37(3)
C75 C80 1.38(3)
C76 C77 1.37(3)
C76 H76 0.9500
C77 C78 1.38(3)
C77 H77 0.9500
C78 C79 1.37(3)
C78 H78 0.9500
C79 C80 1.36(3)
C79 H79 0.9500
C80 H80 0.9500
C81 C86 1.36(2)
C81 C82 1.40(3)
C82 C83 1.35(3)
C82 H82 0.9500
C83 C84 1.35(3)
C83 H83 0.9500
C84 C85 1.33(3)
C84 H84 0.9500
C85 C86 1.44(3)
C85 H85 0.9500
C86 H86 0.9500
C87 C88 1.3900
C87 C92 1.3900
C88 C89 1.3900
C88 H88 0.9500
C89 C90 1.3900
C89 H89 0.9500
C90 C91 1.3900
C90 H90 0.9500
C91 C92 1.3900
C91 H91 0.9500
C92 H92 0.9500
C105 C106 1.3900
C105 C110 1.3900
C106 C107 1.3900
C106 H106 0.9500
C107 C108 1.3900
C107 H107 0.9500
C108 C109 1.3900
C108 H108 0.9500
C109 C110 1.3900
C109 H109 0.9500
C110 H110 0.9500
C93 C94 1.3900
C93 C98 1.3900
C94 C95 1.3900
C94 H94 0.9500
C95 C96 1.3900
C95 H95 0.9500
C96 C97 1.3900
C96 H96 0.9500
C97 C98 1.3900
C97 H97 0.9500
C98 H98 0.9500
C111 C112 1.3900
C111 C116 1.3900
C112 C113 1.3900
C112 H112 0.9500
C113 C114 1.3900
C113 H113 0.9500
C114 C115 1.3900
C114 H114 0.9500
C115 C116 1.3900
C115 H115 0.9500
C116 H116 0.9500
C99 C100 1.3900
C99 C104 1.3900
C100 C101 1.3900
C100 H100 0.9500
C101 C102 1.3900
C101 H101 0.9500
C102 C103 1.3900
C102 H102 0.9500
C103 C104 1.3900
C103 H103 0.9500
C104 H104 0.9500
C117 C118 1.3900
C117 C122 1.3900
C118 C119 1.3900
C118 H118 0.9500
C119 C120 1.3900
C119 H119 0.9500
C120 C121 1.3900
C120 H120 0.9500
C121 C122 1.3900
C121 H121 0.9500
C122 H122 0.9500

loop_
_geom_torsion_atom_site_label_1
_geom_torsion_atom_site_label_2
_geom_torsion_atom_site_label_3
_geom_torsion_atom_site_label_4
_geom_torsion
Cl1 Sn1 Ru1 C2 -1.1(8)
Cl3 Sn1 Ru1 C2 -103.2(8)
Cl2 Sn1 Ru1 C2 116.5(10)
Ru2 Sn1 Ru1 C2 131.6(8)
Cl1 Sn1 Ru1 C1 89.2(8)
Cl3 Sn1 Ru1 C1 -12.9(8)
Cl2 Sn1 Ru1 C1 -153.2(10)
Ru2 Sn1 Ru1 C1 -138.0(8)
Cl1 Sn1 Ru1 C13 111(11)
Cl3 Sn1 Ru1 C13 9(11)
Cl2 Sn1 Ru1 C13 -131(11)
Ru2 Sn1 Ru1 C13 -116(11)
Cl1 Sn1 Ru1 C201 -135.5(6)
Cl3 Sn1 Ru1 C201 122.4(6)
Cl2 Sn1 Ru1 C201 -17.9(8)
Ru2 Sn1 Ru1 C201 -2.7(6)
Cl1 Sn1 Ru1 Ru3 -89.13(17)
Cl3 Sn1 Ru1 Ru3 168.76(16)
Cl2 Sn1 Ru1 Ru3 28.5(6)
Ru2 Sn1 Ru1 Ru3 43.64(7)
Cl1 Sn1 Ru1 Ru5 -136.87(19)
Cl3 Sn1 Ru1 Ru5 121.02(19)
Cl2 Sn1 Ru1 Ru5 -19.3(6)
Ru2 Sn1 Ru1 Ru5 -4.10(12)
Cl1 Sn1 Ru1 Ru6 -179.32(16)
Cl3 Sn1 Ru1 Ru6 78.57(17)
Cl2 Sn1 Ru1 Ru6 -61.7(6)
Ru2 Sn1 Ru1 Ru6 -46.55(7)
Cl1 Sn1 Ru1 Ru2 -132.77(17)
Cl3 Sn1 Ru1 Ru2 125.12(17)
Cl2 Sn1 Ru1 Ru2 -15.2(6)
Cl1 Sn1 Ru2 C3 -149.3(8)
Cl3 Sn1 Ru2 C3 56.2(8)
Cl2 Sn1 Ru2 C3 -46.6(8)
Ru1 Sn1 Ru2 C3 137.6(8)
Cl1 Sn1 Ru2 C4 -57.4(8)
Cl3 Sn1 Ru2 C4 148.1(8)
Cl2 Sn1 Ru2 C4 45.3(8)
Ru1 Sn1 Ru2 C4 -130.5(8)
Cl1 Sn1 Ru2 C201 76.2(7)
Cl3 Sn1 Ru2 C201 -78.3(7)
Cl2 Sn1 Ru2 C201 178.9(6)
Ru1 Sn1 Ru2 C201 3.1(6)
Cl1 Sn1 Ru2 Ru4 80.8(3)
Cl3 Sn1 Ru2 Ru4 -73.7(3)
Cl2 Sn1 Ru2 Ru4 -176.5(2)
Ru1 Sn1 Ru2 Ru4 7.7(2)
Cl1 Sn1 Ru2 Ru3 28.7(2)
Cl3 Sn1 Ru2 Ru3 -125.8(2)
Cl2 Sn1 Ru2 Ru3 131.43(16)
Ru1 Sn1 Ru2 Ru3 -44.38(7)
Cl1 Sn1 Ru2 Ru6 120.5(2)
Cl3 Sn1 Ru2 Ru6 -33.9(2)
Cl2 Sn1 Ru2 Ru6 -136.72(16)
Ru1 Sn1 Ru2 Ru6 47.46(8)
Cl1 Sn1 Ru2 Ru1 73.1(2)
Cl3 Sn1 Ru2 Ru1 -81.4(2)
Cl2 Sn1 Ru2 Ru1 175.82(16)
C2 Ru1 Ru2 C3 -130.2(14)
C1 Ru1 Ru2 C3 -19.7(14)
C13 Ru1 Ru2 C3 106.0(14)
C201 Ru1 Ru2 C3 106.1(14)
Ru3 Ru1 Ru2 C3 164.0(11)
Ru5 Ru1 Ru2 C3 107.6(11)
Ru6 Ru1 Ru2 C3 52.5(11)
Sn1 Ru1 Ru2 C3 -69.6(11)
C2 Ru1 Ru2 C4 14.3(13)
C1 Ru1 Ru2 C4 124.7(13)
C13 Ru1 Ru2 C4 -109.6(13)
C201 Ru1 Ru2 C4 -109.4(13)
Ru3 Ru1 Ru2 C4 -51.5(9)
Ru5 Ru1 Ru2 C4 -108.0(9)
Ru6 Ru1 Ru2 C4 -163.1(9)
Sn1 Ru1 Ru2 C4 74.8(9)
C2 Ru1 Ru2 C201 123.7(12)
C1 Ru1 Ru2 C201 -125.8(12)
C13 Ru1 Ru2 C201 -0.1(13)
Ru3 Ru1 Ru2 C201 57.9(9)
Ru5 Ru1 Ru2 C201 1.4(9)
Ru6 Ru1 Ru2 C201 -53.7(9)
Sn1 Ru1 Ru2 C201 -175.7(9)
C2 Ru1 Ru2 Sn1 -60.6(9)
C1 Ru1 Ru2 Sn1 49.9(9)
C13 Ru1 Ru2 Sn1 175.6(9)
C201 Ru1 Ru2 Sn1 175.7(9)
Ru3 Ru1 Ru2 Sn1 -126.35(8)
Ru5 Ru1 Ru2 Sn1 177.17(8)
Ru6 Ru1 Ru2 Sn1 122.07(8)
C2 Ru1 Ru2 Ru4 122.4(9)
C1 Ru1 Ru2 Ru4 -127.1(9)
C13 Ru1 Ru2 Ru4 -1.5(9)
C201 Ru1 Ru2 Ru4 -1.3(9)
Ru3 Ru1 Ru2 Ru4 56.61(7)
Ru5 Ru1 Ru2 Ru4 0.13(8)
Ru6 Ru1 Ru2 Ru4 -54.97(7)
Sn1 Ru1 Ru2 Ru4 -177.04(8)
C2 Ru1 Ru2 Ru3 65.8(9)
C1 Ru1 Ru2 Ru3 176.2(9)
C13 Ru1 Ru2 Ru3 -58.1(9)
C201 Ru1 Ru2 Ru3 -57.9(9)
Ru5 Ru1 Ru2 Ru3 -56.48(7)
Ru6 Ru1 Ru2 Ru3 -111.58(8)
Sn1 Ru1 Ru2 Ru3 126.35(8)
C2 Ru1 Ru2 Ru6 177.3(9)
C1 Ru1 Ru2 Ru6 -72.2(9)
C13 Ru1 Ru2 Ru6 53.5(9)
C201 Ru1 Ru2 Ru6 53.7(9)
Ru3 Ru1 Ru2 Ru6 111.58(8)
Ru5 Ru1 Ru2 Ru6 55.10(7)
Sn1 Ru1 Ru2 Ru6 -122.07(8)
C2 Ru1 Ru3 C7 46.1(11)
C1 Ru1 Ru3 C7 109(12)
C13 Ru1 Ru3 C7 -44.3(10)
C201 Ru1 Ru3 C7 -136.9(11)
Ru5 Ru1 Ru3 C7 -79.2(8)
Ru6 Ru1 Ru3 C7 -132.5(8)
Ru2 Ru1 Ru3 C7 174.6(8)
Sn1 Ru1 Ru3 C7 136.9(8)
C2 Ru1 Ru3 C6 145(7)
C1 Ru1 Ru3 C6 -152(14)
C13 Ru1 Ru3 C6 55(7)
C201 Ru1 Ru3 C6 -38(7)
Ru5 Ru1 Ru3 C6 20(7)
Ru6 Ru1 Ru3 C6 -34(7)
Ru2 Ru1 Ru3 C6 -86(7)
Sn1 Ru1 Ru3 C6 -124(7)
C2 Ru1 Ru3 C5 -49.1(11)
C1 Ru1 Ru3 C5 14(12)
C13 Ru1 Ru3 C5 -139.6(10)
C201 Ru1 Ru3 C5 127.9(11)
Ru5 Ru1 Ru3 C5 -174.4(8)
Ru6 Ru1 Ru3 C5 132.2(8)
Ru2 Ru1 Ru3 C5 79.4(8)
Sn1 Ru1 Ru3 C5 41.7(8)
C2 Ru1 Ru3 C201 -176.9(11)
C1 Ru1 Ru3 C201 -114(12)
C13 Ru1 Ru3 C201 92.6(10)
Ru5 Ru1 Ru3 C201 57.7(8)
Ru6 Ru1 Ru3 C201 4.4(8)
Ru2 Ru1 Ru3 C201 -48.4(8)
Sn1 Ru1 Ru3 C201 -86.1(8)
C2 Ru1 Ru3 Ru5 125.3(8)
C1 Ru1 Ru3 Ru5 -172(12)
C13 Ru1 Ru3 Ru5 34.8(7)
C201 Ru1 Ru3 Ru5 -57.7(8)
Ru6 Ru1 Ru3 Ru5 -53.36(8)
Ru2 Ru1 Ru3 Ru5 -106.18(8)
Sn1 Ru1 Ru3 Ru5 -143.88(9)
C2 Ru1 Ru3 Ru2 -128.5(8)
C1 Ru1 Ru3 Ru2 -65(12)
C13 Ru1 Ru3 Ru2 141.0(7)
C201 Ru1 Ru3 Ru2 48.4(8)
Ru5 Ru1 Ru3 Ru2 106.18(8)
Ru6 Ru1 Ru3 Ru2 52.82(7)
Sn1 Ru1 Ru3 Ru2 -37.71(6)
C2 Ru1 Ru3 Ru4 179.4(8)
C1 Ru1 Ru3 Ru4 -118(12)
C13 Ru1 Ru3 Ru4 88.9(7)
C201 Ru1 Ru3 Ru4 -3.7(8)
Ru5 Ru1 Ru3 Ru4 54.07(7)
Ru6 Ru1 Ru3 Ru4 0.71(7)
Ru2 Ru1 Ru3 Ru4 -52.11(6)
Sn1 Ru1 Ru3 Ru4 -89.81(7)
C3 Ru2 Ru3 C7 -148(3)
C4 Ru2 Ru3 C7 130.6(17)
C201 Ru2 Ru3 C7 -65.7(18)
Sn1 Ru2 Ru3 C7 38.9(16)
Ru4 Ru2 Ru3 C7 -121.0(16)
Ru6 Ru2 Ru3 C7 -63.5(16)
Ru1 Ru2 Ru3 C7 -11.3(16)
C3 Ru2 Ru3 C6 36(3)
C4 Ru2 Ru3 C6 -45.6(11)
C201 Ru2 Ru3 C6 118.2(11)
Sn1 Ru2 Ru3 C6 -137.2(8)
Ru4 Ru2 Ru3 C6 62.8(8)
Ru6 Ru2 Ru3 C6 120.4(8)
Ru1 Ru2 Ru3 C6 172.6(8)
C3 Ru2 Ru3 C5 124(3)
C4 Ru2 Ru3 C5 42.8(10)
C201 Ru2 Ru3 C5 -153.5(11)
Sn1 Ru2 Ru3 C5 -48.9(7)
Ru4 Ru2 Ru3 C5 151.2(7)
Ru6 Ru2 Ru3 C5 -151.2(7)
Ru1 Ru2 Ru3 C5 -99.0(7)
C3 Ru2 Ru3 C201 -82(3)
C4 Ru2 Ru3 C201 -163.8(11)
Sn1 Ru2 Ru3 C201 104.6(8)
Ru4 Ru2 Ru3 C201 -55.3(8)
Ru6 Ru2 Ru3 C201 2.2(8)
Ru1 Ru2 Ru3 C201 54.4(8)
C3 Ru2 Ru3 Ru1 -137(3)
C4 Ru2 Ru3 Ru1 141.8(7)
C201 Ru2 Ru3 Ru1 -54.4(8)
Sn1 Ru2 Ru3 Ru1 50.19(7)
Ru4 Ru2 Ru3 Ru1 -109.76(8)
Ru6 Ru2 Ru3 Ru1 -52.20(7)
C3 Ru2 Ru3 Ru5 -80(3)
C4 Ru2 Ru3 Ru5 -161.3(7)
C201 Ru2 Ru3 Ru5 2.5(8)
Sn1 Ru2 Ru3 Ru5 107.07(7)
Ru4 Ru2 Ru3 Ru5 -52.87(6)
Ru6 Ru2 Ru3 Ru5 4.69(7)
Ru1 Ru2 Ru3 Ru5 56.89(7)
C3 Ru2 Ru3 Ru4 -27(3)
C4 Ru2 Ru3 Ru4 -108.4(7)
C201 Ru2 Ru3 Ru4 55.3(8)
Sn1 Ru2 Ru3 Ru4 159.95(9)
Ru6 Ru2 Ru3 Ru4 57.56(7)
Ru1 Ru2 Ru3 Ru4 109.76(8)
C3 Ru2 Ru4 C9 89.9(11)
C4 Ru2 Ru4 C9 -5.3(11)
C201 Ru2 Ru4 C9 -136.0(11)
Sn1 Ru2 Ru4 C9 -141.9(8)
Ru3 Ru2 Ru4 C9 -82.5(8)
Ru6 Ru2 Ru4 C9 172.5(8)
Ru1 Ru2 Ru4 C9 -134.8(8)
C3 Ru2 Ru4 C10 2.1(11)
C4 Ru2 Ru4 C10 -93.0(11)
C201 Ru2 Ru4 C10 136.3(11)
Sn1 Ru2 Ru4 C10 130.4(8)
Ru3 Ru2 Ru4 C10 -170.2(8)
Ru6 Ru2 Ru4 C10 84.7(8)
Ru1 Ru2 Ru4 C10 137.5(8)
C3 Ru2 Ru4 C8 -113(2)
C4 Ru2 Ru4 C8 152(2)
C201 Ru2 Ru4 C8 21(2)
Sn1 Ru2 Ru4 C8 15(2)
Ru3 Ru2 Ru4 C8 75(2)
Ru6 Ru2 Ru4 C8 -30(2)
Ru1 Ru2 Ru4 C8 22(2)
C3 Ru2 Ru4 C201 -134.1(11)
C4 Ru2 Ru4 C201 130.7(11)
Sn1 Ru2 Ru4 C201 -5.9(8)
Ru3 Ru2 Ru4 C201 53.5(8)
Ru6 Ru2 Ru4 C201 -51.5(8)
Ru1 Ru2 Ru4 C201 1.2(8)
C3 Ru2 Ru4 Ru6 -82.6(8)
C4 Ru2 Ru4 Ru6 -177.7(8)
C201 Ru2 Ru4 Ru6 51.5(8)
Sn1 Ru2 Ru4 Ru6 45.7(2)
Ru3 Ru2 Ru4 Ru6 105.05(8)
Ru1 Ru2 Ru4 Ru6 52.76(8)
C3 Ru2 Ru4 Ru5 -135.5(8)
C4 Ru2 Ru4 Ru5 129.4(8)
C201 Ru2 Ru4 Ru5 -1.4(8)
Sn1 Ru2 Ru4 Ru5 -7.2(2)
Ru3 Ru2 Ru4 Ru5 52.16(7)
Ru6 Ru2 Ru4 Ru5 -52.89(8)
Ru1 Ru2 Ru4 Ru5 -0.13(7)
C3 Ru2 Ru4 Ru3 172.3(8)
C4 Ru2 Ru4 Ru3 77.2(8)
C201 Ru2 Ru4 Ru3 -53.5(8)
Sn1 Ru2 Ru4 Ru3 -59.4(2)
Ru6 Ru2 Ru4 Ru3 -105.05(8)
Ru1 Ru2 Ru4 Ru3 -52.29(6)
C7 Ru3 Ru4 C9 -108.6(13)
C6 Ru3 Ru4 C9 -20.5(11)
C5 Ru3 Ru4 C9 66.1(12)
C201 Ru3 Ru4 C9 159.4(11)
Ru1 Ru3 Ru4 C9 163.3(8)
Ru5 Ru3 Ru4 C9 -141.8(8)
Ru2 Ru3 Ru4 C9 105.6(8)
C7 Ru3 Ru4 C10 164.4(17)
C6 Ru3 Ru4 C10 -107.5(16)
C5 Ru3 Ru4 C10 -20.9(17)
C201 Ru3 Ru4 C10 72.4(16)
Ru1 Ru3 Ru4 C10 76.3(14)
Ru5 Ru3 Ru4 C10 131.2(14)
Ru2 Ru3 Ru4 C10 18.6(14)
C7 Ru3 Ru4 C8 -11.8(13)
C6 Ru3 Ru4 C8 76.3(11)
C5 Ru3 Ru4 C8 162.9(13)
C201 Ru3 Ru4 C8 -103.8(12)
Ru1 Ru3 Ru4 C8 -99.9(8)
Ru5 Ru3 Ru4 C8 -45.0(8)
Ru2 Ru3 Ru4 C8 -157.6(8)
C7 Ru3 Ru4 C201 92.0(13)
C6 Ru3 Ru4 C201 -179.9(11)
C5 Ru3 Ru4 C201 -93.3(13)
Ru1 Ru3 Ru4 C201 3.9(8)
Ru5 Ru3 Ru4 C201 58.8(8)
Ru2 Ru3 Ru4 C201 -53.8(8)
C7 Ru3 Ru4 Ru2 145.8(10)
C6 Ru3 Ru4 Ru2 -126.1(8)
C5 Ru3 Ru4 Ru2 -39.5(10)
C201 Ru3 Ru4 Ru2 53.8(8)
Ru1 Ru3 Ru4 Ru2 57.74(7)
Ru5 Ru3 Ru4 Ru2 112.60(8)
C7 Ru3 Ru4 Ru6 87.4(10)
C6 Ru3 Ru4 Ru6 175.5(8)
C5 Ru3 Ru4 Ru6 -97.9(10)
C201 Ru3 Ru4 Ru6 -4.6(8)
Ru1 Ru3 Ru4 Ru6 -0.72(7)
Ru5 Ru3 Ru4 Ru6 54.15(7)
Ru2 Ru3 Ru4 Ru6 -58.45(7)
C7 Ru3 Ru4 Ru5 33.2(10)
C6 Ru3 Ru4 Ru5 121.3(8)
C5 Ru3 Ru4 Ru5 -152.1(10)
C201 Ru3 Ru4 Ru5 -58.8(8)
Ru1 Ru3 Ru4 Ru5 -54.86(7)
Ru2 Ru3 Ru4 Ru5 -112.60(8)
C7 Ru3 Ru5 C11 -43.0(11)
C6 Ru3 Ru5 C11 45.9(11)
C5 Ru3 Ru5 C11 -123.3(19)
C201 Ru3 Ru5 C11 166.0(11)
Ru1 Ru3 Ru5 C11 -136.6(8)
Ru2 Ru3 Ru5 C11 163.8(8)
Ru4 Ru3 Ru5 C11 113.1(8)
C7 Ru3 Ru5 C12 -142(12)
C6 Ru3 Ru5 C12 -53(12)
C5 Ru3 Ru5 C12 138(12)
C201 Ru3 Ru5 C12 67(12)
Ru1 Ru3 Ru5 C12 125(12)
Ru2 Ru3 Ru5 C12 65(12)
Ru4 Ru3 Ru5 C12 14(12)
C7 Ru3 Ru5 C13 57.7(10)
C6 Ru3 Ru5 C13 146.6(11)
C5 Ru3 Ru5 C13 -22.5(19)
C201 Ru3 Ru5 C13 -93.2(10)
Ru1 Ru3 Ru5 C13 -35.8(7)
Ru2 Ru3 Ru5 C13 -95.5(7)
Ru4 Ru3 Ru5 C13 -146.2(7)
C7 Ru3 Ru5 C201 150.9(11)
C6 Ru3 Ru5 C201 -120.2(11)
C5 Ru3 Ru5 C201 70.7(19)
Ru1 Ru3 Ru5 C201 57.4(7)
Ru2 Ru3 Ru5 C201 -2.3(7)
Ru4 Ru3 Ru5 C201 -53.0(7)
C7 Ru3 Ru5 Ru6 148.4(8)
C6 Ru3 Ru5 Ru6 -122.7(8)
C5 Ru3 Ru5 Ru6 68.1(18)
C201 Ru3 Ru5 Ru6 -2.6(7)
Ru1 Ru3 Ru5 Ru6 54.82(8)
Ru2 Ru3 Ru5 Ru6 -4.81(7)
Ru4 Ru3 Ru5 Ru6 -55.53(8)
C7 Ru3 Ru5 Ru1 93.6(8)
C6 Ru3 Ru5 Ru1 -177.5(8)
C5 Ru3 Ru5 Ru1 13.3(18)
C201 Ru3 Ru5 Ru1 -57.4(7)
Ru2 Ru3 Ru5 Ru1 -59.64(8)
Ru4 Ru3 Ru5 Ru1 -110.36(9)
C7 Ru3 Ru5 Ru4 -156.1(8)
C6 Ru3 Ru5 Ru4 -67.2(8)
C5 Ru3 Ru5 Ru4 123.6(18)
C201 Ru3 Ru5 Ru4 53.0(7)
Ru1 Ru3 Ru5 Ru4 110.36(9)
Ru2 Ru3 Ru5 Ru4 50.72(7)
C2 Ru1 Ru5 C11 -4.5(13)
C1 Ru1 Ru5 C11 -116.5(14)
C13 Ru1 Ru5 C11 -62.1(14)
C201 Ru1 Ru5 C11 120.8(12)
Ru3 Ru1 Ru5 C11 64.1(10)
Ru6 Ru1 Ru5 C11 174.6(10)
Ru2 Ru1 Ru5 C11 119.5(10)
Sn1 Ru1 Ru5 C11 122.6(10)
C2 Ru1 Ru5 C12 114.9(12)
C1 Ru1 Ru5 C12 2.9(13)
C13 Ru1 Ru5 C12 57.3(13)
C201 Ru1 Ru5 C12 -119.8(12)
Ru3 Ru1 Ru5 C12 -176.4(9)
Ru6 Ru1 Ru5 C12 -65.9(9)
Ru2 Ru1 Ru5 C12 -121.0(9)
Sn1 Ru1 Ru5 C12 -117.9(9)
C2 Ru1 Ru5 C13 57.6(13)
C1 Ru1 Ru5 C13 -54.3(13)
C201 Ru1 Ru5 C13 -177.1(12)
Ru3 Ru1 Ru5 C13 126.3(10)
Ru6 Ru1 Ru5 C13 -123.2(10)
Ru2 Ru1 Ru5 C13 -178.3(10)
Sn1 Ru1 Ru5 C13 -175.2(10)
C2 Ru1 Ru5 C201 -125.3(11)
C1 Ru1 Ru5 C201 122.7(12)
C13 Ru1 Ru5 C201 177.1(12)
Ru3 Ru1 Ru5 C201 -56.6(7)
Ru6 Ru1 Ru5 C201 53.9(8)
Ru2 Ru1 Ru5 C201 -1.3(7)
Sn1 Ru1 Ru5 C201 1.9(8)
C2 Ru1 Ru5 Ru6 -179.1(9)
C1 Ru1 Ru5 Ru6 68.9(9)
C13 Ru1 Ru5 Ru6 123.2(10)
C201 Ru1 Ru5 Ru6 -53.9(8)
Ru3 Ru1 Ru5 Ru6 -110.50(8)
Ru2 Ru1 Ru5 Ru6 -55.11(7)
Sn1 Ru1 Ru5 Ru6 -52.00(12)
C2 Ru1 Ru5 Ru3 -68.6(9)
C1 Ru1 Ru5 Ru3 179.4(9)
C13 Ru1 Ru5 Ru3 -126.3(10)
C201 Ru1 Ru5 Ru3 56.6(7)
Ru6 Ru1 Ru5 Ru3 110.50(8)
Ru2 Ru1 Ru5 Ru3 55.39(6)
Sn1 Ru1 Ru5 Ru3 58.50(12)
C2 Ru1 Ru5 Ru4 -124.2(9)
C1 Ru1 Ru5 Ru4 123.9(9)
C13 Ru1 Ru5 Ru4 178.2(10)
C201 Ru1 Ru5 Ru4 1.1(8)
Ru3 Ru1 Ru5 Ru4 -55.52(7)
Ru6 Ru1 Ru5 Ru4 54.98(7)
Ru2 Ru1 Ru5 Ru4 -0.13(7)
Sn1 Ru1 Ru5 Ru4 2.99(14)
C9 Ru4 Ru5 C11 -24.0(13)
C10 Ru4 Ru5 C11 135.6(14)
C8 Ru4 Ru5 C11 54.2(11)
C201 Ru4 Ru5 C11 -135.8(11)
Ru2 Ru4 Ru5 C11 -134.5(8)
Ru6 Ru4 Ru5 C11 170.3(8)
Ru3 Ru4 Ru5 C11 -80.9(8)
C9 Ru4 Ru5 C12 -122.1(13)
C10 Ru4 Ru5 C12 37.5(14)
C8 Ru4 Ru5 C12 -43.8(12)
C201 Ru4 Ru5 C12 126.2(11)
Ru2 Ru4 Ru5 C12 127.5(8)
Ru6 Ru4 Ru5 C12 72.2(8)
Ru3 Ru4 Ru5 C12 -179.0(8)
C9 Ru4 Ru5 C13 112.5(15)
C10 Ru4 Ru5 C13 -87.9(15)
C8 Ru4 Ru5 C13 -169.2(13)
C201 Ru4 Ru5 C13 0.8(13)
Ru2 Ru4 Ru5 C13 2.1(10)
Ru6 Ru4 Ru5 C13 -53.2(10)
Ru3 Ru4 Ru5 C13 55.6(10)
C9 Ru4 Ru5 C201 111.7(13)
C10 Ru4 Ru5 C201 -88.7(14)
C8 Ru4 Ru5 C201 -170.0(11)
Ru2 Ru4 Ru5 C201 1.3(8)
Ru6 Ru4 Ru5 C201 -54.0(8)
Ru3 Ru4 Ru5 C201 54.8(8)
C9 Ru4 Ru5 Ru6 165.7(10)
C10 Ru4 Ru5 Ru6 -34.7(11)
C8 Ru4 Ru5 Ru6 -116.0(8)
C201 Ru4 Ru5 Ru6 54.0(8)
Ru2 Ru4 Ru5 Ru6 55.28(7)
Ru3 Ru4 Ru5 Ru6 108.79(8)
C9 Ru4 Ru5 Ru3 56.9(10)
C10 Ru4 Ru5 Ru3 -143.5(11)
C8 Ru4 Ru5 Ru3 135.2(8)
C201 Ru4 Ru5 Ru3 -54.8(8)
Ru2 Ru4 Ru5 Ru3 -53.51(6)
Ru6 Ru4 Ru5 Ru3 -108.79(8)
C9 Ru4 Ru5 Ru1 110.5(10)
C10 Ru4 Ru5 Ru1 -89.8(11)
C8 Ru4 Ru5 Ru1 -171.2(8)
C201 Ru4 Ru5 Ru1 -1.2(8)
Ru2 Ru4 Ru5 Ru1 0.14(8)
Ru6 Ru4 Ru5 Ru1 -55.15(8)
Ru3 Ru4 Ru5 Ru1 53.65(7)
C11 Ru5 Ru6 C14' 176(6)
C12 Ru5 Ru6 C14' 106(5)
C13 Ru5 Ru6 C14' 13(5)
C201 Ru5 Ru6 C14' -80(5)
Ru3 Ru5 Ru6 C14' -78(5)
Ru1 Ru5 Ru6 C14' -24(5)
Ru4 Ru5 Ru6 C14' -134(5)
C11 Ru5 Ru6 C15 118(4)
C12 Ru5 Ru6 C15 47.5(17)
C13 Ru5 Ru6 C15 -45.0(16)
C201 Ru5 Ru6 C15 -138.5(17)
Ru3 Ru5 Ru6 C15 -135.9(15)
Ru1 Ru5 Ru6 C15 -82.4(15)
Ru4 Ru5 Ru6 C15 167.7(15)
C11 Ru5 Ru6 C16 26(4)
C12 Ru5 Ru6 C16 -44.4(11)
C13 Ru5 Ru6 C16 -136.9(10)
C201 Ru5 Ru6 C16 129.5(11)
Ru3 Ru5 Ru6 C16 132.1(8)
Ru1 Ru5 Ru6 C16 -174.3(8)
Ru4 Ru5 Ru6 C16 75.8(8)
C11 Ru5 Ru6 C15' 115(4)
C12 Ru5 Ru6 C15' 45(2)
C13 Ru5 Ru6 C15' -48(2)
C201 Ru5 Ru6 C15' -141(2)
Ru3 Ru5 Ru6 C15' -138.6(19)
Ru1 Ru5 Ru6 C15' -85.0(19)
Ru4 Ru5 Ru6 C15' 165.1(19)
C11 Ru5 Ru6 C201 -104(4)
C12 Ru5 Ru6 C201 -174.0(11)
C13 Ru5 Ru6 C201 93.6(10)
Ru3 Ru5 Ru6 C201 2.6(8)
Ru1 Ru5 Ru6 C201 56.2(8)
Ru4 Ru5 Ru6 C201 -53.7(8)
C11 Ru5 Ru6 C14 -102(7)
C12 Ru5 Ru6 C14 -173(6)
C13 Ru5 Ru6 C14 95(6)
C201 Ru5 Ru6 C14 1(6)
Ru3 Ru5 Ru6 C14 4(6)
Ru1 Ru5 Ru6 C14 57(6)
Ru4 Ru5 Ru6 C14 -53(6)
C11 Ru5 Ru6 Ru4 -50(4)
C12 Ru5 Ru6 Ru4 -120.2(7)
C13 Ru5 Ru6 Ru4 147.3(7)
C201 Ru5 Ru6 Ru4 53.7(8)
Ru3 Ru5 Ru6 Ru4 56.33(7)
Ru1 Ru5 Ru6 Ru4 109.90(8)
C11 Ru5 Ru6 Ru1 -160(4)
C12 Ru5 Ru6 Ru1 129.9(7)
C13 Ru5 Ru6 Ru1 37.4(7)
C201 Ru5 Ru6 Ru1 -56.2(8)
Ru3 Ru5 Ru6 Ru1 -53.57(6)
Ru4 Ru5 Ru6 Ru1 -109.90(8)
C11 Ru5 Ru6 Ru2 -101(4)
C12 Ru5 Ru6 Ru2 -171.8(7)
C13 Ru5 Ru6 Ru2 95.7(7)
C201 Ru5 Ru6 Ru2 2.2(8)
Ru3 Ru5 Ru6 Ru2 4.77(7)
Ru1 Ru5 Ru6 Ru2 58.33(6)
Ru4 Ru5 Ru6 Ru2 -51.56(7)
C9 Ru4 Ru6 C14' 13(4)
C10 Ru4 Ru6 C14' -51(3)
C8 Ru4 Ru6 C14' -150(3)
C201 Ru4 Ru6 C14' 93(3)
Ru2 Ru4 Ru6 C14' 40(3)
Ru5 Ru4 Ru6 C14' 152(3)
Ru3 Ru4 Ru6 C14' 98(3)
C9 Ru4 Ru6 C15 -174(5)
C10 Ru4 Ru6 C15 122(4)
C8 Ru4 Ru6 C15 23(4)
C201 Ru4 Ru6 C15 -94(4)
Ru2 Ru4 Ru6 C15 -146(4)
Ru5 Ru4 Ru6 C15 -35(4)
Ru3 Ru4 Ru6 C15 -89(4)
C9 Ru4 Ru6 C16 116(3)
C10 Ru4 Ru6 C16 52.0(11)
C8 Ru4 Ru6 C16 -47.5(11)
C201 Ru4 Ru6 C16 -164.2(11)
Ru2 Ru4 Ru6 C16 143.3(8)
Ru5 Ru4 Ru6 C16 -105.4(8)
Ru3 Ru4 Ru6 C16 -159.5(8)
C9 Ru4 Ru6 C15' -161(4)
C10 Ru4 Ru6 C15' 135(3)
C8 Ru4 Ru6 C15' 35(3)
C201 Ru4 Ru6 C15' -81(3)
Ru2 Ru4 Ru6 C15' -134(3)
Ru5 Ru4 Ru6 C15' -22(3)
Ru3 Ru4 Ru6 C15' -76(3)
C9 Ru4 Ru6 C201 -80(3)
C10 Ru4 Ru6 C201 -143.9(11)
C8 Ru4 Ru6 C201 116.7(11)
Ru2 Ru4 Ru6 C201 -52.6(8)
Ru5 Ru4 Ru6 C201 58.8(8)
Ru3 Ru4 Ru6 C201 4.7(8)
C9 Ru4 Ru6 C14 31(3)
C10 Ru4 Ru6 C14 -32.5(15)
C8 Ru4 Ru6 C14 -131.9(15)
C201 Ru4 Ru6 C14 111.4(15)
Ru2 Ru4 Ru6 C14 58.8(13)
Ru5 Ru4 Ru6 C14 170.1(13)
Ru3 Ru4 Ru6 C14 116.1(13)
C9 Ru4 Ru6 Ru5 -139(3)
C10 Ru4 Ru6 Ru5 157.4(8)
C8 Ru4 Ru6 Ru5 57.9(7)
C201 Ru4 Ru6 Ru5 -58.8(8)
Ru2 Ru4 Ru6 Ru5 -111.33(9)
Ru3 Ru4 Ru6 Ru5 -54.08(7)
C9 Ru4 Ru6 Ru1 -84(3)
C10 Ru4 Ru6 Ru1 -147.9(8)
C8 Ru4 Ru6 Ru1 112.7(7)
C201 Ru4 Ru6 Ru1 -4.0(8)
Ru2 Ru4 Ru6 Ru1 -56.55(7)
Ru5 Ru4 Ru6 Ru1 54.78(8)
Ru3 Ru4 Ru6 Ru1 0.70(7)
C9 Ru4 Ru6 Ru2 -27(3)
C10 Ru4 Ru6 Ru2 -91.3(8)
C8 Ru4 Ru6 Ru2 169.2(7)
C201 Ru4 Ru6 Ru2 52.6(8)
Ru5 Ru4 Ru6 Ru2 111.33(9)
Ru3 Ru4 Ru6 Ru2 57.25(6)
C2 Ru1 Ru6 C14' -172(75)
C1 Ru1 Ru6 C14' 40(2)
C13 Ru1 Ru6 C14' 133(2)
C201 Ru1 Ru6 C14' -132(2)
Ru3 Ru1 Ru6 C14' -137(2)
Ru5 Ru1 Ru6 C14' 169(2)
Ru2 Ru1 Ru6 C14' -84(2)
Sn1 Ru1 Ru6 C14' -44(2)
C2 Ru1 Ru6 C15 123(19)
C1 Ru1 Ru6 C15 -25.2(16)
C13 Ru1 Ru6 C15 67.3(16)
C201 Ru1 Ru6 C15 162.6(16)
Ru3 Ru1 Ru6 C15 158.0(14)
Ru5 Ru1 Ru6 C15 103.7(14)
Ru2 Ru1 Ru6 C15 -149.3(14)
Sn1 Ru1 Ru6 C15 -109.3(14)
C2 Ru1 Ru6 C16 35(19)
C1 Ru1 Ru6 C16 -113(2)
C13 Ru1 Ru6 C16 -20(2)
C201 Ru1 Ru6 C16 75(2)
Ru3 Ru1 Ru6 C16 70(2)
Ru5 Ru1 Ru6 C16 16(2)
Ru2 Ru1 Ru6 C16 123(2)
Sn1 Ru1 Ru6 C16 163(2)
C2 Ru1 Ru6 C15' 103(19)
C1 Ru1 Ru6 C15' -45(2)
C13 Ru1 Ru6 C15' 47(2)
C201 Ru1 Ru6 C15' 143(2)
Ru3 Ru1 Ru6 C15' 138.1(19)
Ru5 Ru1 Ru6 C15' 83.8(19)
Ru2 Ru1 Ru6 C15' -169.1(19)
Sn1 Ru1 Ru6 C15' -129.1(19)
C2 Ru1 Ru6 C201 -40(19)
C1 Ru1 Ru6 C201 172.2(11)
C13 Ru1 Ru6 C201 -95.3(11)
Ru3 Ru1 Ru6 C201 -4.6(8)
Ru5 Ru1 Ru6 C201 -58.9(8)
Ru2 Ru1 Ru6 C201 48.1(8)
Sn1 Ru1 Ru6 C201 88.1(8)
C2 Ru1 Ru6 C14 -150(19)
C1 Ru1 Ru6 C14 61.7(15)
C13 Ru1 Ru6 C14 154.2(15)
C201 Ru1 Ru6 C14 -110.6(16)
Ru3 Ru1 Ru6 C14 -115.2(13)
Ru5 Ru1 Ru6 C14 -169.5(13)
Ru2 Ru1 Ru6 C14 -62.4(13)
Sn1 Ru1 Ru6 C14 -22.4(13)
C2 Ru1 Ru6 Ru5 19(19)
C1 Ru1 Ru6 Ru5 -128.9(8)
C13 Ru1 Ru6 Ru5 -36.4(7)
C201 Ru1 Ru6 Ru5 58.9(8)
Ru3 Ru1 Ru6 Ru5 54.29(7)
Ru2 Ru1 Ru6 Ru5 107.03(7)
Sn1 Ru1 Ru6 Ru5 147.03(7)
C2 Ru1 Ru6 Ru4 -36(19)
C1 Ru1 Ru6 Ru4 176.1(8)
C13 Ru1 Ru6 Ru4 -91.4(7)
C201 Ru1 Ru6 Ru4 3.9(8)
Ru3 Ru1 Ru6 Ru4 -0.73(7)
Ru5 Ru1 Ru6 Ru4 -55.02(7)
Ru2 Ru1 Ru6 Ru4 52.01(6)
Sn1 Ru1 Ru6 Ru4 92.01(7)
C2 Ru1 Ru6 Ru2 -88(19)
C1 Ru1 Ru6 Ru2 124.1(8)
C13 Ru1 Ru6 Ru2 -143.4(7)
C201 Ru1 Ru6 Ru2 -48.1(8)
Ru3 Ru1 Ru6 Ru2 -52.74(6)
Ru5 Ru1 Ru6 Ru2 -107.03(7)
Sn1 Ru1 Ru6 Ru2 40.00(5)
C3 Ru2 Ru6 C14' -49(2)
C4 Ru2 Ru6 C14' -145(4)
C201 Ru2 Ru6 C14' 150(2)
Sn1 Ru2 Ru6 C14' 43(2)
Ru4 Ru2 Ru6 C14' -153(2)
Ru3 Ru2 Ru6 C14' 148(2)
Ru1 Ru2 Ru6 C14' 97(2)
C3 Ru2 Ru6 C15 -94(2)
C4 Ru2 Ru6 C15 170(4)
C201 Ru2 Ru6 C15 105(2)
Sn1 Ru2 Ru6 C15 -2(2)
Ru4 Ru2 Ru6 C15 162(2)
Ru3 Ru2 Ru6 C15 103(2)
Ru1 Ru2 Ru6 C15 52(2)
C3 Ru2 Ru6 C16 56.6(12)
C4 Ru2 Ru6 C16 -39(3)
C201 Ru2 Ru6 C16 -104.4(13)
Sn1 Ru2 Ru6 C16 148.6(10)
Ru4 Ru2 Ru6 C16 -47.7(10)
Ru3 Ru2 Ru6 C16 -106.7(10)
Ru1 Ru2 Ru6 C16 -158.2(10)
C3 Ru2 Ru6 C15' -128(3)
C4 Ru2 Ru6 C15' 137(4)
C201 Ru2 Ru6 C15' 71(3)
Sn1 Ru2 Ru6 C15' -35(3)
Ru4 Ru2 Ru6 C15' 128(3)
Ru3 Ru2 Ru6 C15' 69(3)
Ru1 Ru2 Ru6 C15' 18(3)
C3 Ru2 Ru6 C201 161.0(11)
C4 Ru2 Ru6 C201 65(3)
Sn1 Ru2 Ru6 C201 -106.9(8)
Ru4 Ru2 Ru6 C201 56.7(8)
Ru3 Ru2 Ru6 C201 -2.3(8)
Ru1 Ru2 Ru6 C201 -53.8(8)
C3 Ru2 Ru6 C14 -21.6(15)
C4 Ru2 Ru6 C14 -117(3)
C201 Ru2 Ru6 C14 177.4(15)
Sn1 Ru2 Ru6 C14 70.5(13)
Ru4 Ru2 Ru6 C14 -125.9(13)
Ru3 Ru2 Ru6 C14 175.1(13)
Ru1 Ru2 Ru6 C14 123.6(13)
C3 Ru2 Ru6 Ru5 158.6(8)
C4 Ru2 Ru6 Ru5 63(3)
C201 Ru2 Ru6 Ru5 -2.4(8)
Sn1 Ru2 Ru6 Ru5 -109.35(9)
Ru4 Ru2 Ru6 Ru5 54.26(7)
Ru3 Ru2 Ru6 Ru5 -4.73(7)
Ru1 Ru2 Ru6 Ru5 -56.16(8)
C3 Ru2 Ru6 Ru4 104.4(8)
C4 Ru2 Ru6 Ru4 8(3)
C201 Ru2 Ru6 Ru4 -56.7(8)
Sn1 Ru2 Ru6 Ru4 -163.61(9)
Ru3 Ru2 Ru6 Ru4 -58.98(7)
Ru1 Ru2 Ru6 Ru4 -110.41(9)
C3 Ru2 Ru6 Ru1 -145.2(8)
C4 Ru2 Ru6 Ru1 119(3)
C201 Ru2 Ru6 Ru1 53.8(8)
Sn1 Ru2 Ru6 Ru1 -53.19(8)
Ru4 Ru2 Ru6 Ru1 110.41(9)
Ru3 Ru2 Ru6 Ru1 51.43(7)
Cl6 Sn2 Ru7 C17 144.4(8)
Cl4 Sn2 Ru7 C17 -61.0(8)
Cl5 Sn2 Ru7 C17 41.7(8)
Ru8 Sn2 Ru7 C17 -140.6(8)
Cl6 Sn2 Ru7 C18 58.4(8)
Cl4 Sn2 Ru7 C18 -147.0(8)
Cl5 Sn2 Ru7 C18 -44.3(8)
Ru8 Sn2 Ru7 C18 133.4(8)
Cl6 Sn2 Ru7 C200 -75.8(6)
Cl4 Sn2 Ru7 C200 78.8(5)
Cl5 Sn2 Ru7 C200 -178.5(5)
Ru8 Sn2 Ru7 C200 -0.9(5)
Cl6 Sn2 Ru7 Ru11 -74.9(3)
Cl4 Sn2 Ru7 Ru11 79.7(3)
Cl5 Sn2 Ru7 Ru11 -177.6(3)
Ru8 Sn2 Ru7 Ru11 0.1(2)
Cl6 Sn2 Ru7 Ru9 -29.3(3)
Cl4 Sn2 Ru7 Ru9 125.25(18)
Cl5 Sn2 Ru7 Ru9 -132.05(19)
Ru8 Sn2 Ru7 Ru9 45.62(6)
Cl6 Sn2 Ru7 Ru12 -120.3(2)
Cl4 Sn2 Ru7 Ru12 34.21(19)
Cl5 Sn2 Ru7 Ru12 136.90(19)
Ru8 Sn2 Ru7 Ru12 -45.42(7)
Cl6 Sn2 Ru7 Ru8 -74.9(2)
Cl4 Sn2 Ru7 Ru8 79.63(18)
Cl5 Sn2 Ru7 Ru8 -177.68(19)
C17 Ru7 Ru8 C19 16.0(14)
C18 Ru7 Ru8 C19 -121.4(13)
C200 Ru7 Ru8 C19 129.7(11)
Sn2 Ru7 Ru8 C19 -49.1(9)
Ru11 Ru7 Ru8 C19 131.0(9)
Ru9 Ru7 Ru8 C19 -172.9(9)
Ru12 Ru7 Ru8 C19 76.4(9)
C17 Ru7 Ru8 C20 123.2(14)
C18 Ru7 Ru8 C20 -14.2(13)
C200 Ru7 Ru8 C20 -123.1(11)
Sn2 Ru7 Ru8 C20 58.1(9)
Ru11 Ru7 Ru8 C20 -121.9(9)
Ru9 Ru7 Ru8 C20 -65.7(9)
Ru12 Ru7 Ru8 C20 -176.4(9)
C17 Ru7 Ru8 C200 -113.7(13)
C18 Ru7 Ru8 C200 108.9(12)
Sn2 Ru7 Ru8 C200 -178.8(7)
Ru11 Ru7 Ru8 C200 1.2(7)
Ru9 Ru7 Ru8 C200 57.4(7)
Ru12 Ru7 Ru8 C200 -53.3(7)
C17 Ru7 Ru8 C26 -112.1(14)
C18 Ru7 Ru8 C26 110.5(14)
C200 Ru7 Ru8 C26 1.6(11)
Sn2 Ru7 Ru8 C26 -177.1(9)
Ru11 Ru7 Ru8 C26 2.9(9)
Ru9 Ru7 Ru8 C26 59.0(9)
Ru12 Ru7 Ru8 C26 -51.7(9)
C17 Ru7 Ru8 Ru9 -171.1(11)
C18 Ru7 Ru8 Ru9 51.5(10)
C200 Ru7 Ru8 Ru9 -57.4(7)
Sn2 Ru7 Ru8 Ru9 123.83(7)
Ru11 Ru7 Ru8 Ru9 -56.15(6)
Ru12 Ru7 Ru8 Ru9 -110.69(7)
C17 Ru7 Ru8 Ru10 -115.3(11)
C18 Ru7 Ru8 Ru10 107.3(10)
C200 Ru7 Ru8 Ru10 -1.6(7)
Sn2 Ru7 Ru8 Ru10 179.63(7)
Ru11 Ru7 Ru8 Ru10 -0.35(7)
Ru9 Ru7 Ru8 Ru10 55.80(6)
Ru12 Ru7 Ru8 Ru10 -54.89(7)
C17 Ru7 Ru8 Ru12 -60.4(11)
C18 Ru7 Ru8 Ru12 162.2(10)
C200 Ru7 Ru8 Ru12 53.3(7)
Sn2 Ru7 Ru8 Ru12 -125.48(8)
Ru11 Ru7 Ru8 Ru12 54.55(7)
Ru9 Ru7 Ru8 Ru12 110.69(7)
C17 Ru7 Ru8 Sn2 65.1(11)
C18 Ru7 Ru8 Sn2 -72.3(10)
C200 Ru7 Ru8 Sn2 178.8(7)
Ru11 Ru7 Ru8 Sn2 -179.97(8)
Ru9 Ru7 Ru8 Sn2 -123.83(7)
Ru12 Ru7 Ru8 Sn2 125.48(8)
Cl6 Sn2 Ru8 C19 -89.5(8)
Cl4 Sn2 Ru8 C19 13.0(8)
Cl5 Sn2 Ru8 C19 148.1(10)
Ru7 Sn2 Ru8 C19 139.6(8)
Cl6 Sn2 Ru8 C20 -1.6(8)
Cl4 Sn2 Ru8 C20 100.9(8)
Cl5 Sn2 Ru8 C20 -124.0(10)
Ru7 Sn2 Ru8 C20 -132.5(8)
Cl6 Sn2 Ru8 C200 131.8(5)
Cl4 Sn2 Ru8 C200 -125.8(5)
Cl5 Sn2 Ru8 C200 9.4(9)
Ru7 Sn2 Ru8 C200 0.8(5)
Cl6 Sn2 Ru8 C26 -108(16)
Cl4 Sn2 Ru8 C26 -5(16)
Cl5 Sn2 Ru8 C26 130(16)
Ru7 Sn2 Ru8 C26 121(16)
Cl6 Sn2 Ru8 Ru9 85.44(17)
Cl4 Sn2 Ru8 Ru9 -172.14(14)
Cl5 Sn2 Ru8 Ru9 -37.0(7)
Ru7 Sn2 Ru8 Ru9 -45.49(7)
Cl6 Sn2 Ru8 Ru10 130.38(19)
Cl4 Sn2 Ru8 Ru10 -127.19(17)
Cl5 Sn2 Ru8 Ru10 8.0(8)
Ru7 Sn2 Ru8 Ru10 -0.55(11)
Cl6 Sn2 Ru8 Ru12 175.28(17)
Cl4 Sn2 Ru8 Ru12 -82.30(15)
Cl5 Sn2 Ru8 Ru12 52.9(7)
Ru7 Sn2 Ru8 Ru12 44.35(7)
Cl6 Sn2 Ru8 Ru7 130.93(18)
Cl4 Sn2 Ru8 Ru7 -126.65(15)
Cl5 Sn2 Ru8 Ru7 8.5(7)
C19 Ru8 Ru9 C23 -175(8)
C20 Ru8 Ru9 C23 -143(4)
C200 Ru8 Ru9 C23 38(4)
C26 Ru8 Ru9 C23 -50(4)
Ru10 Ru8 Ru9 C23 -17(4)
Ru12 Ru8 Ru9 C23 37(4)
Ru7 Ru8 Ru9 C23 90(4)
Sn2 Ru8 Ru9 C23 129(4)
C19 Ru8 Ru9 C21 -76(7)
C20 Ru8 Ru9 C21 -44.1(10)
C200 Ru8 Ru9 C21 136.3(10)
C26 Ru8 Ru9 C21 48.3(10)
Ru10 Ru8 Ru9 C21 81.6(7)
Ru12 Ru8 Ru9 C21 135.0(7)
Ru7 Ru8 Ru9 C21 -171.6(7)
Sn2 Ru8 Ru9 C21 -132.3(7)
C19 Ru8 Ru9 C22 17(7)
C20 Ru8 Ru9 C22 49.4(10)
C200 Ru8 Ru9 C22 -130.3(10)
C26 Ru8 Ru9 C22 141.7(10)
Ru10 Ru8 Ru9 C22 175.0(7)
Ru12 Ru8 Ru9 C22 -131.6(7)
Ru7 Ru8 Ru9 C22 -78.2(7)
Sn2 Ru8 Ru9 C22 -38.9(7)
C19 Ru8 Ru9 C200 148(7)
C20 Ru8 Ru9 C200 179.7(10)
C26 Ru8 Ru9 C200 -88.0(9)
Ru10 Ru8 Ru9 C200 -54.7(7)
Ru12 Ru8 Ru9 C200 -1.2(7)
Ru7 Ru8 Ru9 C200 52.1(7)
Sn2 Ru8 Ru9 C200 91.4(7)
C19 Ru8 Ru9 Ru10 -158(7)
C20 Ru8 Ru9 Ru10 -125.6(8)
C200 Ru8 Ru9 Ru10 54.7(7)
C26 Ru8 Ru9 Ru10 -33.3(7)
Ru12 Ru8 Ru9 Ru10 53.46(7)
Ru7 Ru8 Ru9 Ru10 106.79(8)
Sn2 Ru8 Ru9 Ru10 146.13(8)
C19 Ru8 Ru9 Ru7 95(7)
C20 Ru8 Ru9 Ru7 127.6(8)
C200 Ru8 Ru9 Ru7 -52.1(7)
C26 Ru8 Ru9 Ru7 -140.1(7)
Ru10 Ru8 Ru9 Ru7 -106.79(8)
Ru12 Ru8 Ru9 Ru7 -53.33(7)
Sn2 Ru8 Ru9 Ru7 39.33(6)
C19 Ru8 Ru9 Ru11 147(7)
C20 Ru8 Ru9 Ru11 179.3(8)
C200 Ru8 Ru9 Ru11 -0.4(7)
C26 Ru8 Ru9 Ru11 -88.4(7)
Ru10 Ru8 Ru9 Ru11 -55.08(7)
Ru12 Ru8 Ru9 Ru11 -1.62(7)
Ru7 Ru8 Ru9 Ru11 51.71(6)
Sn2 Ru8 Ru9 Ru11 91.04(7)
C17 Ru7 Ru9 C23 -13(3)
C18 Ru7 Ru9 C23 48.9(11)
C200 Ru7 Ru9 C23 -114.4(11)
Sn2 Ru7 Ru9 C23 141.1(8)
Ru11 Ru7 Ru9 C23 -57.5(8)
Ru12 Ru7 Ru9 C23 -115.2(8)
Ru8 Ru7 Ru9 C23 -167.8(8)
C17 Ru7 Ru9 C21 172(3)
C18 Ru7 Ru9 C21 -125.5(17)
C200 Ru7 Ru9 C21 71.2(17)
Sn2 Ru7 Ru9 C21 -33.3(15)
Ru11 Ru7 Ru9 C21 128.1(15)
Ru12 Ru7 Ru9 C21 70.4(15)
Ru8 Ru7 Ru9 C21 17.8(15)
C17 Ru7 Ru9 C22 -103(3)
C18 Ru7 Ru9 C22 -41.0(10)
C200 Ru7 Ru9 C22 155.8(10)
Sn2 Ru7 Ru9 C22 51.2(7)
Ru11 Ru7 Ru9 C22 -147.4(7)
Ru12 Ru7 Ru9 C22 154.9(7)
Ru8 Ru7 Ru9 C22 102.3(7)
C17 Ru7 Ru9 C200 101(3)
C18 Ru7 Ru9 C200 163.2(10)
Sn2 Ru7 Ru9 C200 -104.6(7)
Ru11 Ru7 Ru9 C200 56.8(7)
Ru12 Ru7 Ru9 C200 -0.8(7)
Ru8 Ru7 Ru9 C200 -53.5(7)
C17 Ru7 Ru9 Ru8 155(3)
C18 Ru7 Ru9 Ru8 -143.3(7)
C200 Ru7 Ru9 Ru8 53.5(7)
Sn2 Ru7 Ru9 Ru8 -51.12(7)
Ru11 Ru7 Ru9 Ru8 110.27(8)
Ru12 Ru7 Ru9 Ru8 52.64(7)
C17 Ru7 Ru9 Ru10 98(3)
C18 Ru7 Ru9 Ru10 160.1(7)
C200 Ru7 Ru9 Ru10 -3.2(7)
Sn2 Ru7 Ru9 Ru10 -107.73(7)
Ru11 Ru7 Ru9 Ru10 53.66(6)
Ru12 Ru7 Ru9 Ru10 -3.97(7)
Ru8 Ru7 Ru9 Ru10 -56.61(7)
C17 Ru7 Ru9 Ru11 44(3)
C18 Ru7 Ru9 Ru11 106.4(7)
C200 Ru7 Ru9 Ru11 -56.8(7)
Sn2 Ru7 Ru9 Ru11 -161.39(8)
Ru12 Ru7 Ru9 Ru11 -57.63(6)
Ru8 Ru7 Ru9 Ru11 -110.27(8)
C23 Ru9 Ru10 C24 35(12)
C21 Ru9 Ru10 C24 125(12)
C22 Ru9 Ru10 C24 -155(13)
C200 Ru9 Ru10 C24 -86(12)
Ru8 Ru9 Ru10 C24 -142(12)
Ru7 Ru9 Ru10 C24 -83(12)
Ru11 Ru9 Ru10 C24 -32(12)
C23 Ru9 Ru10 C25 -47.8(11)
C21 Ru9 Ru10 C25 42.2(11)
C22 Ru9 Ru10 C25 122(2)
C200 Ru9 Ru10 C25 -168.5(10)
Ru8 Ru9 Ru10 C25 135.5(7)
Ru7 Ru9 Ru10 C25 -165.4(7)
Ru11 Ru9 Ru10 C25 -114.7(7)
C23 Ru9 Ru10 C26 -149.0(11)
C21 Ru9 Ru10 C26 -59.0(10)
C22 Ru9 Ru10 C26 21(2)
C200 Ru9 Ru10 C26 90.3(10)
Ru8 Ru9 Ru10 C26 34.4(7)
Ru7 Ru9 Ru10 C26 93.5(7)
Ru11 Ru9 Ru10 C26 144.1(7)
C23 Ru9 Ru10 C200 120.7(10)
C21 Ru9 Ru10 C200 -149.3(10)
C22 Ru9 Ru10 C200 -69(2)
Ru8 Ru9 Ru10 C200 -55.9(7)
Ru7 Ru9 Ru10 C200 3.1(7)
Ru11 Ru9 Ru10 C200 53.8(7)
C23 Ru9 Ru10 Ru12 121.6(8)
C21 Ru9 Ru10 Ru12 -148.4(7)
C22 Ru9 Ru10 Ru12 -68.4(19)
C200 Ru9 Ru10 Ru12 0.9(7)
Ru8 Ru9 Ru10 Ru12 -55.02(7)
Ru7 Ru9 Ru10 Ru12 4.08(7)
Ru11 Ru9 Ru10 Ru12 54.76(7)
C23 Ru9 Ru10 Ru8 176.7(8)
C21 Ru9 Ru10 Ru8 -93.4(7)
C22 Ru9 Ru10 Ru8 -13.4(19)
C200 Ru9 Ru10 Ru8 55.9(7)
Ru7 Ru9 Ru10 Ru8 59.10(7)
Ru11 Ru9 Ru10 Ru8 109.77(8)
C23 Ru9 Ru10 Ru11 66.9(8)
C21 Ru9 Ru10 Ru11 156.9(7)
C22 Ru9 Ru10 Ru11 -123.2(19)
C200 Ru9 Ru10 Ru11 -53.8(7)
Ru8 Ru9 Ru10 Ru11 -109.77(8)
Ru7 Ru9 Ru10 Ru11 -50.67(6)
C19 Ru8 Ru10 C24 -5.5(13)
C20 Ru8 Ru10 C24 -115.3(12)
C200 Ru8 Ru10 C24 120.5(11)
C26 Ru8 Ru10 C24 -54.5(13)
Ru9 Ru8 Ru10 C24 177.3(9)
Ru12 Ru8 Ru10 C24 67.0(9)
Ru7 Ru8 Ru10 C24 122.0(9)
Sn2 Ru8 Ru10 C24 122.4(9)
C19 Ru8 Ru10 C25 115.5(13)
C20 Ru8 Ru10 C25 5.7(13)
C200 Ru8 Ru10 C25 -118.5(12)
C26 Ru8 Ru10 C25 66.5(14)
Ru9 Ru8 Ru10 C25 -61.7(10)
Ru12 Ru8 Ru10 C25 -172.0(10)
Ru7 Ru8 Ru10 C25 -117.0(10)
Sn2 Ru8 Ru10 C25 -116.6(10)
C19 Ru8 Ru10 C26 49.0(14)
C20 Ru8 Ru10 C26 -60.8(13)
C200 Ru8 Ru10 C26 175.0(12)
Ru9 Ru8 Ru10 C26 -128.1(10)
Ru12 Ru8 Ru10 C26 121.6(10)
Ru7 Ru8 Ru10 C26 176.5(10)
Sn2 Ru8 Ru10 C26 177.0(10)
C19 Ru8 Ru10 C200 -126.0(12)
C20 Ru8 Ru10 C200 124.2(11)
C26 Ru8 Ru10 C200 -175.0(12)
Ru9 Ru8 Ru10 C200 56.8(7)
Ru12 Ru8 Ru10 C200 -53.5(7)
Ru7 Ru8 Ru10 C200 1.5(7)
Sn2 Ru8 Ru10 C200 1.9(7)
C19 Ru8 Ru10 Ru12 -72.6(9)
C20 Ru8 Ru10 Ru12 177.7(9)
C200 Ru8 Ru10 Ru12 53.5(7)
C26 Ru8 Ru10 Ru12 -121.6(10)
Ru9 Ru8 Ru10 Ru12 110.29(7)
Ru7 Ru8 Ru10 Ru12 54.98(6)
Sn2 Ru8 Ru10 Ru12 55.40(11)
C19 Ru8 Ru10 Ru9 177.1(9)
C20 Ru8 Ru10 Ru9 67.4(8)
C200 Ru8 Ru10 Ru9 -56.8(7)
C26 Ru8 Ru10 Ru9 128.1(10)
Ru12 Ru8 Ru10 Ru9 -110.29(7)
Ru7 Ru8 Ru10 Ru9 -55.31(6)
Sn2 Ru8 Ru10 Ru9 -54.89(11)
C19 Ru8 Ru10 Ru11 -127.2(9)
C20 Ru8 Ru10 Ru11 123.0(9)
C200 Ru8 Ru10 Ru11 -1.2(7)
C26 Ru8 Ru10 Ru11 -176.2(10)
Ru9 Ru8 Ru10 Ru11 55.64(6)
Ru12 Ru8 Ru10 Ru11 -54.65(7)
Ru7 Ru8 Ru10 Ru11 0.33(6)
Sn2 Ru8 Ru10 Ru11 0.75(12)
C17 Ru7 Ru11 C28 2.7(11)
C18 Ru7 Ru11 C28 92.4(11)
C200 Ru7 Ru11 C28 -134.6(10)
Sn2 Ru7 Ru11 C28 -135.8(8)
Ru9 Ru7 Ru11 C28 172.2(8)
Ru12 Ru7 Ru11 C28 -83.3(8)
Ru8 Ru7 Ru11 C28 -135.8(8)
C17 Ru7 Ru11 C29 112(2)
C18 Ru7 Ru11 C29 -158(2)
C200 Ru7 Ru11 C29 -25(2)
Sn2 Ru7 Ru11 C29 -27(2)
Ru9 Ru7 Ru11 C29 -79(2)
Ru12 Ru7 Ru11 C29 26(2)
Ru8 Ru7 Ru11 C29 -26(2)
C17 Ru7 Ru11 C27 -85.7(11)
C18 Ru7 Ru11 C27 4.0(11)
C200 Ru7 Ru11 C27 137.0(10)
Sn2 Ru7 Ru11 C27 135.8(8)
Ru9 Ru7 Ru11 C27 83.7(8)
Ru12 Ru7 Ru11 C27 -171.7(8)
Ru8 Ru7 Ru11 C27 135.8(8)
C17 Ru7 Ru11 C200 137.4(10)
C18 Ru7 Ru11 C200 -132.9(10)
Sn2 Ru7 Ru11 C200 -1.2(7)
Ru9 Ru7 Ru11 C200 -53.2(6)
Ru12 Ru7 Ru11 C200 51.3(6)
Ru8 Ru7 Ru11 C200 -1.1(6)
C17 Ru7 Ru11 Ru12 86.0(8)
C18 Ru7 Ru11 Ru12 175.7(8)
C200 Ru7 Ru11 Ru12 -51.3(6)
Sn2 Ru7 Ru11 Ru12 -52.5(2)
Ru9 Ru7 Ru11 Ru12 -104.56(7)
Ru8 Ru7 Ru11 Ru12 -52.48(7)
C17 Ru7 Ru11 Ru10 138.9(8)
C18 Ru7 Ru11 Ru10 -131.4(8)
C200 Ru7 Ru11 Ru10 1.5(6)
Sn2 Ru7 Ru11 Ru10 0.3(2)
Ru9 Ru7 Ru11 Ru10 -51.74(6)
Ru12 Ru7 Ru11 Ru10 52.82(7)
Ru8 Ru7 Ru11 Ru10 0.34(7)
C17 Ru7 Ru11 Ru9 -169.4(8)
C18 Ru7 Ru11 Ru9 -79.7(8)
C200 Ru7 Ru11 Ru9 53.2(6)
Sn2 Ru7 Ru11 Ru9 52.0(2)
Ru12 Ru7 Ru11 Ru9 104.56(7)
Ru8 Ru7 Ru11 Ru9 52.08(6)
C24 Ru10 Ru11 C28 -38.5(14)
C25 Ru10 Ru11 C28 -139.9(14)
C26 Ru10 Ru11 C28 85.3(15)
C200 Ru10 Ru11 C28 88.1(13)
Ru12 Ru10 Ru11 C28 34.0(11)
Ru9 Ru10 Ru11 C28 143.6(11)
Ru8 Ru10 Ru11 C28 89.3(11)
C24 Ru10 Ru11 C29 41.3(12)
C25 Ru10 Ru11 C29 -60.0(11)
C26 Ru10 Ru11 C29 165.2(13)
C200 Ru10 Ru11 C29 168.0(11)
Ru12 Ru10 Ru11 C29 113.9(8)
Ru9 Ru10 Ru11 C29 -136.5(8)
Ru8 Ru10 Ru11 C29 169.2(8)
C24 Ru10 Ru11 C27 122.4(13)
C25 Ru10 Ru11 C27 21.1(13)
C26 Ru10 Ru11 C27 -113.7(14)
C200 Ru10 Ru11 C27 -110.9(12)
Ru12 Ru10 Ru11 C27 -165.0(10)
Ru9 Ru10 Ru11 C27 -55.4(10)
Ru8 Ru10 Ru11 C27 -109.7(10)
C24 Ru10 Ru11 C200 -126.6(11)
C25 Ru10 Ru11 C200 132.1(10)
C26 Ru10 Ru11 C200 -2.7(12)
Ru12 Ru10 Ru11 C200 -54.1(7)
Ru9 Ru10 Ru11 C200 55.5(7)
Ru8 Ru10 Ru11 C200 1.2(7)
C24 Ru10 Ru11 Ru7 -128.2(9)
C25 Ru10 Ru11 Ru7 130.5(8)
C26 Ru10 Ru11 Ru7 -4.3(10)
C200 Ru10 Ru11 Ru7 -1.6(7)
Ru12 Ru10 Ru11 Ru7 -55.64(7)
Ru9 Ru10 Ru11 Ru7 53.94(6)
Ru8 Ru10 Ru11 Ru7 -0.36(7)
C24 Ru10 Ru11 Ru12 -72.6(9)
C25 Ru10 Ru11 Ru12 -173.9(8)
C26 Ru10 Ru11 Ru12 51.3(10)
C200 Ru10 Ru11 Ru12 54.1(7)
Ru9 Ru10 Ru11 Ru12 109.58(8)
Ru8 Ru10 Ru11 Ru12 55.28(7)
C24 Ru10 Ru11 Ru9 177.9(9)
C25 Ru10 Ru11 Ru9 76.5(8)
C26 Ru10 Ru11 Ru9 -58.2(10)
C200 Ru10 Ru11 Ru9 -55.5(7)
Ru12 Ru10 Ru11 Ru9 -109.58(7)
Ru8 Ru10 Ru11 Ru9 -54.30(6)
C23 Ru9 Ru11 C28 114.4(17)
C21 Ru9 Ru11 C28 -162.2(18)
C22 Ru9 Ru11 C28 28.5(18)
C200 Ru9 Ru11 C28 -72.9(16)
Ru8 Ru9 Ru11 C28 -72.5(15)
Ru10 Ru9 Ru11 C28 -127.6(15)
Ru7 Ru9 Ru11 C28 -15.2(15)
C23 Ru9 Ru11 C29 -73.9(11)
C21 Ru9 Ru11 C29 9.5(14)
C22 Ru9 Ru11 C29 -159.8(13)
C200 Ru9 Ru11 C29 98.8(11)
Ru8 Ru9 Ru11 C29 99.2(8)
Ru10 Ru9 Ru11 C29 44.1(8)
Ru7 Ru9 Ru11 C29 156.5(8)
C23 Ru9 Ru11 C27 25.4(11)
C21 Ru9 Ru11 C27 108.8(13)
C22 Ru9 Ru11 C27 -60.5(12)
C200 Ru9 Ru11 C27 -161.9(10)
Ru8 Ru9 Ru11 C27 -161.5(7)
Ru10 Ru9 Ru11 C27 143.4(7)
Ru7 Ru9 Ru11 C27 -104.2(7)
C23 Ru9 Ru11 C200 -172.8(10)
C21 Ru9 Ru11 C200 -89.3(13)
C22 Ru9 Ru11 C200 101.3(12)
Ru8 Ru9 Ru11 C200 0.4(7)
Ru10 Ru9 Ru11 C200 -54.8(7)
Ru7 Ru9 Ru11 C200 57.6(7)
C23 Ru9 Ru11 Ru7 129.6(8)
C21 Ru9 Ru11 Ru7 -147.0(11)
C22 Ru9 Ru11 Ru7 43.7(10)
C200 Ru9 Ru11 Ru7 -57.6(7)
Ru8 Ru9 Ru11 Ru7 -57.23(7)
Ru10 Ru9 Ru11 Ru7 -112.40(7)
C23 Ru9 Ru11 Ru12 -171.5(8)
C21 Ru9 Ru11 Ru12 -88.1(11)
C22 Ru9 Ru11 Ru12 102.6(10)
C200 Ru9 Ru11 Ru12 1.2(7)
Ru8 Ru9 Ru11 Ru12 1.63(7)
Ru10 Ru9 Ru11 Ru12 -53.53(7)
Ru7 Ru9 Ru11 Ru12 58.86(7)
C23 Ru9 Ru11 Ru10 -118.0(8)
C21 Ru9 Ru11 Ru10 -34.6(11)
C22 Ru9 Ru11 Ru10 156.1(10)
C200 Ru9 Ru11 Ru10 54.8(7)
Ru8 Ru9 Ru11 Ru10 55.17(6)
Ru7 Ru9 Ru11 Ru10 112.40(7)
C24 Ru10 Ru12 C31 -46.7(16)
C25 Ru10 Ru12 C31 -134(4)
C26 Ru10 Ru12 C31 45.2(16)
C200 Ru10 Ru12 C31 137.9(16)
Ru9 Ru10 Ru12 C31 137.0(15)
Ru8 Ru10 Ru12 C31 82.9(15)
Ru11 Ru10 Ru12 C31 -167.3(15)
C24 Ru10 Ru12 C30' 24(2)
C25 Ru10 Ru12 C30' -63(5)
C26 Ru10 Ru12 C30' 116(2)
C200 Ru10 Ru12 C30' -151(2)
Ru9 Ru10 Ru12 C30' -152(2)
Ru8 Ru10 Ru12 C30' 154(2)
Ru11 Ru10 Ru12 C30' -96(2)
C24 Ru10 Ru12 C32 154(10)
C25 Ru10 Ru12 C32 67(10)
C26 Ru10 Ru12 C32 -114(10)
C200 Ru10 Ru12 C32 -21(10)
Ru9 Ru10 Ru12 C32 -22(10)
Ru8 Ru10 Ru12 C32 -76(10)
Ru11 Ru10 Ru12 C32 34(10)
C24 Ru10 Ru12 C32' -131(7)
C25 Ru10 Ru12 C32' 141(8)
C26 Ru10 Ru12 C32' -39(7)
C200 Ru10 Ru12 C32' 54(7)
Ru9 Ru10 Ru12 C32' 53(7)
Ru8 Ru10 Ru12 C32' -1(7)
Ru11 Ru10 Ru12 C32' 108(7)
C24 Ru10 Ru12 C30 49.5(15)
C25 Ru10 Ru12 C30 -38(4)
C26 Ru10 Ru12 C30 141.3(15)
C200 Ru10 Ru12 C30 -126.0(15)
Ru9 Ru10 Ru12 C30 -126.9(13)
Ru8 Ru10 Ru12 C30 179.0(13)
Ru11 Ru10 Ru12 C30 -71.2(13)
C24 Ru10 Ru12 C200 175.4(10)
C25 Ru10 Ru12 C200 88(4)
C26 Ru10 Ru12 C200 -92.7(10)
Ru9 Ru10 Ru12 C200 -1.0(7)
Ru8 Ru10 Ru12 C200 -55.0(7)
Ru11 Ru10 Ru12 C200 54.8(7)
C24 Ru10 Ru12 C31' -61(2)
C25 Ru10 Ru12 C31' -149(5)
C26 Ru10 Ru12 C31' 31(2)
C200 Ru10 Ru12 C31' 124(2)
Ru9 Ru10 Ru12 C31' 122.6(19)
Ru8 Ru10 Ru12 C31' 68.6(19)
Ru11 Ru10 Ru12 C31' 178.4(19)
C24 Ru10 Ru12 Ru11 120.6(8)
C25 Ru10 Ru12 Ru11 33(4)
C26 Ru10 Ru12 Ru11 -147.5(7)
C200 Ru10 Ru12 Ru11 -54.8(7)
Ru9 Ru10 Ru12 Ru11 -55.75(7)
Ru8 Ru10 Ru12 Ru11 -109.78(8)
C24 Ru10 Ru12 Ru8 -129.6(8)
C25 Ru10 Ru12 Ru8 143(4)
C26 Ru10 Ru12 Ru8 -37.7(7)
C200 Ru10 Ru12 Ru8 55.0(7)
Ru9 Ru10 Ru12 Ru8 54.04(6)
Ru11 Ru10 Ru12 Ru8 109.78(8)
C24 Ru10 Ru12 Ru7 172.3(8)
C25 Ru10 Ru12 Ru7 85(4)
C26 Ru10 Ru12 Ru7 -95.8(7)
C200 Ru10 Ru12 Ru7 -3.1(7)
Ru9 Ru10 Ru12 Ru7 -4.06(7)
Ru8 Ru10 Ru12 Ru7 -58.10(6)
Ru11 Ru10 Ru12 Ru7 51.69(6)
C28 Ru11 Ru12 C31 -133(3)
C29 Ru11 Ru12 C31 -35(3)
C27 Ru11 Ru12 C31 164(4)
C200 Ru11 Ru12 C31 79(3)
Ru7 Ru11 Ru12 C31 135(3)
Ru10 Ru11 Ru12 C31 25(3)
Ru9 Ru11 Ru12 C31 78(3)
C28 Ru11 Ru12 C30' -77(2)
C29 Ru11 Ru12 C30' 20(2)
C27 Ru11 Ru12 C30' -140(3)
C200 Ru11 Ru12 C30' 134(2)
Ru7 Ru11 Ru12 C30' -169(2)
Ru10 Ru11 Ru12 C30' 80(2)
Ru9 Ru11 Ru12 C30' 133(2)
C28 Ru11 Ru12 C32 27.5(17)
C29 Ru11 Ru12 C32 125.1(17)
C27 Ru11 Ru12 C32 -36(3)
C200 Ru11 Ru12 C32 -121.1(16)
Ru7 Ru11 Ru12 C32 -64.5(15)
Ru10 Ru11 Ru12 C32 -175.5(15)
Ru9 Ru11 Ru12 C32 -122.3(15)
C28 Ru11 Ru12 C32' 45(2)
C29 Ru11 Ru12 C32' 142(2)
C27 Ru11 Ru12 C32' -18(3)
C200 Ru11 Ru12 C32' -104(2)
Ru7 Ru11 Ru12 C32' -47(2)
Ru10 Ru11 Ru12 C32' -158(2)
Ru9 Ru11 Ru12 C32' -105(2)
C28 Ru11 Ru12 C30 -45.4(15)
C29 Ru11 Ru12 C30 52.2(15)
C27 Ru11 Ru12 C30 -108(3)
C200 Ru11 Ru12 C30 166.1(15)
Ru7 Ru11 Ru12 C30 -137.3(13)
Ru10 Ru11 Ru12 C30 111.7(13)
Ru9 Ru11 Ru12 C30 164.8(13)
C28 Ru11 Ru12 C200 148.6(10)
C29 Ru11 Ru12 C200 -113.8(10)
C27 Ru11 Ru12 C200 85(3)
Ru7 Ru11 Ru12 C200 56.6(7)
Ru10 Ru11 Ru12 C200 -54.4(7)
Ru9 Ru11 Ru12 C200 -1.3(7)
C28 Ru11 Ru12 C31' -163(7)
C29 Ru11 Ru12 C31' -66(7)
C27 Ru11 Ru12 C31' 134(8)
C200 Ru11 Ru12 C31' 48(7)
Ru7 Ru11 Ru12 C31' 105(7)
Ru10 Ru11 Ru12 C31' -6(7)
Ru9 Ru11 Ru12 C31' 47(7)
C28 Ru11 Ru12 Ru10 -157.0(8)
C29 Ru11 Ru12 Ru10 -59.4(7)
C27 Ru11 Ru12 Ru10 140(3)
C200 Ru11 Ru12 Ru10 54.4(7)
Ru7 Ru11 Ru12 Ru10 110.99(8)
Ru9 Ru11 Ru12 Ru10 53.16(6)
C28 Ru11 Ru12 Ru8 148.2(8)
C29 Ru11 Ru12 Ru8 -114.2(7)
C27 Ru11 Ru12 Ru8 85(2)
C200 Ru11 Ru12 Ru8 -0.3(7)
Ru7 Ru11 Ru12 Ru8 56.22(7)
Ru10 Ru11 Ru12 Ru8 -54.76(7)
Ru9 Ru11 Ru12 Ru8 -1.60(7)
C28 Ru11 Ru12 Ru7 92.0(8)
C29 Ru11 Ru12 Ru7 -170.4(7)
C27 Ru11 Ru12 Ru7 29(2)
C200 Ru11 Ru12 Ru7 -56.6(7)
Ru10 Ru11 Ru12 Ru7 -110.99(8)
Ru9 Ru11 Ru12 Ru7 -57.82(6)
C19 Ru8 Ru12 C31 36.4(17)
C20 Ru8 Ru12 C31 -131(13)
C200 Ru8 Ru12 C31 -148.0(16)
C26 Ru8 Ru12 C31 -56.1(16)
Ru9 Ru8 Ru12 C31 -146.7(15)
Ru10 Ru8 Ru12 C31 -92.7(15)
Ru7 Ru8 Ru12 C31 159.9(15)
Sn2 Ru8 Ru12 C31 121.4(15)
C19 Ru8 Ru12 C30' 91(3)
C20 Ru8 Ru12 C30' -76(13)
C200 Ru8 Ru12 C30' -93(3)
C26 Ru8 Ru12 C30' -1(3)
Ru9 Ru8 Ru12 C30' -92(3)
Ru10 Ru8 Ru12 C30' -38(3)
Ru7 Ru8 Ru12 C30' -145(3)
Sn2 Ru8 Ru12 C30' 176(3)
C19 Ru8 Ru12 C32 -59.2(18)
C20 Ru8 Ru12 C32 134(13)
C200 Ru8 Ru12 C32 116.4(18)
C26 Ru8 Ru12 C32 -151.7(18)
Ru9 Ru8 Ru12 C32 117.7(17)
Ru10 Ru8 Ru12 C32 171.7(17)
Ru7 Ru8 Ru12 C32 64.3(17)
Sn2 Ru8 Ru12 C32 25.9(17)
C19 Ru8 Ru12 C32' -51(2)
C20 Ru8 Ru12 C32' 142(13)
C200 Ru8 Ru12 C32' 124(2)
C26 Ru8 Ru12 C32' -144(2)
Ru9 Ru8 Ru12 C32' 126(2)
Ru10 Ru8 Ru12 C32' 180(2)
Ru7 Ru8 Ru12 C32' 72(2)
Sn2 Ru8 Ru12 C32' 34(2)
C19 Ru8 Ru12 C30 126(5)
C20 Ru8 Ru12 C30 -41(14)
C200 Ru8 Ru12 C30 -59(5)
C26 Ru8 Ru12 C30 33(5)
Ru9 Ru8 Ru12 C30 -57(5)
Ru10 Ru8 Ru12 C30 -3(5)
Ru7 Ru8 Ru12 C30 -111(5)
Sn2 Ru8 Ru12 C30 -149(5)
C19 Ru8 Ru12 C200 -175.5(10)
C20 Ru8 Ru12 C200 17(13)
C26 Ru8 Ru12 C200 91.9(10)
Ru9 Ru8 Ru12 C200 1.3(7)
Ru10 Ru8 Ru12 C200 55.4(7)
Ru7 Ru8 Ru12 C200 -52.1(7)
Sn2 Ru8 Ru12 C200 -90.5(7)
C19 Ru8 Ru12 C31' 16(2)
C20 Ru8 Ru12 C31' -151(13)
C200 Ru8 Ru12 C31' -168(2)
C26 Ru8 Ru12 C31' -76(2)
Ru9 Ru8 Ru12 C31' -167.0(19)
Ru10 Ru8 Ru12 C31' -112.9(19)
Ru7 Ru8 Ru12 C31' 139.6(19)
Sn2 Ru8 Ru12 C31' 101.2(19)
C19 Ru8 Ru12 Ru10 129.1(8)
C20 Ru8 Ru12 Ru10 -38(13)
C200 Ru8 Ru12 Ru10 -55.4(7)
C26 Ru8 Ru12 Ru10 36.6(7)
Ru9 Ru8 Ru12 Ru10 -54.05(7)
Ru7 Ru8 Ru12 Ru10 -107.43(7)
Sn2 Ru8 Ru12 Ru10 -145.87(7)
C19 Ru8 Ru12 Ru11 -175.2(8)
C20 Ru8 Ru12 Ru11 18(13)
C200 Ru8 Ru12 Ru11 0.4(7)
C26 Ru8 Ru12 Ru11 92.3(7)
Ru9 Ru8 Ru12 Ru11 1.66(7)
Ru10 Ru8 Ru12 Ru11 55.70(7)
Ru7 Ru8 Ru12 Ru11 -51.73(6)
Sn2 Ru8 Ru12 Ru11 -90.17(7)
C19 Ru8 Ru12 Ru7 -123.4(8)
C20 Ru8 Ru12 Ru7 70(13)
C200 Ru8 Ru12 Ru7 52.1(7)
C26 Ru8 Ru12 Ru7 144.0(7)
Ru9 Ru8 Ru12 Ru7 53.38(6)
Ru10 Ru8 Ru12 Ru7 107.43(7)
Sn2 Ru8 Ru12 Ru7 -38.44(6)
C17 Ru7 Ru12 C31 110(2)
C18 Ru7 Ru12 C31 -158(4)
C200 Ru7 Ru12 C31 -86(2)
Sn2 Ru7 Ru12 C31 17(2)
Ru11 Ru7 Ru12 C31 -144(2)
Ru9 Ru7 Ru12 C31 -85(2)
Ru8 Ru7 Ru12 C31 -33(2)
C17 Ru7 Ru12 C30' -86(4)
C18 Ru7 Ru12 C30' 6(5)
C200 Ru7 Ru12 C30' 79(4)
Sn2 Ru7 Ru12 C30' -179(4)
Ru11 Ru7 Ru12 C30' 20(4)
Ru9 Ru7 Ru12 C30' 79(4)
Ru8 Ru7 Ru12 C30' 131(4)
C17 Ru7 Ru12 C32 16.0(15)
C18 Ru7 Ru12 C32 108(3)
C200 Ru7 Ru12 C32 -179.2(15)
Sn2 Ru7 Ru12 C32 -76.2(13)
Ru11 Ru7 Ru12 C32 122.6(13)
Ru9 Ru7 Ru12 C32 -178.4(13)
Ru8 Ru7 Ru12 C32 -126.4(13)
C17 Ru7 Ru12 C32' 35(2)
C18 Ru7 Ru12 C32' 127(3)
C200 Ru7 Ru12 C32' -161(2)
Sn2 Ru7 Ru12 C32' -57.6(19)
Ru11 Ru7 Ru12 C32' 141.2(19)
Ru9 Ru7 Ru12 C32' -159.7(19)
Ru8 Ru7 Ru12 C32' -107.8(19)
C17 Ru7 Ru12 C30 -54.8(17)
C18 Ru7 Ru12 C30 37(3)
C200 Ru7 Ru12 C30 110.0(17)
Sn2 Ru7 Ru12 C30 -147.0(15)
Ru11 Ru7 Ru12 C30 51.8(15)
Ru9 Ru7 Ru12 C30 110.8(15)
Ru8 Ru7 Ru12 C30 162.8(15)
C17 Ru7 Ru12 C200 -164.8(10)
C18 Ru7 Ru12 C200 -73(3)
Sn2 Ru7 Ru12 C200 103.0(7)
Ru11 Ru7 Ru12 C200 -58.2(7)
Ru9 Ru7 Ru12 C200 0.8(7)
Ru8 Ru7 Ru12 C200 52.8(7)
C17 Ru7 Ru12 C31' 91(2)
C18 Ru7 Ru12 C31' -177(4)
C200 Ru7 Ru12 C31' -104(2)
Sn2 Ru7 Ru12 C31' -1(2)
Ru11 Ru7 Ru12 C31' -162(2)
Ru9 Ru7 Ru12 C31' -103(2)
Ru8 Ru7 Ru12 C31' -51(2)
C17 Ru7 Ru12 Ru10 -161.7(8)
C18 Ru7 Ru12 Ru10 -70(3)
C200 Ru7 Ru12 Ru10 3.1(7)
Sn2 Ru7 Ru12 Ru10 106.09(9)
Ru11 Ru7 Ru12 Ru10 -55.04(7)
Ru9 Ru7 Ru12 Ru10 3.98(7)
Ru8 Ru7 Ru12 Ru10 55.90(7)
C17 Ru7 Ru12 Ru11 -106.7(8)
C18 Ru7 Ru12 Ru11 -15(3)
C200 Ru7 Ru12 Ru11 58.2(7)
Sn2 Ru7 Ru12 Ru11 161.13(9)
Ru9 Ru7 Ru12 Ru11 59.02(7)
Ru8 Ru7 Ru12 Ru11 110.94(8)
C17 Ru7 Ru12 Ru8 142.4(8)
C18 Ru7 Ru12 Ru8 -126(3)
C200 Ru7 Ru12 Ru8 -52.8(7)
Sn2 Ru7 Ru12 Ru8 50.19(8)
Ru11 Ru7 Ru12 Ru8 -110.94(8)
Ru9 Ru7 Ru12 Ru8 -51.92(7)
C31 Ru12 C200 Ru10 -51.6(19)
C30' Ru12 C200 Ru10 34(3)
C32 Ru12 C200 Ru10 176.6(16)
C32' Ru12 C200 Ru10 -162(2)
C30 Ru12 C200 Ru10 74.1(18)
C31' Ru12 C200 Ru10 -76(2)
Ru11 Ru12 C200 Ru10 91.0(7)
Ru8 Ru12 C200 Ru10 -89.5(7)
Ru7 Ru12 C200 Ru10 175.6(10)
C31 Ru12 C200 Ru8 37.9(19)
C30' Ru12 C200 Ru8 124(3)
C32 Ru12 C200 Ru8 -93.9(17)
C32' Ru12 C200 Ru8 -72(2)
C30 Ru12 C200 Ru8 163.6(16)
C31' Ru12 C200 Ru8 14(2)
Ru10 Ru12 C200 Ru8 89.5(7)
Ru11 Ru12 C200 Ru8 -179.5(10)
Ru7 Ru12 C200 Ru8 -94.9(7)
C31 Ru12 C200 Ru9 -15(24)
C30' Ru12 C200 Ru9 70(24)
C32 Ru12 C200 Ru9 -147(23)
C32' Ru12 C200 Ru9 -126(23)
C30 Ru12 C200 Ru9 110(24)
C31' Ru12 C200 Ru9 -39(24)
Ru10 Ru12 C200 Ru9 36(23)
Ru11 Ru12 C200 Ru9 127(24)
Ru8 Ru12 C200 Ru9 -53(23)
Ru7 Ru12 C200 Ru9 -148(24)
C31 Ru12 C200 Ru7 132.8(18)
C30' Ru12 C200 Ru7 -142(2)
C32 Ru12 C200 Ru7 1.0(18)
C32' Ru12 C200 Ru7 23(2)
C30 Ru12 C200 Ru7 -101.5(17)
C31' Ru12 C200 Ru7 109(2)
Ru10 Ru12 C200 Ru7 -175.6(10)
Ru11 Ru12 C200 Ru7 -84.6(7)
Ru8 Ru12 C200 Ru7 94.9(7)
C31 Ru12 C200 Ru11 -142.6(17)
C30' Ru12 C200 Ru11 -57(3)
C32 Ru12 C200 Ru11 85.6(17)
C32' Ru12 C200 Ru11 107(2)
C30 Ru12 C200 Ru11 -16.9(18)
C31' Ru12 C200 Ru11 -167(2)
Ru10 Ru12 C200 Ru11 -91.0(7)
Ru8 Ru12 C200 Ru11 179.5(10)
Ru7 Ru12 C200 Ru11 84.6(7)
C24 Ru10 C200 Ru12 -6.3(14)
C25 Ru10 C200 Ru12 -165.2(10)
C26 Ru10 C200 Ru12 87.6(9)
Ru9 Ru10 C200 Ru12 178.7(10)
Ru8 Ru10 C200 Ru12 91.2(7)
Ru11 Ru10 C200 Ru12 -90.5(7)
C24 Ru10 C200 Ru8 -97.5(12)
C25 Ru10 C200 Ru8 103.6(12)
C26 Ru10 C200 Ru8 -3.6(8)
Ru12 Ru10 C200 Ru8 -91.2(7)
Ru9 Ru10 C200 Ru8 87.5(7)
Ru11 Ru10 C200 Ru8 178.3(9)
C24 Ru10 C200 Ru9 175.0(10)
C25 Ru10 C200 Ru9 16.1(14)
C26 Ru10 C200 Ru9 -91.0(8)
Ru12 Ru10 C200 Ru9 -178.7(10)
Ru8 Ru10 C200 Ru9 -87.5(7)
Ru11 Ru10 C200 Ru9 90.9(7)
C24 Ru10 C200 Ru7 110(11)
C25 Ru10 C200 Ru7 -49(11)
C26 Ru10 C200 Ru7 -156(11)
Ru12 Ru10 C200 Ru7 116(11)
Ru9 Ru10 C200 Ru7 -65(11)
Ru8 Ru10 C200 Ru7 -153(11)
Ru11 Ru10 C200 Ru7 26(11)
C24 Ru10 C200 Ru11 84.2(13)
C25 Ru10 C200 Ru11 -74.8(13)
C26 Ru10 C200 Ru11 178.1(8)
Ru12 Ru10 C200 Ru11 90.5(7)
Ru9 Ru10 C200 Ru11 -90.9(7)
Ru8 Ru10 C200 Ru11 -178.3(9)
C19 Ru8 C200 Ru12 6.8(16)
C20 Ru8 C200 Ru12 -178.6(10)
C26 Ru8 C200 Ru12 -86.4(8)
Ru9 Ru8 C200 Ru12 -178.2(10)
Ru10 Ru8 C200 Ru12 -89.9(6)
Ru7 Ru8 C200 Ru12 92.4(8)
Sn2 Ru8 C200 Ru12 91.5(5)
C19 Ru8 C200 Ru10 96.6(14)
C20 Ru8 C200 Ru10 -88.8(12)
C26 Ru8 C200 Ru10 3.5(8)
Ru9 Ru8 C200 Ru10 -88.3(7)
Ru12 Ru8 C200 Ru10 89.9(6)
Ru7 Ru8 C200 Ru10 -177.7(10)
Sn2 Ru8 C200 Ru10 -178.7(5)
C19 Ru8 C200 Ru9 -175.0(12)
C20 Ru8 C200 Ru9 -0.4(14)
C26 Ru8 C200 Ru9 91.8(8)
Ru10 Ru8 C200 Ru9 88.3(7)
Ru12 Ru8 C200 Ru9 178.2(10)
Ru7 Ru8 C200 Ru9 -89.4(6)
Sn2 Ru8 C200 Ru9 -90.3(5)
C19 Ru8 C200 Ru7 -85.6(14)
C20 Ru8 C200 Ru7 89.0(13)
C26 Ru8 C200 Ru7 -178.8(9)
Ru9 Ru8 C200 Ru7 89.4(6)
Ru10 Ru8 C200 Ru7 177.7(10)
Ru12 Ru8 C200 Ru7 -92.4(8)
Sn2 Ru8 C200 Ru7 -0.9(5)
C19 Ru8 C200 Ru11 -157(32)
C20 Ru8 C200 Ru11 18(33)
C26 Ru8 C200 Ru11 110(33)
Ru9 Ru8 C200 Ru11 18(32)
Ru10 Ru8 C200 Ru11 106(33)
Ru12 Ru8 C200 Ru11 -164(33)
Ru7 Ru8 C200 Ru11 -71(32)
Sn2 Ru8 C200 Ru11 -72(33)
C23 Ru9 C200 Ru12 -119(23)
C21 Ru9 C200 Ru12 0(24)
C22 Ru9 C200 Ru12 119(23)
Ru8 Ru9 C200 Ru12 53(23)
Ru10 Ru9 C200 Ru12 -36(23)
Ru7 Ru9 C200 Ru12 148(24)
Ru11 Ru9 C200 Ru12 -127(24)
C23 Ru9 C200 Ru10 -82.3(11)
C21 Ru9 C200 Ru10 36.0(11)
C22 Ru9 C200 Ru10 155.0(9)
Ru8 Ru9 C200 Ru10 89.6(7)
Ru7 Ru9 C200 Ru10 -175.6(10)
Ru11 Ru9 C200 Ru10 -91.0(7)
C23 Ru9 C200 Ru8 -171.9(9)
C21 Ru9 C200 Ru8 -53.6(11)
C22 Ru9 C200 Ru8 65.5(11)
Ru10 Ru9 C200 Ru8 -89.6(7)
Ru7 Ru9 C200 Ru8 94.9(7)
Ru11 Ru9 C200 Ru8 179.5(9)
C23 Ru9 C200 Ru7 93.3(11)
C21 Ru9 C200 Ru7 -148.4(9)
C22 Ru9 C200 Ru7 -29.4(12)
Ru8 Ru9 C200 Ru7 -94.9(7)
Ru10 Ru9 C200 Ru7 175.6(10)
Ru11 Ru9 C200 Ru7 84.6(7)
C23 Ru9 C200 Ru11 8.7(12)
C21 Ru9 C200 Ru11 127.0(9)
C22 Ru9 C200 Ru11 -114.0(10)
Ru8 Ru9 C200 Ru11 -179.5(9)
Ru10 Ru9 C200 Ru11 91.0(7)
Ru7 Ru9 C200 Ru11 -84.6(7)
C17 Ru7 C200 Ru12 21.9(15)
C18 Ru7 C200 Ru12 159.0(10)
Sn2 Ru7 C200 Ru12 -90.2(6)
Ru11 Ru7 C200 Ru12 90.3(7)
Ru9 Ru7 C200 Ru12 -178.8(10)
Ru8 Ru7 C200 Ru12 -91.4(7)
C17 Ru7 C200 Ru10 -94(11)
C18 Ru7 C200 Ru10 43(11)
Sn2 Ru7 C200 Ru10 154(11)
Ru11 Ru7 C200 Ru10 -26(11)
Ru9 Ru7 C200 Ru10 65(11)
Ru12 Ru7 C200 Ru10 -116(11)
Ru8 Ru7 C200 Ru10 153(12)
C17 Ru7 C200 Ru8 113.4(12)
C18 Ru7 C200 Ru8 -109.5(11)
Sn2 Ru7 C200 Ru8 1.2(7)
Ru11 Ru7 C200 Ru8 -178.3(9)
Ru9 Ru7 C200 Ru8 -87.4(7)
Ru12 Ru7 C200 Ru8 91.4(8)
C17 Ru7 C200 Ru9 -159.2(11)
C18 Ru7 C200 Ru9 -22.1(13)
Sn2 Ru7 C200 Ru9 88.6(5)
Ru11 Ru7 C200 Ru9 -90.9(7)
Ru12 Ru7 C200 Ru9 178.8(10)
Ru8 Ru7 C200 Ru9 87.4(7)
C17 Ru7 C200 Ru11 -68.3(13)
C18 Ru7 C200 Ru11 68.8(12)
Sn2 Ru7 C200 Ru11 179.5(3)
Ru9 Ru7 C200 Ru11 90.9(7)
Ru12 Ru7 C200 Ru11 -90.3(7)
Ru8 Ru7 C200 Ru11 178.3(9)
C28 Ru11 C200 Ru12 -36.8(12)
C29 Ru11 C200 Ru12 77.8(10)
C27 Ru11 C200 Ru12 -156.8(10)
Ru7 Ru11 C200 Ru12 -92.2(7)
Ru10 Ru11 C200 Ru12 89.9(6)
Ru9 Ru11 C200 Ru12 178.2(10)
C28 Ru11 C200 Ru10 -126.7(10)
C29 Ru11 C200 Ru10 -12.1(11)
C27 Ru11 C200 Ru10 113.3(11)
Ru7 Ru11 C200 Ru10 177.9(9)
Ru12 Ru11 C200 Ru10 -89.9(6)
Ru9 Ru11 C200 Ru10 88.3(7)
C28 Ru11 C200 Ru8 127(32)
C29 Ru11 C200 Ru8 -118(33)
C27 Ru11 C200 Ru8 7(33)
Ru7 Ru11 C200 Ru8 72(33)
Ru12 Ru11 C200 Ru8 164(33)
Ru10 Ru11 C200 Ru8 -106(33)
Ru9 Ru11 C200 Ru8 -18(32)
C28 Ru11 C200 Ru9 144.9(10)
C29 Ru11 C200 Ru9 -100.4(9)
C27 Ru11 C200 Ru9 25.0(14)
Ru7 Ru11 C200 Ru9 89.5(6)
Ru12 Ru11 C200 Ru9 -178.2(10)
Ru10 Ru11 C200 Ru9 -88.3(7)
C28 Ru11 C200 Ru7 55.4(11)
C29 Ru11 C200 Ru7 170.0(8)
C27 Ru11 C200 Ru7 -64.6(13)
Ru12 Ru11 C200 Ru7 92.2(7)
Ru10 Ru11 C200 Ru7 -177.9(9)
Ru9 Ru11 C200 Ru7 -89.5(6)
C3 Ru2 C201 Ru6 -25.1(14)
C4 Ru2 C201 Ru6 -162.2(10)
Sn1 Ru2 C201 Ru6 86.2(7)
Ru4 Ru2 C201 Ru6 -91.4(9)
Ru3 Ru2 C201 Ru6 176.8(12)
Ru1 Ru2 C201 Ru6 90.4(9)
C3 Ru2 C201 Ru4 66.2(13)
C4 Ru2 C201 Ru4 -70.9(13)
Sn1 Ru2 C201 Ru4 177.6(3)
Ru3 Ru2 C201 Ru4 -91.9(8)
Ru6 Ru2 C201 Ru4 91.4(9)
Ru1 Ru2 C201 Ru4 -178.2(12)
C3 Ru2 C201 Ru3 158.1(10)
C4 Ru2 C201 Ru3 21.0(14)
Sn1 Ru2 C201 Ru3 -90.5(6)
Ru4 Ru2 C201 Ru3 91.9(8)
Ru6 Ru2 C201 Ru3 -176.8(12)
Ru1 Ru2 C201 Ru3 -86.3(8)
C3 Ru2 C201 Ru1 -115.6(12)
C4 Ru2 C201 Ru1 107.3(12)
Sn1 Ru2 C201 Ru1 -4.2(9)
Ru4 Ru2 C201 Ru1 178.2(12)
Ru3 Ru2 C201 Ru1 86.3(8)
Ru6 Ru2 C201 Ru1 -90.4(9)
C3 Ru2 C201 Ru5 96(18)
C4 Ru2 C201 Ru5 -41(19)
Sn1 Ru2 C201 Ru5 -153(18)
Ru4 Ru2 C201 Ru5 30(18)
Ru3 Ru2 C201 Ru5 -62(18)
Ru6 Ru2 C201 Ru5 121(19)
Ru1 Ru2 C201 Ru5 -149(19)
C14' Ru6 C201 Ru2 -36(3)
C15 Ru6 C201 Ru2 -121(2)
C16 Ru6 C201 Ru2 107.9(11)
C15' Ru6 C201 Ru2 -139(2)
C14 Ru6 C201 Ru2 -3.0(17)
Ru5 Ru6 C201 Ru2 176.8(11)
Ru4 Ru6 C201 Ru2 88.6(9)
Ru1 Ru6 C201 Ru2 -96.9(8)
C14' Ru6 C201 Ru4 -124(3)
C15 Ru6 C201 Ru4 150(2)
C16 Ru6 C201 Ru4 19.4(14)
C15' Ru6 C201 Ru4 132(2)
C14 Ru6 C201 Ru4 -91.5(16)
Ru5 Ru6 C201 Ru4 88.2(7)
Ru1 Ru6 C201 Ru4 174.5(12)
Ru2 Ru6 C201 Ru4 -88.6(9)
C14' Ru6 C201 Ru3 119(8)
C15 Ru6 C201 Ru3 33(9)
C16 Ru6 C201 Ru3 -98(8)
C15' Ru6 C201 Ru3 15(8)
C14 Ru6 C201 Ru3 151(8)
Ru5 Ru6 C201 Ru3 -29(7)
Ru4 Ru6 C201 Ru3 -117(8)
Ru1 Ru6 C201 Ru3 57(8)
Ru2 Ru6 C201 Ru3 154(8)
C14' Ru6 C201 Ru1 61(3)
C15 Ru6 C201 Ru1 -24(2)
C16 Ru6 C201 Ru1 -155.1(10)
C15' Ru6 C201 Ru1 -42(2)
C14 Ru6 C201 Ru1 94.0(16)
Ru5 Ru6 C201 Ru1 -86.3(8)
Ru4 Ru6 C201 Ru1 -174.5(12)
Ru2 Ru6 C201 Ru1 96.9(8)
C14' Ru6 C201 Ru5 148(3)
C15 Ru6 C201 Ru5 62(2)
C16 Ru6 C201 Ru5 -68.8(12)
C15' Ru6 C201 Ru5 44(2)
C14 Ru6 C201 Ru5 -179.7(14)
Ru4 Ru6 C201 Ru5 -88.2(7)
Ru1 Ru6 C201 Ru5 86.3(8)
Ru2 Ru6 C201 Ru5 -176.8(11)
C9 Ru4 C201 Ru2 63.9(14)
C10 Ru4 C201 Ru2 -52.5(12)
C8 Ru4 C201 Ru2 -171.6(9)
Ru6 Ru4 C201 Ru2 -94.9(9)
Ru5 Ru4 C201 Ru2 178.1(11)
Ru3 Ru4 C201 Ru2 91.8(8)
C9 Ru4 C201 Ru6 158.8(10)
C10 Ru4 C201 Ru6 42.4(12)
C8 Ru4 C201 Ru6 -76.7(11)
Ru2 Ru4 C201 Ru6 94.9(9)
Ru5 Ru4 C201 Ru6 -87.0(7)
Ru3 Ru4 C201 Ru6 -173.3(12)
C9 Ru4 C201 Ru3 -27.9(15)
C10 Ru4 C201 Ru3 -144.3(10)
C8 Ru4 C201 Ru3 96.6(10)
Ru2 Ru4 C201 Ru3 -91.8(8)
Ru6 Ru4 C201 Ru3 173.3(12)
Ru5 Ru4 C201 Ru3 86.3(8)
C9 Ru4 C201 Ru1 -98(11)
C10 Ru4 C201 Ru1 146(11)
C8 Ru4 C201 Ru1 27(11)
Ru2 Ru4 C201 Ru1 -162(12)
Ru6 Ru4 C201 Ru1 103(11)
Ru5 Ru4 C201 Ru1 16(10)
Ru3 Ru4 C201 Ru1 -70(11)
C9 Ru4 C201 Ru5 -114.3(11)
C10 Ru4 C201 Ru5 129.3(10)
C8 Ru4 C201 Ru5 10.3(11)
Ru2 Ru4 C201 Ru5 -178.1(11)
Ru6 Ru4 C201 Ru5 87.0(7)
Ru3 Ru4 C201 Ru5 -86.3(8)
C7 Ru3 C201 Ru2 149.5(9)
C6 Ru3 C201 Ru2 -88.4(12)
C5 Ru3 C201 Ru2 30.9(12)
Ru1 Ru3 C201 Ru2 96.8(8)
Ru5 Ru3 C201 Ru2 -176.7(11)
Ru4 Ru3 C201 Ru2 -88.5(9)
C7 Ru3 C201 Ru6 -5(8)
C6 Ru3 C201 Ru6 117(8)
C5 Ru3 C201 Ru6 -124(8)
Ru1 Ru3 C201 Ru6 -58(8)
Ru5 Ru3 C201 Ru6 29(8)
Ru2 Ru3 C201 Ru6 -154(8)
Ru4 Ru3 C201 Ru6 117(8)
C7 Ru3 C201 Ru4 -122.0(10)
C6 Ru3 C201 Ru4 0.2(14)
C5 Ru3 C201 Ru4 119.4(10)
Ru1 Ru3 C201 Ru4 -174.7(11)
Ru5 Ru3 C201 Ru4 -88.2(7)
Ru2 Ru3 C201 Ru4 88.5(9)
C7 Ru3 C201 Ru1 52.7(11)
C6 Ru3 C201 Ru1 174.8(10)
C5 Ru3 C201 Ru1 -65.9(11)
Ru5 Ru3 C201 Ru1 86.5(7)
Ru2 Ru3 C201 Ru1 -96.8(8)
Ru4 Ru3 C201 Ru1 174.7(11)
C7 Ru3 C201 Ru5 -33.8(12)
C6 Ru3 C201 Ru5 88.3(12)
C5 Ru3 C201 Ru5 -152.4(9)
Ru1 Ru3 C201 Ru5 -86.5(7)
Ru2 Ru3 C201 Ru5 176.7(11)
Ru4 Ru3 C201 Ru5 88.2(7)
C2 Ru1 C201 Ru2 -87.1(14)
C1 Ru1 C201 Ru2 84.0(14)
C13 Ru1 C201 Ru2 179.9(9)
Ru3 Ru1 C201 Ru2 -91.4(8)
Ru5 Ru1 C201 Ru2 -178.0(12)
Ru6 Ru1 C201 Ru2 94.9(10)
Sn1 Ru1 C201 Ru2 3.2(7)
C2 Ru1 C201 Ru6 178.0(11)
C1 Ru1 C201 Ru6 -11.0(16)
C13 Ru1 C201 Ru6 85.0(9)
Ru3 Ru1 C201 Ru6 173.7(11)
Ru5 Ru1 C201 Ru6 87.0(7)
Ru2 Ru1 C201 Ru6 -94.9(10)
Sn1 Ru1 C201 Ru6 -91.7(6)
C2 Ru1 C201 Ru4 74(11)
C1 Ru1 C201 Ru4 -115(11)
C13 Ru1 C201 Ru4 -19(11)
Ru3 Ru1 C201 Ru4 70(11)
Ru5 Ru1 C201 Ru4 -17(10)
Ru6 Ru1 C201 Ru4 -104(11)
Ru2 Ru1 C201 Ru4 162(12)
Sn1 Ru1 C201 Ru4 165(11)
C2 Ru1 C201 Ru3 4.3(15)
C1 Ru1 C201 Ru3 175.4(11)
C13 Ru1 C201 Ru3 -88.7(9)
Ru5 Ru1 C201 Ru3 -86.6(8)
Ru6 Ru1 C201 Ru3 -173.7(11)
Ru2 Ru1 C201 Ru3 91.4(8)
Sn1 Ru1 C201 Ru3 94.6(5)
C2 Ru1 C201 Ru5 90.9(13)
C1 Ru1 C201 Ru5 -98.0(13)
C13 Ru1 C201 Ru5 -2.1(9)
Ru3 Ru1 C201 Ru5 86.6(8)
Ru6 Ru1 C201 Ru5 -87.0(7)
Ru2 Ru1 C201 Ru5 178.0(12)
Sn1 Ru1 C201 Ru5 -178.7(5)
C11 Ru5 C201 Ru2 42(19)
C12 Ru5 C201 Ru2 -113(18)
C13 Ru5 C201 Ru2 151(18)
Ru6 Ru5 C201 Ru2 -121(19)
Ru3 Ru5 C201 Ru2 63(18)
Ru1 Ru5 C201 Ru2 149(19)
Ru4 Ru5 C201 Ru2 -30(18)
C11 Ru5 C201 Ru6 163.0(11)
C12 Ru5 C201 Ru6 8.2(14)
C13 Ru5 C201 Ru6 -87.9(9)
Ru3 Ru5 C201 Ru6 -176.4(11)
Ru1 Ru5 C201 Ru6 -90.0(7)
Ru4 Ru5 C201 Ru6 91.6(8)
C11 Ru5 C201 Ru4 71.4(14)
C12 Ru5 C201 Ru4 -83.4(13)
C13 Ru5 C201 Ru4 -179.5(9)
Ru6 Ru5 C201 Ru4 -91.6(8)
Ru3 Ru5 C201 Ru4 92.1(8)
Ru1 Ru5 C201 Ru4 178.4(11)
C11 Ru5 C201 Ru3 -20.6(15)
C12 Ru5 C201 Ru3 -175.4(10)
C13 Ru5 C201 Ru3 88.5(9)
Ru6 Ru5 C201 Ru3 176.4(11)
Ru1 Ru5 C201 Ru3 86.3(7)
Ru4 Ru5 C201 Ru3 -92.1(7)
C11 Ru5 C201 Ru1 -106.9(13)
C12 Ru5 C201 Ru1 98.2(12)
C13 Ru5 C201 Ru1 2.1(9)
Ru6 Ru5 C201 Ru1 90.0(7)
Ru3 Ru5 C201 Ru1 -86.3(7)
Ru4 Ru5 C201 Ru1 -178.4(11)
C57 P2 N1 P1 -1(2)
C63 P2 N1 P1 -124(2)
C51 P2 N1 P1 120(2)
C33 P1 N1 P2 112(2)
C45 P1 N1 P2 -10(2)
C39 P1 N1 P2 -132(2)
C93 P4 N2 P3 8(2)
C105 P4 N2 P3 -130(2)
C99 P4 N2 P3 138.8(19)
C111 P4 N2 P3 5(2)
C117 P4 N2 P3 112(2)
C87 P4 N2 P3 -110(2)
C81 P3 N2 P4 -117.0(19)
C75 P3 N2 P4 125.8(18)
C69 P3 N2 P4 3(2)
C2 Ru1 C1 O1 -13(14)
C13 Ru1 C1 O1 77(14)
C201 Ru1 C1 O1 173(14)
Ru3 Ru1 C1 O1 -76(21)
Ru5 Ru1 C1 O1 113(14)
Ru6 Ru1 C1 O1 166(14)
Ru2 Ru1 C1 O1 -140(14)
Sn1 Ru1 C1 O1 -104(14)
C1 Ru1 C2 O2 -24(56)
C13 Ru1 C2 O2 -116(56)
C201 Ru1 C2 O2 150(56)
Ru3 Ru1 C2 O2 153(56)
Ru5 Ru1 C2 O2 -153(56)
Ru6 Ru1 C2 O2 -172(100)
Ru2 Ru1 C2 O2 102(56)
Sn1 Ru1 C2 O2 60(56)
C4 Ru2 C3 O3 5(10)
C201 Ru2 C3 O3 -143(9)
Sn1 Ru2 C3 O3 98(10)
Ru4 Ru2 C3 O3 -99(10)
Ru3 Ru2 C3 O3 -75(11)
Ru6 Ru2 C3 O3 -159(10)
Ru1 Ru2 C3 O3 158(9)
C3 Ru2 C4 O4 -39(75)
C201 Ru2 C4 O4 110(75)
Sn1 Ru2 C4 O4 -131(75)
Ru4 Ru2 C4 O4 64(75)
Ru3 Ru2 C4 O4 125(75)
Ru6 Ru2 C4 O4 57(77)
Ru1 Ru2 C4 O4 166(75)
C7 Ru3 C5 O5 40(55)
C6 Ru3 C5 O5 -53(55)
C201 Ru3 C5 O5 171(54)
Ru1 Ru3 C5 O5 128(55)
Ru5 Ru3 C5 O5 117(54)
Ru2 Ru3 C5 O5 -169(55)
Ru4 Ru3 C5 O5 -136(54)
C7 Ru3 C6 O6 -12(18)
C5 Ru3 C6 O6 83(18)
C201 Ru3 C6 O6 -145(17)
Ru1 Ru3 C6 O6 -111(17)
Ru5 Ru3 C6 O6 -92(18)
Ru2 Ru3 C6 O6 166(17)
Ru4 Ru3 C6 O6 -145(18)
C6 Ru3 C7 O7 78(24)
C5 Ru3 C7 O7 -14(24)
C201 Ru3 C7 O7 -144(24)
Ru1 Ru3 C7 O7 -108(24)
Ru5 Ru3 C7 O7 -169(24)
Ru2 Ru3 C7 O7 -98(24)
Ru4 Ru3 C7 O7 163(24)
C9 Ru4 C8 O8 -60(11)
C10 Ru4 C8 O8 30(11)
C201 Ru4 C8 O8 159(10)
Ru2 Ru4 C8 O8 143(9)
Ru6 Ru4 C8 O8 116(11)
Ru5 Ru4 C8 O8 167(11)
Ru3 Ru4 C8 O8 -152(10)
C10 Ru4 C9 O9 -106(23)
C8 Ru4 C9 O9 -6(24)
C201 Ru4 C9 O9 125(23)
Ru2 Ru4 C9 O9 166(23)
Ru6 Ru4 C9 O9 -170(21)
Ru5 Ru4 C9 O9 60(24)
Ru3 Ru4 C9 O9 106(23)
C9 Ru4 C10 O10 173(100)
C8 Ru4 C10 O10 77(100)
C201 Ru4 C10 O10 -49(100)
Ru2 Ru4 C10 O10 -83(100)
Ru6 Ru4 C10 O10 -21(100)
Ru5 Ru4 C10 O10 8(100)
Ru3 Ru4 C10 O10 -99(100)
C12 Ru5 C11 O11 -171(24)
C13 Ru5 C11 O11 -79(24)
C201 Ru5 C11 O11 27(24)
Ru6 Ru5 C11 O11 118(22)
Ru3 Ru5 C11 O11 12(24)
Ru1 Ru5 C11 O11 -38(24)
Ru4 Ru5 C11 O11 73(24)
C11 Ru5 C12 O12 -122(42)
C13 Ru5 C12 O12 137(42)
C201 Ru5 C12 O12 41(42)
Ru6 Ru5 C12 O12 47(42)
Ru3 Ru5 C12 O12 -23(52)
Ru1 Ru5 C12 O12 100(42)
Ru4 Ru5 C12 O12 -9(42)
C11 Ru5 C13 O13 -32(3)
C12 Ru5 C13 O13 56(3)
C201 Ru5 C13 O13 -171(3)
Ru6 Ru5 C13 O13 144(3)
Ru3 Ru5 C13 O13 -125(3)
Ru1 Ru5 C13 O13 -169(3)
Ru4 Ru5 C13 O13 -171(2)
C11 Ru5 C13 Ru1 136.7(10)
C12 Ru5 C13 Ru1 -135.0(10)
C201 Ru5 C13 Ru1 -2.1(9)
Ru6 Ru5 C13 Ru1 -46.9(7)
Ru3 Ru5 C13 Ru1 43.8(7)
Ru4 Ru5 C13 Ru1 -2.7(14)
C2 Ru1 C13 O13 37(3)
C1 Ru1 C13 O13 -54(3)
C201 Ru1 C13 O13 171(3)
Ru3 Ru1 C13 O13 125(3)
Ru5 Ru1 C13 O13 169(3)
Ru6 Ru1 C13 O13 -145(3)
Ru2 Ru1 C13 O13 171(2)
Sn1 Ru1 C13 O13 -76(12)
C2 Ru1 C13 Ru5 -132.3(10)
C1 Ru1 C13 Ru5 137.3(10)
C201 Ru1 C13 Ru5 2.1(9)
Ru3 Ru1 C13 Ru5 -44.3(7)
Ru6 Ru1 C13 Ru5 45.8(7)
Ru2 Ru1 C13 Ru5 2.2(13)
Sn1 Ru1 C13 Ru5 115(11)
C14' Ru6 C14 O14 -117(42)
C15 Ru6 C14 O14 -80(40)
C16 Ru6 C14 O14 10(40)
C15' Ru6 C14 O14 -80(40)
C201 Ru6 C14 O14 140(40)
Ru5 Ru6 C14 O14 139(36)
Ru4 Ru6 C14 O14 91(40)
Ru1 Ru6 C14 O14 -168(40)
Ru2 Ru6 C14 O14 138(40)
C15 Ru6 C14' O14' -110(22)
C16 Ru6 C14' O14' -27(22)
C15' Ru6 C14' O14' -117(22)
C201 Ru6 C14' O14' 123(21)
C14 Ru6 C14' O14' 29(18)
Ru5 Ru6 C14' O14' -176(18)
Ru4 Ru6 C14' O14' 67(22)
Ru1 Ru6 C14' O14' 163(21)
Ru2 Ru6 C14' O14' 100(22)
C14' Ru6 C15 O15 -163(22)
C16 Ru6 C15 O15 91(21)
C15' Ru6 C15 O15 -1(17)
C201 Ru6 C15 O15 -51(22)
C14 Ru6 C15 O15 179(21)
Ru5 Ru6 C15 O15 -8(22)
Ru4 Ru6 C15 O15 22(25)
Ru1 Ru6 C15 O15 -68(21)
Ru2 Ru6 C15 O15 -112(21)
C14' Ru6 C15' O15' -146(39)
C15 Ru6 C15' O15' -162(45)
C16 Ru6 C15' O15' 110(39)
C201 Ru6 C15' O15' -21(40)
C14 Ru6 C15' O15' -162(38)
Ru5 Ru6 C15' O15' 10(39)
Ru4 Ru6 C15' O15' 30(41)
Ru1 Ru6 C15' O15' -51(39)
Ru2 Ru6 C15' O15' -67(40)
C14' Ru6 C16 O16 52(23)
C15 Ru6 C16 O16 117(23)
C15' Ru6 C16 O16 139(23)
C201 Ru6 C16 O16 -96(23)
C14 Ru6 C16 O16 30(23)
Ru5 Ru6 C16 O16 -141(23)
Ru4 Ru6 C16 O16 -83(23)
Ru1 Ru6 C16 O16 -155(22)
Ru2 Ru6 C16 O16 -44(24)
C18 Ru7 C17 O17 -73(26)
C200 Ru7 C17 O17 76(26)
Sn2 Ru7 C17 O17 -166(26)
Ru11 Ru7 C17 O17 30(26)
Ru9 Ru7 C17 O17 -11(29)
Ru12 Ru7 C17 O17 90(26)
Ru8 Ru7 C17 O17 138(26)
C17 Ru7 C18 O18 12(98)
C200 Ru7 C18 O18 -140(98)
Sn2 Ru7 C18 O18 103(98)
Ru11 Ru7 C18 O18 -94(98)
Ru9 Ru7 C18 O18 -155(98)
Ru12 Ru7 C18 O18 -81(99)
Ru8 Ru7 C18 O18 164(100)
C20 Ru8 C19 O19 120(36)
C200 Ru8 C19 O19 -64(36)
C26 Ru8 C19 O19 28(36)
Ru9 Ru8 C19 O19 152(30)
Ru10 Ru8 C19 O19 -4(36)
Ru12 Ru8 C19 O19 -59(36)
Ru7 Ru8 C19 O19 -116(35)
Sn2 Ru8 C19 O19 -152(36)
C19 Ru8 C20 O20 -83(28)
C200 Ru8 C20 O20 100(28)
C26 Ru8 C20 O20 10(28)
Ru9 Ru8 C20 O20 100(28)
Ru10 Ru8 C20 O20 47(28)
Ru12 Ru8 C20 O20 84(31)
Ru7 Ru8 C20 O20 152(27)
Sn2 Ru8 C20 O20 -168(28)
C23 Ru9 C21 O21 -61(100)
C22 Ru9 C21 O21 32(100)
C200 Ru9 C21 O21 165(100)
Ru8 Ru9 C21 O21 129(100)
Ru10 Ru9 C21 O21 -170(100)
Ru7 Ru9 C21 O21 113(100)
Ru11 Ru9 C21 O21 -140(100)
C23 Ru9 C22 O22 27(27)
C21 Ru9 C22 O22 -66(27)
C200 Ru9 C22 O22 163(27)
Ru8 Ru9 C22 O22 -155(27)
Ru10 Ru9 C22 O22 -143(26)
Ru7 Ru9 C22 O22 143(27)
Ru11 Ru9 C22 O22 107(27)
C21 Ru9 C23 O23 7(15)
C22 Ru9 C23 O23 -87(15)
C200 Ru9 C23 O23 138(15)
Ru8 Ru9 C23 O23 105(14)
Ru10 Ru9 C23 O23 89(15)
Ru7 Ru9 C23 O23 -170(15)
Ru11 Ru9 C23 O23 144(15)
C25 Ru10 C24 O24 15(31)
C26 Ru10 C24 O24 116(31)
C200 Ru10 C24 O24 -150(30)
Ru12 Ru10 C24 O24 -154(31)
Ru9 Ru10 C24 O24 -67(37)
Ru8 Ru10 C24 O24 152(30)
Ru11 Ru10 C24 O24 -99(31)
C24 Ru10 C25 O25 -114(41)
C26 Ru10 C25 O25 154(41)
C200 Ru10 C25 O25 51(41)
Ru12 Ru10 C25 O25 -26(44)
Ru9 Ru10 C25 O25 63(41)
Ru8 Ru10 C25 O25 112(41)
Ru11 Ru10 C25 O25 4(41)
C24 Ru10 C26 O26 -52(3)
C25 Ru10 C26 O26 39(3)
C200 Ru10 C26 O26 174(3)
Ru12 Ru10 C26 O26 -141(3)
Ru9 Ru10 C26 O26 128(3)
Ru8 Ru10 C26 O26 171(3)
Ru11 Ru10 C26 O26 176(2)
C24 Ru10 C26 Ru8 137.0(10)
C25 Ru10 C26 Ru8 -132.0(10)
C200 Ru10 C26 Ru8 3.6(8)
Ru12 Ru10 C26 Ru8 48.1(7)
Ru9 Ru10 C26 Ru8 -42.8(7)
Ru11 Ru10 C26 Ru8 5.5(14)
C19 Ru8 C26 O26 47(3)
C20 Ru8 C26 O26 -41(3)
C200 Ru8 C26 O26 -174(3)
Ru9 Ru8 C26 O26 -128(3)
Ru10 Ru8 C26 O26 -171(3)
Ru12 Ru8 C26 O26 142(3)
Ru7 Ru8 C26 O26 -176(2)
Sn2 Ru8 C26 O26 65(17)
C19 Ru8 C26 Ru10 -142.3(10)
C20 Ru8 C26 Ru10 129.8(10)
C200 Ru8 C26 Ru10 -3.5(8)
Ru9 Ru8 C26 Ru10 42.7(7)
Ru12 Ru8 C26 Ru10 -47.0(7)
Ru7 Ru8 C26 Ru10 -4.6(13)
Sn2 Ru8 C26 Ru10 -124(15)
C28 Ru11 C27 O27 76(53)
C29 Ru11 C27 O27 -22(53)
C200 Ru11 C27 O27 -152(53)
Ru7 Ru11 C27 O27 165(53)
Ru12 Ru11 C27 O27 139(51)
Ru10 Ru11 C27 O27 -91(53)
Ru9 Ru11 C27 O27 -135(53)
C29 Ru11 C28 O28 165(20)
C27 Ru11 C28 O28 67(20)
C200 Ru11 C28 O28 -73(20)
Ru7 Ru11 C28 O28 -36(20)
Ru12 Ru11 C28 O28 -98(20)
Ru10 Ru11 C28 O28 -127(20)
Ru9 Ru11 C28 O28 -23(21)
C28 Ru11 C29 O29 -47(10)
C27 Ru11 C29 O29 43(10)
C200 Ru11 C29 O29 -174(10)
Ru7 Ru11 C29 O29 -154(9)
Ru12 Ru11 C29 O29 -131(10)
Ru10 Ru11 C29 O29 177(11)
Ru9 Ru11 C29 O29 138(10)
C31 Ru12 C30 O30 33(33)
C30' Ru12 C30 O30 -8(30)
C32 Ru12 C30 O30 130(33)
C32' Ru12 C30 O30 122(33)
C200 Ru12 C30 O30 -103(32)
C31' Ru12 C30 O30 51(33)
Ru10 Ru12 C30 O30 -58(33)
Ru11 Ru12 C30 O30 -115(33)
Ru8 Ru12 C30 O30 -55(35)
Ru7 Ru12 C30 O30 -157(32)
C31 Ru12 C30' O30' -156(26)
C32 Ru12 C30' O30' -62(26)
C32' Ru12 C30' O30' -76(26)
C30 Ru12 C30' O30' -19(23)
C200 Ru12 C30' O30' 89(26)
C31' Ru12 C30' O30' -143(26)
Ru10 Ru12 C30' O30' 112(26)
Ru11 Ru12 C30' O30' 52(26)
Ru8 Ru12 C30' O30' 145(24)
Ru7 Ru12 C30' O30' 35(28)
C30' Ru12 C31 O31 7(72)
C32 Ru12 C31 O31 -94(72)
C32' Ru12 C31 O31 -110(72)
C30 Ru12 C31 O31 -15(72)
C200 Ru12 C31 O31 123(72)
C31' Ru12 C31 O31 -134(77)
Ru10 Ru12 C31 O31 89(72)
Ru11 Ru12 C31 O31 68(73)
Ru8 Ru12 C31 O31 149(72)
Ru7 Ru12 C31 O31 178(100)
C31 Ru12 C31' O31' -6(20)
C30' Ru12 C31' O31' -42(26)
C32 Ru12 C31' O31' -146(26)
C32' Ru12 C31' O31' -160(27)
C30 Ru12 C31' O31' -70(26)
C200 Ru12 C31' O31' 84(26)
Ru10 Ru12 C31' O31' 39(26)
Ru11 Ru12 C31' O31' 44(31)
Ru8 Ru12 C31' O31' 94(26)
Ru7 Ru12 C31' O31' 139(25)
C31 Ru12 C32 O32 -119(31)
C30' Ru12 C32 O32 169(31)
C32' Ru12 C32 O32 -57(28)
C30 Ru12 C32 O32 146(31)
C200 Ru12 C32 O32 21(32)
C31' Ru12 C32 O32 -106(31)
Ru10 Ru12 C32 O32 40(38)
Ru11 Ru12 C32 O32 71(31)
Ru8 Ru12 C32 O32 -32(32)
Ru7 Ru12 C32 O32 21(31)
C31 Ru12 C32' O32' 16(78)
C30' Ru12 C32' O32' -53(78)
C32 Ru12 C32' O32' -103(81)
C30 Ru12 C32' O32' -81(78)
C200 Ru12 C32' O32' 142(77)
C31' Ru12 C32' O32' 24(77)
Ru10 Ru12 C32' O32' 100(77)
Ru11 Ru12 C32' O32' -163(77)
Ru8 Ru12 C32' O32' 99(78)
Ru7 Ru12 C32' O32' 158(78)
N1 P1 C33 C38 -149.0(17)
C45 P1 C33 C38 -24(2)
C39 P1 C33 C38 92.2(19)
N1 P1 C33 C34 28.4(19)
C45 P1 C33 C34 153.5(16)
C39 P1 C33 C34 -90.4(17)
C38 C33 C34 C35 -4(3)
P1 C33 C34 C35 178.6(18)
C33 C34 C35 C36 6(4)
C34 C35 C36 C37 -4(4)
C35 C36 C37 C38 -1(4)
C34 C33 C38 C37 -1(3)
P1 C33 C38 C37 176.4(17)
C36 C37 C38 C33 3(4)
N1 P1 C39 C40 -150.2(17)
C33 P1 C39 C40 -30.9(19)
C45 P1 C39 C40 85.4(18)
N1 P1 C39 C44 32.5(17)
C33 P1 C39 C44 151.8(15)
C45 P1 C39 C44 -91.9(16)
C44 C39 C40 C41 0(3)
P1 C39 C40 C41 -177.0(17)
C39 C40 C41 C42 0(4)
C40 C41 C42 C43 0(4)
C41 C42 C43 C44 1(4)
C42 C43 C44 C39 -1(4)
C40 C39 C44 C43 0(3)
P1 C39 C44 C43 177.5(17)
N1 P1 C45 C46 -99.4(19)
C33 P1 C45 C46 137.3(18)
C39 P1 C45 C46 23(2)
N1 P1 C45 C50 76.9(18)
C33 P1 C45 C50 -46.3(19)
C39 P1 C45 C50 -161.1(16)
C50 C45 C46 C47 -2(3)
P1 C45 C46 C47 174.0(19)
C45 C46 C47 C48 2(4)
C46 C47 C48 C49 1(4)
C47 C48 C49 C50 -3(4)
C48 C49 C50 C45 3(4)
C46 C45 C50 C49 0(3)
P1 C45 C50 C49 -176.8(16)
N1 P2 C51 C52 28(2)
C57 P2 C51 C52 155.1(17)
C63 P2 C51 C52 -89.8(19)
N1 P2 C51 C56 -149(2)
C57 P2 C51 C56 -22(2)
C63 P2 C51 C56 94(2)
C56 C51 C52 C53 0(3)
P2 C51 C52 C53 -176.7(16)
C51 C52 C53 C54 -5(3)
C52 C53 C54 C55 4(4)
C53 C54 C55 C56 1(4)
C52 C51 C56 C55 5(4)
P2 C51 C56 C55 -178(2)
C54 C55 C56 C51 -6(4)
N1 P2 C57 C58 69.3(19)
C63 P2 C57 C58 -167.0(17)
C51 P2 C57 C58 -53.5(18)
N1 P2 C57 C62 -104.7(17)
C63 P2 C57 C62 19.0(19)
C51 P2 C57 C62 132.5(16)
C62 C57 C58 C59 0(3)
P2 C57 C58 C59 -174.2(16)
C57 C58 C59 C60 -1(3)
C58 C59 C60 C61 0(4)
C59 C60 C61 C62 3(4)
C60 C61 C62 C57 -4(3)
C58 C57 C62 C61 3(3)
P2 C57 C62 C61 176.9(16)
N1 P2 C63 C64 -142.6(18)
C57 P2 C63 C64 89.4(19)
C51 P2 C63 C64 -24(2)
N1 P2 C63 C68 39.7(18)
C57 P2 C63 C68 -88.4(17)
C51 P2 C63 C68 157.9(15)
C68 C63 C64 C65 2(3)
P2 C63 C64 C65 -175.3(17)
C63 C64 C65 C66 -4(3)
C64 C65 C66 C67 6(4)
C65 C66 C67 C68 -5(4)
C66 C67 C68 C63 3(3)
C64 C63 C68 C67 -2(3)
P2 C63 C68 C67 175.9(17)
N2 P3 C69 C70 -101.8(19)
C81 P3 C69 C70 19(2)
C75 P3 C69 C70 134.6(18)
N2 P3 C69 C74 73.2(19)
C81 P3 C69 C74 -165.5(17)
C75 P3 C69 C74 -50.4(19)
C74 C69 C70 C71 2(4)
P3 C69 C70 C71 176.9(19)
C69 C70 C71 C72 -4(4)
C70 C71 C72 C73 4(5)
C71 C72 C73 C74 -2(5)
C70 C69 C74 C73 0(3)
P3 C69 C74 C73 -175.5(19)
C72 C73 C74 C69 1(4)
N2 P3 C75 C76 -162.5(16)
C81 P3 C75 C76 78.9(18)
C69 P3 C75 C76 -36.4(19)
N2 P3 C75 C80 23.6(19)
C81 P3 C75 C80 -94.9(17)
C69 P3 C75 C80 149.8(16)
C80 C75 C76 C77 -3(3)
P3 C75 C76 C77 -176.9(16)
C75 C76 C77 C78 2(3)
C76 C77 C78 C79 1(3)
C77 C78 C79 C80 -3(4)
C78 C79 C80 C75 2(4)
C76 C75 C80 C79 1(3)
P3 C75 C80 C79 174.9(17)
N2 P3 C81 C86 43.8(17)
C75 P3 C81 C86 163.1(15)
C69 P3 C81 C86 -80.9(17)
N2 P3 C81 C82 -135.8(16)
C75 P3 C81 C82 -16.4(18)
C69 P3 C81 C82 99.5(17)
C86 C81 C82 C83 2(3)
P3 C81 C82 C83 -178.0(18)
C81 C82 C83 C84 -1(4)
C82 C83 C84 C85 0(4)
C83 C84 C85 C86 -1(4)
C82 C81 C86 C85 -3(3)
P3 C81 C86 C85 176.9(16)
C84 C85 C86 C81 3(3)
N2 P4 C87 C88 -38.9(15)
C93 P4 C87 C88 -165.1(14)
C105 P4 C87 C88 75(5)
C99 P4 C87 C88 79.7(15)
C111 P4 C87 C88 -160.0(17)
C117 P4 C87 C88 87(2)
N2 P4 C87 C92 145.1(13)
C93 P4 C87 C92 19.0(17)
C105 P4 C87 C92 -101(5)
C99 P4 C87 C92 -96.3(16)
C111 P4 C87 C92 24.0(19)
C117 P4 C87 C92 -89(2)
C92 C87 C88 C89 0.0
P4 C87 C88 C89 -176.0(18)
C87 C88 C89 C90 0.0
C88 C89 C90 C91 0.0
C89 C90 C91 C92 0.0
C90 C91 C92 C87 0.0
C88 C87 C92 C91 0.0
P4 C87 C92 C91 175.9(18)
N2 P4 C105 C106 29(2)
C93 P4 C105 C106 -111(2)
C99 P4 C105 C106 140(2)
C111 P4 C105 C106 -106(2)
C117 P4 C105 C106 145(2)
C87 P4 C105 C106 -44(4)
N2 P4 C105 C110 -153.3(16)
C93 P4 C105 C110 67(2)
C99 P4 C105 C110 -42.5(19)
C111 P4 C105 C110 72(2)
C117 P4 C105 C110 -37(2)
C87 P4 C105 C110 133(5)
C110 C105 C106 C107 0.0
P4 C105 C106 C107 177(3)
C105 C106 C107 C108 0.0
C106 C107 C108 C109 0.0
C107 C108 C109 C110 0.0
C108 C109 C110 C105 0.0
C106 C105 C110 C109 0.0
P4 C105 C110 C109 -177(3)
N2 P4 C93 C94 -69.5(17)
C105 P4 C93 C94 70(2)
C99 P4 C93 C94 159.1(15)
C111 P4 C93 C94 -34(18)
C117 P4 C93 C94 -179.0(18)
C87 P4 C93 C94 50.5(17)
N2 P4 C93 C98 100.0(14)
C105 P4 C93 C98 -120.8(17)
C99 P4 C93 C98 -31.4(17)
C111 P4 C93 C98 135(19)
C117 P4 C93 C98 -9.6(17)
C87 P4 C93 C98 -140.0(13)
C98 C93 C94 C95 0.0
P4 C93 C94 C95 169.0(19)
C93 C94 C95 C96 0.0
C94 C95 C96 C97 0.0
C95 C96 C97 C98 0.0
C96 C97 C98 C93 0.0
C94 C93 C98 C97 0.0
P4 C93 C98 C97 -169.9(18)
N2 P4 C111 C112 -117.1(17)
C93 P4 C111 C112 97(19)
C105 P4 C111 C112 19(3)
C99 P4 C111 C112 110.7(19)
C117 P4 C111 C112 132(2)
C87 P4 C111 C112 0(2)
N2 P4 C111 C116 63(2)
C93 P4 C111 C116 -83(19)
C105 P4 C111 C116 -161(2)
C99 P4 C111 C116 -69(3)
C117 P4 C111 C116 -47(3)
C87 P4 C111 C116 -179(2)
C116 C111 C112 C113 0.0
P4 C111 C112 C113 -180(3)
C111 C112 C113 C114 0.0
C112 C113 C114 C115 0.0
C113 C114 C115 C116 0.0
C114 C115 C116 C111 0.0
C112 C111 C116 C115 0.0
P4 C111 C116 C115 180(3)
N2 P4 C99 C100 158.8(12)
C93 P4 C99 C100 -67.1(17)
C105 P4 C99 C100 44.6(18)
C111 P4 C99 C100 -68(2)
C117 P4 C99 C100 -124(4)
C87 P4 C99 C100 43.1(16)
N2 P4 C99 C104 -28.1(16)
C93 P4 C99 C104 106.0(15)
C105 P4 C99 C104 -142.3(18)
C111 P4 C99 C104 104.7(19)
C117 P4 C99 C104 49(4)
C87 P4 C99 C104 -143.8(15)
C104 C99 C100 C101 0.0
P4 C99 C100 C101 173.1(18)
C99 C100 C101 C102 0.0
C100 C101 C102 C103 0.0
C101 C102 C103 C104 0.0
C102 C103 C104 C99 0.0
C100 C99 C104 C103 0.0
P4 C99 C104 C103 -173.0(18)
N2 P4 C117 C118 -142.8(19)
C93 P4 C117 C118 -22(2)
C105 P4 C117 C118 94(2)
C99 P4 C117 C118 106(5)
C111 P4 C117 C118 -25(3)
C87 P4 C117 C118 90(3)
N2 P4 C117 C122 39(2)
C93 P4 C117 C122 159(2)
C105 P4 C117 C122 -84(2)
C99 P4 C117 C122 -73(4)
C111 P4 C117 C122 157(2)
C87 P4 C117 C122 -88(2)
C122 C117 C118 C119 0.0
P4 C117 C118 C119 -178(3)
C117 C118 C119 C120 0.0
C118 C119 C120 C121 0.0
C119 C120 C121 C122 0.0
C120 C121 C122 C117 0.0
C118 C117 C122 C121 0.0
P4 C117 C122 C121 178(3)
